data_1551417
loop_
_publ_author_name
'Christopher S. Wood'
'Tanya K. Ronson'
'Ana M. Belenguer'
'Julian J. Holstein'
'Jonathan R. Nitschke'

_publ_section_title
;
 Two-stage directed self-assembly of a cyclic [3]catenane
;
_journal_name_full 'Nature Chemistry'
_journal_page_first 354
_journal_page_last 358
_journal_paper_doi 10.1038/nchem.2205
_journal_volume 7
_journal_year 2015
_chemical_formula_moiety 'C192 H150 Fe6 N36 O12 S6, 4(F6 P)'
_chemical_formula_sum 'C192 H150 F24 Fe6 N36 O12 P4 S6'
_chemical_formula_weight 4260.81
_space_group_crystal_system monoclinic
_space_group_IT_number 9
_space_group_name_Hall 'C -2yc'
_space_group_name_H-M_alt 'C 1 c 1'
_atom_sites_solution_hydrogens geom
_cell_angle_alpha 90
_cell_angle_beta 107.763(4)
_cell_angle_gamma 90
_cell_formula_units_Z 4
_cell_length_a 42.114(3)
_cell_length_b 54.516(3)
_cell_length_c 14.0878(9)
_cell_measurement_reflns_used 154080
_cell_measurement_temperature 100(2)
_cell_measurement_theta_max 22.502
_cell_measurement_theta_min 0.611
_cell_volume 30802(3)
_computing_cell_refinement 'Bruker SAINT'
_computing_data_collection
;
CrystalClear-SM Expert 2.0 r5 (Rigaku, 2010)
;
_computing_data_reduction 'Bruker SAINT'
_computing_molecular_graphics 'shelXle (Huebschle et al., 2011)'
_computing_publication_material 'enCIFer 1.3, CCDC, 2008'
_computing_structure_refinement 'SHELXL-2014/6 (Sheldrick, 2014)'
_computing_structure_solution
;
Palatinus L., Chapuis G. (2007): Superflip - a computer program for
the solution of crystal structures by charge flipping in
arbitrary dimensions. J. Appl. Cryst. 40, 786-790
;
_diffrn_ambient_temperature 100(2)
_diffrn_measured_fraction_theta_full 0.947
_diffrn_measured_fraction_theta_max 0.947
_diffrn_measurement_device_type 'Rigaku Saturn 724+ detector on Crystal Logic diffractometer'
_diffrn_measurement_method '\w  scans'
_diffrn_radiation_monochromator 'silicon double crystal'
_diffrn_radiation_source 'Diamond beamline I19'
_diffrn_radiation_type synchrotron
_diffrn_radiation_wavelength 0.6889
_diffrn_reflns_av_R_equivalents 0.2479
_diffrn_reflns_av_unetI/netI 0.2458
_diffrn_reflns_Laue_measured_fraction_full 0.947
_diffrn_reflns_Laue_measured_fraction_max 0.947
_diffrn_reflns_limit_h_max 39
_diffrn_reflns_limit_h_min -46
_diffrn_reflns_limit_k_max 60
_diffrn_reflns_limit_k_min -60
_diffrn_reflns_limit_l_max 15
_diffrn_reflns_limit_l_min -15
_diffrn_reflns_number 154080
_diffrn_reflns_point_group_measured_fraction_full 0.877
_diffrn_reflns_point_group_measured_fraction_max 0.877
_diffrn_reflns_theta_full 22.500
_diffrn_reflns_theta_max 22.502
_diffrn_reflns_theta_min 0.611
_exptl_absorpt_coefficient_mu 0.360
_exptl_absorpt_correction_T_max 0.4267
_exptl_absorpt_correction_T_min 0.2730
_exptl_absorpt_correction_type multi-scan
_exptl_absorpt_process_details 'SADABS 2008, Bruker AXS, 2008'
_exptl_crystal_colour purple
_exptl_crystal_density_diffrn 0.919
_exptl_crystal_description block
_exptl_crystal_F_000 8712
_exptl_crystal_size_max 0.050
_exptl_crystal_size_mid 0.040
_exptl_crystal_size_min 0.020
_refine_diff_density_max 2.488
_refine_diff_density_min -0.899
_refine_diff_density_rms 0.169
_refine_ls_abs_structure_details
;
 Flack x determined using 6198 quotients [(I+)-(I-)]/[(I+)+(I-)]
 (Parsons, Flack and Wagner, Acta Cryst. B69 (2013) 249-259).
;
_refine_ls_abs_structure_Flack 0.540(16)
_refine_ls_extinction_coef .
_refine_ls_extinction_method none
_refine_ls_goodness_of_fit_ref 1.231
_refine_ls_hydrogen_treatment constr
_refine_ls_matrix_type full
_refine_ls_number_parameters 2521
_refine_ls_number_reflns 38792
_refine_ls_number_restraints 7373
_refine_ls_restrained_S_all 1.164
_refine_ls_R_factor_all 0.2051
_refine_ls_R_factor_gt 0.1411
_refine_ls_shift/su_max 0.000
_refine_ls_shift/su_mean 0.000
_refine_ls_structure_factor_coef Fsqd
_refine_ls_weighting_details 'w=1/[\s^2^(Fo^2^)+(0.2000P)^2^] where P=(Fo^2^+2Fc^2^)/3'
_refine_ls_weighting_scheme calc
_refine_ls_wR_factor_gt 0.3353
_refine_ls_wR_factor_ref 0.3902
_reflns_Friedel_coverage 0.850
_reflns_Friedel_fraction_full 0.806
_reflns_Friedel_fraction_max 0.806
_reflns_number_gt 22362
_reflns_number_total 38792
_reflns_threshold_expression 'I > 2\s(I)'
_cod_data_source_file nchem.2205-s4.cif
_cod_data_source_block csw296_sq
_cod_original_sg_symbol_H-M 'C c'
_cod_database_code 1551417
_shelx_space_group_comment
;
The symmetry employed for this shelxl refinement is uniquely defined
by the following loop, which should always be used as a source of
symmetry information in preference to the above space-group names.
They are only intended as comments.
;
_shelx_estimated_absorpt_t_min 0.982
_shelx_estimated_absorpt_t_max 0.993
_computing_refinement_gui 'shelXle (Huebschle et al, 2011)'
_platon_squeeze_void_probe_radius 1.20
_shelxl_version_number 2014/6

loop_
_space_group_symop_operation_xyz
'x, y, z'
'x, -y, z+1/2'
'x+1/2, y+1/2, z'
'x+1/2, -y+1/2, z+1/2'

loop_
_atom_site_label
_atom_site_type_symbol
_atom_site_fract_x
_atom_site_fract_y
_atom_site_fract_z
_atom_site_U_iso_or_equiv
_atom_site_adp_type
_atom_site_occupancy
_atom_site_site_symmetry_order
_atom_site_calc_flag
_atom_site_refinement_flags_posn
_atom_site_refinement_flags_adp
_atom_site_refinement_flags_occupancy
_atom_site_disorder_assembly
_atom_site_disorder_group
Fe1 Fe 0.77885(8) 0.13717(5) 0.51519(19) 0.0330(7) Uani 1 1 d . . . . .
Fe2 Fe 1.00620(8) 0.12555(5) 0.50668(19) 0.0338(7) Uani 1 1 d . . . . .
Fe3 Fe 1.08366(9) 0.25207(7) 0.5379(2) 0.0490(9) Uani 1 1 d . . . . .
Fe4 Fe 0.88416(8) 0.02138(5) 0.5143(2) 0.0335(7) Uani 1 1 d . . . . .
Fe5 Fe 0.72013(10) 0.27330(7) 0.4973(3) 0.0589(11) Uani 1 1 d . . . . .
Fe6 Fe 0.90435(10) 0.28285(5) 0.5221(2) 0.0419(8) Uani 1 1 d . . . . .
N1_1 N 0.8455(3) 0.0233(2) 0.5745(8) 0.031(3) Uani 1 1 d D U . . .
C2_1 C 0.8458(3) 0.0060(2) 0.6438(9) 0.033(3) Uani 1 1 d D U . . .
C3_1 C 0.8210(4) 0.0040(2) 0.6903(11) 0.035(3) Uani 1 1 d D U . . .
H3_1 H 0.8208 -0.0093 0.7340 0.042 Uiso 1 1 calc R U . . .
C4_1 C 0.7966(4) 0.0219(2) 0.6701(10) 0.036(3) Uani 1 1 d D U . . .
H4_1 H 0.7794 0.0212 0.7007 0.043 Uiso 1 1 calc R U . . .
C5_1 C 0.7972(4) 0.0411(2) 0.6052(10) 0.037(3) Uani 1 1 d D U . . .
C6_1 C 0.8214(4) 0.0408(3) 0.5570(11) 0.036(3) Uani 1 1 d D U . . .
H6_1 H 0.8212 0.0533 0.5099 0.043 Uiso 1 1 calc R U . . .
C7_1 C 0.7735(4) 0.0619(2) 0.5876(11) 0.043(3) Uani 1 1 d D U . . .
C8_1 C 0.7841(4) 0.0851(2) 0.5678(12) 0.042(4) Uani 1 1 d D U . . .
H8_1 H 0.8067 0.0868 0.5692 0.051 Uiso 1 1 calc R U . . .
N9_1 N 0.7647(3) 0.1050(2) 0.5471(10) 0.041(3) Uani 1 1 d D U . . .
C10_1 C 0.7329(4) 0.1028(2) 0.5478(11) 0.049(4) Uani 1 1 d D U . . .
C11_1 C 0.7199(4) 0.0808(2) 0.5676(14) 0.054(4) Uani 1 1 d D U . . .
H11_1 H 0.6974 0.0797 0.5674 0.065 Uiso 1 1 calc R U . . .
C12_1 C 0.7405(4) 0.0602(3) 0.5879(14) 0.051(4) Uani 1 1 d D U . . .
H12_1 H 0.7320 0.0450 0.6021 0.061 Uiso 1 1 calc R U . . .
C13_1 C 0.7144(4) 0.1266(2) 0.5225(12) 0.058(4) Uani 1 1 d D U . . .
N14_1 N 0.7331(4) 0.1440(2) 0.4959(11) 0.050(4) Uani 1 1 d D U . . .
C15_1 C 0.7189(4) 0.1666(3) 0.4741(12) 0.051(4) Uani 1 1 d D U . . .
H15_1 H 0.7310 0.1789 0.4526 0.061 Uiso 1 1 calc R U . . .
C16_1 C 0.6876(4) 0.1725(2) 0.4817(12) 0.055(4) Uani 1 1 d D U . . .
C17_1 C 0.6695(4) 0.1539(3) 0.5090(14) 0.060(4) Uani 1 1 d D U . . .
H17_1 H 0.6478 0.1572 0.5128 0.072 Uiso 1 1 calc R U . . .
C18_1 C 0.6831(4) 0.1305(3) 0.5308(15) 0.063(4) Uani 1 1 d D U . . .
H18_1 H 0.6711 0.1177 0.5506 0.075 Uiso 1 1 calc R U . . .
C19_1 C 0.6758(4) 0.1981(2) 0.4615(11) 0.055(4) Uani 1 1 d D U . . .
C20_1 C 0.6975(4) 0.2182(3) 0.4778(12) 0.051(4) Uani 1 1 d D U . . .
H20_1 H 0.7206 0.2150 0.5075 0.062 Uiso 1 1 calc R U . . .
N21_1 N 0.6885(4) 0.2414(2) 0.4552(10) 0.053(4) Uani 1 1 d D U . . .
C22_1 C 0.6560(4) 0.2456(2) 0.4117(11) 0.053(4) Uani 1 1 d D U . . .
C23_1 C 0.6319(4) 0.2275(3) 0.3959(14) 0.058(4) Uani 1 1 d D U . . .
H23_1 H 0.6090 0.2313 0.3676 0.070 Uiso 1 1 calc R U . . .
C24_1 C 0.6420(4) 0.2035(3) 0.4221(14) 0.062(4) Uani 1 1 d D U . . .
H24_1 H 0.6259 0.1908 0.4133 0.075 Uiso 1 1 calc R U . . .
C2A_1 C 0.8757(4) -0.0094(3) 0.6706(11) 0.032(3) Uani 1 1 d D U . . .
H2A_1 H 0.8785 -0.0220 0.7193 0.039 Uiso 1 1 calc R U . . .
N2B_1 N 0.8977(3) -0.0058(3) 0.6280(10) 0.037(3) Uani 1 1 d D U . . .
C2C_1 C 0.9256(3) -0.0219(2) 0.6423(10) 0.035(3) Uani 1 1 d D U . . .
C2D_1 C 0.9570(4) -0.0125(3) 0.6502(12) 0.040(3) Uani 1 1 d D U . . .
H2D_1 H 0.9600 0.0048 0.6500 0.048 Uiso 1 1 calc R U . . .
C2E_1 C 0.9840(4) -0.0277(3) 0.6584(14) 0.049(4) Uani 1 1 d D U . . .
H2E_1 H 1.0052 -0.0210 0.6617 0.059 Uiso 1 1 calc R U . . .
C2F_1 C 0.9796(4) -0.0528(3) 0.6616(13) 0.058(4) Uani 1 1 d D U . . .
C2G_1 C 0.9487(4) -0.0624(3) 0.6553(14) 0.053(4) Uani 1 1 d D U . . .
H2G_1 H 0.9459 -0.0797 0.6568 0.064 Uiso 1 1 calc R U . . .
C2H_1 C 0.9218(4) -0.0473(3) 0.6468(12) 0.042(3) Uani 1 1 d D U . . .
H2H_1 H 0.9007 -0.0540 0.6441 0.050 Uiso 1 1 calc R U . . .
O2I_1 O 1.0056(4) -0.0689(3) 0.6681(14) 0.072(4) Uani 1 1 d D U . . .
C2J_1 C 1.0363(6) -0.0578(5) 0.664(3) 0.078(7) Uani 1 1 d D U . . .
H2JA_1 H 1.0531 -0.0706 0.6689 0.117 Uiso 1 1 calc R U . . .
H2JB_1 H 1.0322 -0.0491 0.6004 0.117 Uiso 1 1 calc R U . . .
H2JC_1 H 1.0443 -0.0462 0.7191 0.117 Uiso 1 1 calc R U . . .
C22A_1 C 0.6473(5) 0.2711(3) 0.3829(14) 0.053(4) Uani 1 1 d D U . . .
H22A_1 H 0.6246 0.2751 0.3505 0.063 Uiso 1 1 calc R U . . .
N22B_1 N 0.6688(5) 0.2878(3) 0.3999(12) 0.053(4) Uani 1 1 d D U . . .
C22C_1 C 0.6582(5) 0.3123(3) 0.3726(14) 0.063(4) Uani 1 1 d D U . . .
C22D_1 C 0.6254(5) 0.3203(3) 0.3544(16) 0.063(4) Uani 1 1 d D U . . .
H22D_1 H 0.6089 0.3092 0.3611 0.076 Uiso 1 1 calc R U . . .
C22E_1 C 0.6166(5) 0.3443(3) 0.3267(17) 0.068(5) Uani 1 1 d D U . . .
H22E_1 H 0.5941 0.3494 0.3145 0.082 Uiso 1 1 calc R U . . .
C22F_1 C 0.6400(5) 0.3610(3) 0.3165(16) 0.081(5) Uani 1 1 d D U . . .
C22G_1 C 0.6726(5) 0.3532(3) 0.3352(19) 0.079(5) Uani 1 1 d D U . . .
H22G_1 H 0.6889 0.3645 0.3284 0.095 Uiso 1 1 calc R U . . .
C22H_1 C 0.6819(5) 0.3292(3) 0.3638(17) 0.071(5) Uani 1 1 d D U . . .
H22H_1 H 0.7045 0.3243 0.3772 0.085 Uiso 1 1 calc R U . . .
O22I_1 O 0.6299(5) 0.3845(3) 0.2862(17) 0.089(5) Uani 1 1 d D U . . .
C22J_1 C 0.6543(9) 0.4014(5) 0.274(3) 0.121(11) Uani 1 1 d D U . . .
H22B_1 H 0.6437 0.4173 0.2526 0.181 Uiso 1 1 calc R U . . .
H22C_1 H 0.6718 0.4034 0.3380 0.181 Uiso 1 1 calc R U . . .
H22F_1 H 0.6640 0.3952 0.2241 0.181 Uiso 1 1 calc R U . . .
N1_2 N 0.7486(4) 0.3046(3) 0.5502(13) 0.068(4) Uani 1 1 d D U . . .
C2_2 C 0.7398(4) 0.3196(3) 0.6149(13) 0.073(4) Uani 1 1 d D U . . .
C3_2 C 0.7574(5) 0.3402(4) 0.6590(16) 0.082(5) Uani 1 1 d D U . . .
H3_2 H 0.7491 0.3507 0.6997 0.098 Uiso 1 1 calc R U . . .
C4_2 C 0.7876(5) 0.3450(3) 0.6415(16) 0.080(5) Uani 1 1 d D U . . .
H4_2 H 0.8007 0.3587 0.6717 0.096 Uiso 1 1 calc R U . . .
C5_2 C 0.7983(4) 0.3294(3) 0.5793(14) 0.072(4) Uani 1 1 d D U . . .
C6_2 C 0.7776(5) 0.3099(3) 0.5359(15) 0.067(4) Uani 1 1 d D U . . .
H6_2 H 0.7848 0.2996 0.4922 0.080 Uiso 1 1 calc R U . . .
C7_2 C 0.8310(4) 0.3319(3) 0.5628(14) 0.069(4) Uani 1 1 d D U . . .
C8_2 C 0.8491(4) 0.3111(3) 0.5561(16) 0.068(4) Uani 1 1 d D U . . .
H8_2 H 0.8394 0.2957 0.5620 0.082 Uiso 1 1 calc R U . . .
N9_2 N 0.8790(4) 0.3111(2) 0.5421(14) 0.068(4) Uani 1 1 d D U . . .
C10_2 C 0.8922(4) 0.3333(3) 0.5339(15) 0.077(4) Uani 1 1 d D U . . .
C11_2 C 0.8762(5) 0.3552(3) 0.5384(18) 0.079(5) Uani 1 1 d D U . . .
H11_2 H 0.8862 0.3704 0.5309 0.095 Uiso 1 1 calc R U . . .
C12_2 C 0.8452(5) 0.3546(3) 0.5539(18) 0.079(5) Uani 1 1 d D U . . .
H12_2 H 0.8339 0.3694 0.5584 0.095 Uiso 1 1 calc R U . . .
C13_2 C 0.9252(4) 0.3319(3) 0.5155(16) 0.080(4) Uani 1 1 d D U . . .
N14_2 N 0.9337(4) 0.3083(2) 0.5050(15) 0.071(4) Uani 1 1 d D U . . .
C15_2 C 0.9631(5) 0.3049(3) 0.4904(17) 0.070(4) Uani 1 1 d D U . . .
H15_2 H 0.9696 0.2885 0.4839 0.084 Uiso 1 1 calc R U . . .
C16_2 C 0.9851(4) 0.3233(3) 0.4837(16) 0.079(4) Uani 1 1 d D U . . .
C17_2 C 0.9749(5) 0.3473(3) 0.490(2) 0.089(5) Uani 1 1 d D U . . .
H17_2 H 0.9884 0.3606 0.4818 0.107 Uiso 1 1 calc R U . . .
C18_2 C 0.9447(5) 0.3517(3) 0.508(2) 0.089(5) Uani 1 1 d D U . . .
H18_2 H 0.9378 0.3680 0.5160 0.106 Uiso 1 1 calc R U . . .
C19_2 C 1.0174(4) 0.3157(3) 0.4716(15) 0.080(4) Uani 1 1 d D U . . .
C20_2 C 1.0336(5) 0.2938(3) 0.5094(16) 0.070(5) Uani 1 1 d D U . . .
H20_2 H 1.0249 0.2844 0.5527 0.084 Uiso 1 1 calc R U . . .
N21_2 N 1.0604(5) 0.2853(3) 0.4886(13) 0.070(4) Uani 1 1 d D U . . .
C22_2 C 1.0731(5) 0.2985(3) 0.4283(14) 0.077(4) Uani 1 1 d D U . . .
C23_2 C 1.0597(5) 0.3212(4) 0.3918(18) 0.090(5) Uani 1 1 d D U . . .
H23_2 H 1.0698 0.3308 0.3525 0.107 Uiso 1 1 calc R U . . .
C24_2 C 1.0317(5) 0.3297(4) 0.4129(18) 0.089(5) Uani 1 1 d D U . . .
H24_2 H 1.0223 0.3451 0.3875 0.106 Uiso 1 1 calc R U . . .
C2A_2 C 0.7104(5) 0.3114(4) 0.6421(16) 0.072(5) Uani 1 1 d D U . . .
H2A_2 H 0.7010 0.3210 0.6829 0.086 Uiso 1 1 calc R U . . .
N2B_2 N 0.6981(5) 0.2904(4) 0.6072(14) 0.072(4) Uani 1 1 d D U . . .
C2C_2 C 0.6688(5) 0.2810(4) 0.6220(15) 0.081(5) Uani 1 1 d D U . . .
C2D_2 C 0.6661(5) 0.2566(4) 0.6463(17) 0.085(5) Uani 1 1 d D U . . .
H2D_2 H 0.6852 0.2464 0.6643 0.102 Uiso 1 1 calc R U . . .
C2E_2 C 0.6352(6) 0.2472(4) 0.6443(17) 0.084(5) Uani 1 1 d D U . . .
H2E_2 H 0.6328 0.2304 0.6590 0.101 Uiso 1 1 calc R U . . .
C2F_2 C 0.6080(5) 0.2628(5) 0.6207(15) 0.093(5) Uani 1 1 d D U . . .
C2G_2 C 0.6108(5) 0.2874(5) 0.6003(17) 0.090(5) Uani 1 1 d D U . . .
H2G_2 H 0.5919 0.2978 0.5865 0.108 Uiso 1 1 calc R U . . .
C2H_2 C 0.6413(6) 0.2965(4) 0.6002(16) 0.083(5) Uani 1 1 d D U . . .
H2H_2 H 0.6435 0.3133 0.5853 0.099 Uiso 1 1 calc R U . . .
O2I_2 O 0.5765(5) 0.2551(5) 0.6140(17) 0.107(5) Uani 1 1 d D U . . .
C2J_2 C 0.5729(9) 0.2299(5) 0.635(3) 0.112(9) Uani 1 1 d D U . . .
H2JA_2 H 0.5494 0.2264 0.6284 0.168 Uiso 1 1 calc R U . . .
H2JB_2 H 0.5801 0.2196 0.5886 0.168 Uiso 1 1 calc R U . . .
H2JC_2 H 0.5866 0.2262 0.7037 0.168 Uiso 1 1 calc R U . . .
C22A_2 C 1.1006(5) 0.2862(4) 0.4025(17) 0.079(5) Uani 1 1 d D U . . .
H22A_2 H 1.1127 0.2950 0.3665 0.095 Uiso 1 1 calc R U . . .
N22B_2 N 1.1082(5) 0.2644(4) 0.4273(15) 0.077(5) Uani 1 1 d D U . . .
C22C_2 C 1.1327(5) 0.2490(4) 0.4092(15) 0.079(5) Uani 1 1 d D U . . .
C22D_2 C 1.1236(5) 0.2256(4) 0.3749(16) 0.080(5) Uani 1 1 d D U . . .
H22D_2 H 1.1011 0.2204 0.3625 0.096 Uiso 1 1 calc R U . . .
C22E_2 C 1.1469(5) 0.2094(4) 0.3584(17) 0.083(5) Uani 1 1 d D U . . .
H22E_2 H 1.1404 0.1935 0.3323 0.099 Uiso 1 1 calc R U . . .
C22F_2 C 1.1794(5) 0.2170(4) 0.3808(15) 0.083(5) Uani 1 1 d D U . . .
C22G_2 C 1.1891(5) 0.2403(4) 0.4155(18) 0.082(5) Uani 1 1 d D U . . .
H22G_2 H 1.2118 0.2450 0.4309 0.098 Uiso 1 1 calc R U . . .
C22H_2 C 1.1655(5) 0.2567(4) 0.4277(18) 0.086(5) Uani 1 1 d D U . . .
H22H_2 H 1.1717 0.2730 0.4487 0.104 Uiso 1 1 calc R U . . .
O22I_2 O 1.2017(5) 0.2002(4) 0.3674(15) 0.094(5) Uani 1 1 d D U . . .
C22J_2 C 1.2354(6) 0.2079(7) 0.396(3) 0.105(9) Uani 1 1 d D U . . .
H22B_2 H 1.2493 0.1946 0.3834 0.158 Uiso 1 1 calc R U . . .
H22C_2 H 1.2375 0.2223 0.3570 0.158 Uiso 1 1 calc R U . . .
H22F_2 H 1.2427 0.2120 0.4670 0.158 Uiso 1 1 calc R U . . .
N1_3 N 1.1105(3) 0.2192(2) 0.5760(10) 0.037(3) Uani 1 1 d D U . . .
C2_3 C 1.1434(3) 0.2220(2) 0.6256(11) 0.042(4) Uani 1 1 d D U . . .
C3_3 C 1.1662(4) 0.2030(3) 0.6450(13) 0.048(4) Uani 1 1 d D U . . .
H3_3 H 1.1892 0.2059 0.6776 0.058 Uiso 1 1 calc R U . . .
C4_3 C 1.1546(4) 0.1794(3) 0.6155(13) 0.047(4) Uani 1 1 d D U . . .
H4_3 H 1.1696 0.1660 0.6264 0.057 Uiso 1 1 calc R U . . .
C5_3 C 1.1206(4) 0.1758(2) 0.5699(11) 0.046(4) Uani 1 1 d D U . . .
C6_3 C 1.1005(4) 0.1965(2) 0.5508(11) 0.036(4) Uani 1 1 d D U . . .
H6_3 H 1.0776 0.1941 0.5165 0.044 Uiso 1 1 calc R U . . .
C7_3 C 1.1046(4) 0.1514(2) 0.5483(12) 0.045(3) Uani 1 1 d D U . . .
C8_3 C 1.0725(4) 0.1488(3) 0.5535(13) 0.041(4) Uani 1 1 d D U . . .
H8_3 H 1.0624 0.1623 0.5758 0.050 Uiso 1 1 calc R U . . .
N9_3 N 1.0551(3) 0.1281(2) 0.5287(11) 0.043(3) Uani 1 1 d D U . . .
C10_3 C 1.0691(3) 0.1083(2) 0.5008(13) 0.053(4) Uani 1 1 d D U . . .
C11_3 C 1.1014(4) 0.1090(3) 0.4966(16) 0.060(4) Uani 1 1 d D U . . .
H11_3 H 1.1112 0.0949 0.4775 0.072 Uiso 1 1 calc R U . . .
C12_3 C 1.1196(4) 0.1310(3) 0.5209(15) 0.057(4) Uani 1 1 d D U . . .
H12_3 H 1.1419 0.1319 0.5187 0.068 Uiso 1 1 calc R U . . .
C13_3 C 1.0459(3) 0.0869(2) 0.4726(12) 0.050(4) Uani 1 1 d D U . . .
N14_3 N 1.0147(3) 0.0917(2) 0.4739(11) 0.039(3) Uani 1 1 d D U . . .
C15_3 C 0.9927(4) 0.0735(2) 0.4582(11) 0.034(3) Uani 1 1 d D U . . .
H15_3 H 0.9703 0.0773 0.4535 0.041 Uiso 1 1 calc R U . . .
C16_3 C 1.0012(3) 0.0492(2) 0.4484(12) 0.039(3) Uani 1 1 d D U . . .
C17_3 C 1.0334(4) 0.0445(3) 0.4474(14) 0.045(4) Uani 1 1 d D U . . .
H17_3 H 1.0401 0.0281 0.4411 0.054 Uiso 1 1 calc R U . . .
C18_3 C 1.0560(4) 0.0637(2) 0.4554(15) 0.052(4) Uani 1 1 d D U . . .
H18_3 H 1.0775 0.0608 0.4493 0.063 Uiso 1 1 calc R U . . .
C19_3 C 0.9757(3) 0.0300(2) 0.4370(11) 0.035(3) Uani 1 1 d D U . . .
C20_3 C 0.9486(4) 0.0338(3) 0.4710(13) 0.039(3) Uani 1 1 d D U . . .
H20_3 H 0.9477 0.0487 0.5051 0.047 Uiso 1 1 calc R U . . .
N21_3 N 0.9232(3) 0.0178(2) 0.4590(10) 0.036(3) Uani 1 1 d D U . . .
C22_3 C 0.9246(3) -0.0031(2) 0.4099(10) 0.034(3) Uani 1 1 d D U . . .
C23_3 C 0.9513(3) -0.0090(3) 0.3753(11) 0.036(3) Uani 1 1 d D U . . .
H23_3 H 0.9519 -0.0242 0.3427 0.043 Uiso 1 1 calc R U . . .
C24_3 C 0.9769(4) 0.0078(2) 0.3896(12) 0.037(3) Uani 1 1 d D U . . .
H24_3 H 0.9954 0.0042 0.3668 0.045 Uiso 1 1 calc R U . . .
C2A_3 C 1.1522(5) 0.2472(2) 0.6579(12) 0.046(4) Uani 1 1 d D U . . .
H2A_3 H 1.1746 0.2513 0.6934 0.055 Uiso 1 1 calc R U . . .
N2B_3 N 1.1297(4) 0.2636(2) 0.6384(10) 0.043(4) Uani 1 1 d D U . . .
C2C_3 C 1.1389(5) 0.2884(2) 0.6638(12) 0.053(4) Uani 1 1 d D U . . .
C2D_3 C 1.1146(5) 0.3042(3) 0.6765(14) 0.063(4) Uani 1 1 d D U . . .
H2D_3 H 1.0927 0.2981 0.6660 0.076 Uiso 1 1 calc R U . . .
C2E_3 C 1.1211(5) 0.3283(3) 0.7037(16) 0.074(5) Uani 1 1 d D U . . .
H2E_3 H 1.1041 0.3389 0.7111 0.088 Uiso 1 1 calc R U . . .
C2F_3 C 1.1533(6) 0.3368(3) 0.7199(15) 0.082(5) Uani 1 1 d D U . . .
C2G_3 C 1.1779(5) 0.3217(3) 0.7069(17) 0.078(5) Uani 1 1 d D U . . .
H2G_3 H 1.1998 0.3279 0.7179 0.093 Uiso 1 1 calc R U . . .
C2H_3 C 1.1711(5) 0.2975(3) 0.6778(16) 0.066(5) Uani 1 1 d D U . . .
H2H_3 H 1.1880 0.2872 0.6676 0.079 Uiso 1 1 calc R U . . .
O2I_3 O 1.1610(6) 0.3607(3) 0.7480(16) 0.094(5) Uani 1 1 d D U . . .
C2J_3 C 1.1352(8) 0.3758(5) 0.763(3) 0.107(9) Uani 1 1 d D U . . .
H2JA_3 H 1.1439 0.3923 0.7824 0.160 Uiso 1 1 calc R U . . .
H2JB_3 H 1.1167 0.3767 0.7003 0.160 Uiso 1 1 calc R U . . .
H2JC_3 H 1.1272 0.3687 0.8149 0.160 Uiso 1 1 calc R U . . .
C22A_3 C 0.8956(3) -0.0189(3) 0.3966(12) 0.032(3) Uani 1 1 d D U . . .
H22A_3 H 0.8942 -0.0344 0.3643 0.039 Uiso 1 1 calc R U . . .
N22B_3 N 0.8717(3) -0.0113(3) 0.4302(11) 0.037(3) Uani 1 1 d D U . . .
C22C_3 C 0.8442(3) -0.0272(3) 0.4202(12) 0.038(3) Uani 1 1 d D U . . .
C22D_3 C 0.8133(4) -0.0182(3) 0.4178(14) 0.047(4) Uani 1 1 d D U . . .
H22D_3 H 0.8107 -0.0010 0.4236 0.057 Uiso 1 1 calc R U . . .
C22E_3 C 0.7860(4) -0.0330(3) 0.4074(14) 0.047(4) Uani 1 1 d D U . . .
H22E_3 H 0.7651 -0.0261 0.4054 0.056 Uiso 1 1 calc R U . . .
C22F_3 C 0.7893(4) -0.0581(3) 0.4000(13) 0.057(4) Uani 1 1 d D U . . .
C22G_3 C 0.8201(4) -0.0677(3) 0.4032(16) 0.058(4) Uani 1 1 d D U . . .
H22G_3 H 0.8225 -0.0849 0.3980 0.070 Uiso 1 1 calc R U . . .
C22H_3 C 0.8474(4) -0.0525(3) 0.4139(14) 0.047(4) Uani 1 1 d D U . . .
H22H_3 H 0.8684 -0.0594 0.4170 0.056 Uiso 1 1 calc R U . . .
O22I_3 O 0.7639(4) -0.0747(3) 0.3910(12) 0.062(4) Uani 1 1 d D U . . .
C22J_3 C 0.7327(5) -0.0641(6) 0.391(2) 0.077(7) Uani 1 1 d D U . . .
H22B_3 H 0.7161 -0.0770 0.3845 0.116 Uiso 1 1 calc R U . . .
H22C_3 H 0.7358 -0.0552 0.4539 0.116 Uiso 1 1 calc R U . . .
H22F_3 H 0.7251 -0.0526 0.3352 0.116 Uiso 1 1 calc R U . . .
N1_10 N 0.8266(3) 0.1289(2) 0.5588(8) 0.032(3) Uani 1 1 d D U . . .
C2_10 C 0.8402(3) 0.1279(3) 0.6583(8) 0.037(3) Uani 1 1 d D U . . .
C3_10 C 0.8732(3) 0.1222(3) 0.7035(9) 0.036(3) Uani 1 1 d D U . . .
H3_10 H 0.8817 0.1207 0.7739 0.043 Uiso 1 1 calc R U . . .
C4_10 C 0.8937(4) 0.1187(3) 0.6439(9) 0.038(3) Uani 1 1 d D U . . .
H4_10 H 0.9168 0.1152 0.6731 0.045 Uiso 1 1 calc R U . . .
C5_10 C 0.8801(3) 0.1203(3) 0.5407(9) 0.035(3) Uani 1 1 d D U . . .
C6_10 C 0.8464(3) 0.1253(3) 0.5019(11) 0.041(3) Uani 1 1 d D U . . .
H6_10 H 0.8370 0.1263 0.4316 0.049 Uiso 1 1 calc R U . . .
C7_10 C 0.9024(3) 0.1179(3) 0.4771(8) 0.031(3) Uani 1 1 d D U . . .
C8_10 C 0.9366(3) 0.1209(3) 0.5166(10) 0.028(3) Uani 1 1 d D U . . .
H8_10 H 0.9456 0.1224 0.5869 0.034 Uiso 1 1 calc R U . . .
N9_10 N 0.9578(3) 0.1216(2) 0.4624(7) 0.027(3) Uani 1 1 d D U . . .
C10_10 C 0.9441(3) 0.1199(3) 0.3637(8) 0.033(3) Uani 1 1 d D U . . .
C11_10 C 0.9111(3) 0.1149(3) 0.3166(9) 0.035(3) Uani 1 1 d D U . . .
H11_10 H 0.9032 0.1120 0.2468 0.042 Uiso 1 1 calc R U . . .
C12_10 C 0.8895(3) 0.1143(3) 0.3745(8) 0.034(3) Uani 1 1 d D U . . .
H12_10 H 0.8663 0.1114 0.3445 0.040 Uiso 1 1 calc R U . . .
C2A_10 C 0.8174(4) 0.1355(3) 0.7130(11) 0.037(3) Uani 1 1 d D U . . .
H2A_10 H 0.8236 0.1349 0.7837 0.044 Uiso 1 1 calc R U . . .
C10A_10 C 0.9672(4) 0.1265(3) 0.3079(11) 0.036(3) Uani 1 1 d D U . . .
H10A_10 H 0.9612 0.1259 0.2372 0.043 Uiso 1 1 calc R U . . .
N2B_10 N 0.7882(4) 0.1431(3) 0.6596(10) 0.039(3) Uani 1 1 d D U . . .
N10B_10 N 0.9961(4) 0.1331(3) 0.3627(12) 0.046(4) Uani 1 1 d D U . . .
C2C_10 C 0.7661(4) 0.1503(3) 0.7128(11) 0.049(3) Uani 1 1 d D U . . .
C10C_10 C 1.0198(4) 0.1401(3) 0.3145(13) 0.061(4) Uani 1 1 d D U . . .
C2D_10 C 0.7549(5) 0.1745(3) 0.7091(13) 0.052(4) Uani 1 1 d D U . . .
H2D_10 H 0.7624 0.1866 0.6724 0.063 Uiso 1 1 calc R U . . .
C10D_10 C 1.0319(5) 0.1640(3) 0.3284(15) 0.070(5) Uani 1 1 d D U . . .
H10D_10 H 1.0247 0.1752 0.3693 0.084 Uiso 1 1 calc R U . . .
C2E_10 C 0.7326(5) 0.1804(3) 0.7605(14) 0.061(4) Uani 1 1 d D U . . .
H2E_10 H 0.7238 0.1965 0.7563 0.073 Uiso 1 1 calc R U . . .
C10E_10 C 1.0548(6) 0.1710(4) 0.2808(16) 0.079(5) Uani 1 1 d D U . . .
H10E_10 H 1.0627 0.1874 0.2858 0.095 Uiso 1 1 calc R U . . .
C2F_10 C 0.7231(5) 0.1631(3) 0.8170(13) 0.069(4) Uani 1 1 d D U . . .
C10F_10 C 1.0659(5) 0.1539(4) 0.2261(16) 0.094(5) Uani 1 1 d D U . . .
C2G_10 C 0.7333(6) 0.1387(4) 0.8202(16) 0.067(4) Uani 1 1 d D U . . .
H2G_10 H 0.7258 0.1267 0.8575 0.081 Uiso 1 1 calc R U . . .
C10G_10 C 1.0539(6) 0.1300(4) 0.2123(18) 0.085(5) Uani 1 1 d D U . . .
H10G_10 H 1.0618 0.1187 0.1733 0.102 Uiso 1 1 calc R U . . .
C2H_10 C 0.7547(5) 0.1328(3) 0.7662(14) 0.061(4) Uani 1 1 d D U . . .
H2H_10 H 0.7619 0.1163 0.7659 0.073 Uiso 1 1 calc R U . . .
C10H_10 C 1.0302(6) 0.1232(4) 0.2573(17) 0.076(5) Uani 1 1 d D U . . .
H10H_10 H 1.0212 0.1070 0.2487 0.091 Uiso 1 1 calc R U . . .
O2I_10 O 0.7025(5) 0.1694(4) 0.8717(14) 0.086(5) Uani 1 1 d D U . . .
O10I_10 O 1.0911(6) 0.1604(4) 0.1896(18) 0.112(6) Uani 1 1 d D U . . .
C2J_10 C 0.6903(10) 0.1937(5) 0.865(3) 0.108(9) Uani 1 1 d D U . . .
H2JA_10 H 0.6759 0.1956 0.9074 0.162 Uiso 1 1 calc R U . . .
H2JB_10 H 0.7090 0.2052 0.8860 0.162 Uiso 1 1 calc R U . . .
H2JC_10 H 0.6773 0.1972 0.7953 0.162 Uiso 1 1 calc R U . . .
C10J_10 C 1.1057(10) 0.1424(6) 0.142(3) 0.119(9) Uani 1 1 d D U . . .
H10B_10 H 1.1233 0.1501 0.1200 0.178 Uiso 1 1 calc R U . . .
H10C_10 H 1.1152 0.1292 0.1888 0.178 Uiso 1 1 calc R U . . .
H10F_10 H 1.0886 0.1358 0.0839 0.178 Uiso 1 1 calc R U . . .
N1_11 N 0.7888(4) 0.1697(2) 0.4694(7) 0.033(3) Uani 1 1 d D U . . .
N2B_11 N 0.7661(4) 0.1307(2) 0.3720(11) 0.038(3) Uani 1 1 d D U . . .
C2_11 C 0.7778(4) 0.1724(2) 0.3699(8) 0.034(3) Uani 1 1 d D U . . .
C3_11 C 0.7815(4) 0.1940(2) 0.3234(9) 0.036(4) Uani 1 1 d D U . . .
H3_11 H 0.7726 0.1956 0.2531 0.044 Uiso 1 1 calc R U . . .
C4_11 C 0.7983(4) 0.2135(3) 0.3807(9) 0.038(4) Uani 1 1 d D U . . .
H4_11 H 0.8008 0.2287 0.3505 0.045 Uiso 1 1 calc R U . . .
C5_11 C 0.8116(4) 0.2102(2) 0.4838(8) 0.034(3) Uani 1 1 d D U . . .
C6_11 C 0.8055(4) 0.1885(2) 0.5245(10) 0.032(3) Uani 1 1 d D U . . .
H6_11 H 0.8134 0.1867 0.5949 0.038 Uiso 1 1 calc R U . . .
C7_11 C 0.8334(4) 0.2287(2) 0.5477(9) 0.032(3) Uani 1 1 d D U . . .
C8_11 C 0.8529(4) 0.2439(3) 0.5107(11) 0.034(3) Uani 1 1 d D U . . .
H8_11 H 0.8495 0.2433 0.4409 0.041 Uiso 1 1 calc R U . . .
N9_11 N 0.8762(4) 0.2593(3) 0.5636(8) 0.040(3) Uani 1 1 d D U . . .
C10_11 C 0.8800(4) 0.2594(3) 0.6622(9) 0.048(4) Uani 1 1 d D U . . .
C11_11 C 0.8608(4) 0.2461(3) 0.7083(10) 0.046(4) Uani 1 1 d D U . . .
H11_11 H 0.8642 0.2475 0.7779 0.055 Uiso 1 1 calc R U . . .
C12_11 C 0.8365(4) 0.2305(3) 0.6498(9) 0.036(4) Uani 1 1 d D U . . .
H12_11 H 0.8223 0.2215 0.6780 0.043 Uiso 1 1 calc R U . . .
C2A_11 C 0.7644(5) 0.1495(2) 0.3169(12) 0.040(4) Uani 1 1 d D U . . .
H2A_11 H 0.7551 0.1489 0.2464 0.048 Uiso 1 1 calc R U . . .
C10A_11 C 0.9089(5) 0.2738(4) 0.7190(13) 0.058(4) Uani 1 1 d D U . . .
H10A_11 H 0.9140 0.2764 0.7888 0.070 Uiso 1 1 calc R U . . .
N10B_11 N 0.9272(4) 0.2829(3) 0.6687(13) 0.061(4) Uani 1 1 d D U . . .
C2C_11 C 0.7549(4) 0.1079(2) 0.3236(12) 0.044(4) Uani 1 1 d D U . . .
C10C_11 C 0.9563(5) 0.2954(4) 0.7227(15) 0.079(5) Uani 1 1 d D U . . .
C2D_11 C 0.7772(4) 0.0883(3) 0.3356(14) 0.047(4) Uani 1 1 d D U . . .
H2D_11 H 0.7993 0.0894 0.3802 0.057 Uiso 1 1 calc R U . . .
C10D_11 C 0.9869(5) 0.2872(4) 0.7163(18) 0.086(6) Uani 1 1 d D U . . .
H10D_11 H 0.9880 0.2739 0.6737 0.103 Uiso 1 1 calc R U . . .
C2E_11 C 0.7661(5) 0.0672(3) 0.2801(15) 0.055(5) Uani 1 1 d D U . . .
H2E_11 H 0.7808 0.0537 0.2861 0.066 Uiso 1 1 calc R U . . .
C10E_11 C 1.0159(5) 0.2988(5) 0.773(2) 0.103(6) Uani 1 1 d D U . . .
H10E_11 H 1.0371 0.2936 0.7702 0.124 Uiso 1 1 calc R U . . .
C2F_11 C 0.7337(5) 0.0656(3) 0.2158(15) 0.078(5) Uani 1 1 d D U . . .
C10F_11 C 1.0134(5) 0.3178(5) 0.8345(18) 0.122(6) Uani 1 1 d D U . . .
C2G_11 C 0.7124(5) 0.0854(3) 0.2045(18) 0.081(6) Uani 1 1 d D U . . .
H2G_11 H 0.6905 0.0845 0.1594 0.097 Uiso 1 1 calc R U . . .
C10G_11 C 0.9834(6) 0.3261(5) 0.841(2) 0.119(7) Uani 1 1 d D U . . .
H10G_11 H 0.9825 0.3394 0.8838 0.142 Uiso 1 1 calc R U . . .
C2H_11 C 0.7230(5) 0.1066(3) 0.2586(16) 0.066(5) Uani 1 1 d D U . . .
H2H_11 H 0.7084 0.1203 0.2509 0.079 Uiso 1 1 calc R U . . .
C10H_11 C 0.9544(5) 0.3145(5) 0.785(2) 0.101(6) Uani 1 1 d D U . . .
H10H_11 H 0.9333 0.3197 0.7890 0.121 Uiso 1 1 calc R U . . .
O2I_11 O 0.7199(5) 0.0452(3) 0.1626(16) 0.096(6) Uani 1 1 d D U . . .
O10I_11 O 1.0397(6) 0.3298(5) 0.898(2) 0.143(8) Uani 1 1 d D U . . .
C2J_11 C 0.7371(9) 0.0233(4) 0.169(3) 0.102(11) Uani 1 1 d D U . . .
H2JA_11 H 0.7227 0.0112 0.1248 0.153 Uiso 1 1 calc R U . . .
H2JB_11 H 0.7570 0.0260 0.1481 0.153 Uiso 1 1 calc R U . . .
H2JC_11 H 0.7437 0.0173 0.2375 0.153 Uiso 1 1 calc R U . . .
C10J_11 C 1.0715(7) 0.3198(9) 0.903(4) 0.141(12) Uani 1 1 d D U . . .
H10B_11 H 1.0891 0.3293 0.9503 0.212 Uiso 1 1 calc R U . . .
H10C_11 H 1.0726 0.3027 0.9255 0.212 Uiso 1 1 calc R U . . .
H10F_11 H 1.0745 0.3205 0.8369 0.212 Uiso 1 1 calc R U . . .
N1_12 N 1.0000(4) 0.1572(2) 0.5591(8) 0.032(3) Uani 1 1 d D U . . .
C2_12 C 1.0104(4) 0.1588(2) 0.6599(8) 0.035(3) Uani 1 1 d D U . . .
C3_12 C 1.0093(4) 0.1802(2) 0.7120(9) 0.036(4) Uani 1 1 d D U . . .
H3_12 H 1.0181 0.1806 0.7826 0.044 Uiso 1 1 calc R U . . .
C4_12 C 0.9953(4) 0.2010(2) 0.6598(9) 0.034(4) Uani 1 1 d D U . . .
H4_12 H 0.9941 0.2158 0.6942 0.041 Uiso 1 1 calc R U . . .
C5_12 C 0.9829(4) 0.2000(2) 0.5563(8) 0.032(3) Uani 1 1 d D U . . .
C6_12 C 0.9864(4) 0.1779(2) 0.5118(10) 0.027(3) Uani 1 1 d D U . . .
H6_12 H 0.9785 0.1773 0.4411 0.033 Uiso 1 1 calc R U . . .
C7_12 C 0.9639(4) 0.2210(2) 0.4978(8) 0.031(3) Uani 1 1 d D U . . .
C8_12 C 0.9470(4) 0.2380(3) 0.5372(10) 0.036(4) Uani 1 1 d D U . . .
H8_12 H 0.9495 0.2373 0.6065 0.043 Uiso 1 1 calc R U . . .
N9_12 N 0.9270(4) 0.2554(2) 0.4820(8) 0.039(3) Uani 1 1 d D U . . .
C10_12 C 0.9240(4) 0.2561(3) 0.3835(9) 0.046(4) Uani 1 1 d D U . . .
C11_12 C 0.9411(5) 0.2407(3) 0.3388(10) 0.045(4) Uani 1 1 d D U . . .
H11_12 H 0.9392 0.2424 0.2701 0.054 Uiso 1 1 calc R U . . .
C12_12 C 0.9612(4) 0.2228(3) 0.3967(9) 0.038(4) Uani 1 1 d D U . . .
H12_12 H 0.9732 0.2118 0.3678 0.046 Uiso 1 1 calc R U . . .
C2A_12 C 1.0208(5) 0.1352(2) 0.7109(10) 0.034(4) Uani 1 1 d D U . . .
H2A_12 H 1.0300 0.1337 0.7812 0.041 Uiso 1 1 calc R U . . .
C10A_12 C 0.8979(4) 0.2729(3) 0.3277(12) 0.048(4) Uani 1 1 d D U . . .
H10A_12 H 0.8928 0.2755 0.2579 0.057 Uiso 1 1 calc R U . . .
N2B_12 N 1.0163(4) 0.1166(2) 0.6508(10) 0.039(3) Uani 1 1 d D U . . .
N10B_12 N 0.8821(4) 0.2842(3) 0.3818(12) 0.052(4) Uani 1 1 d D U . . .
C2C_12 C 1.0233(4) 0.0928(2) 0.6906(12) 0.041(3) Uani 1 1 d D U . . .
C10C_12 C 0.8557(4) 0.2996(3) 0.3252(13) 0.067(4) Uani 1 1 d D U . . .
C2D_12 C 0.9976(4) 0.0784(3) 0.7038(14) 0.043(4) Uani 1 1 d D U . . .
H2D_12 H 0.9759 0.0852 0.6911 0.052 Uiso 1 1 calc R U . . .
C10D_12 C 0.8238(5) 0.2951(4) 0.3294(14) 0.066(5) Uani 1 1 d D U . . .
H10D_12 H 0.8201 0.2822 0.3703 0.080 Uiso 1 1 calc R U . . .
C2E_12 C 1.0034(4) 0.0543(3) 0.7353(14) 0.047(4) Uani 1 1 d D U . . .
H2E_12 H 0.9859 0.0448 0.7457 0.057 Uiso 1 1 calc R U . . .
C10E_12 C 0.7974(5) 0.3092(4) 0.2743(16) 0.079(5) Uani 1 1 d D U . . .
H10E_12 H 0.7757 0.3063 0.2787 0.095 Uiso 1 1 calc R U . . .
C2F_12 C 1.0346(4) 0.0441(2) 0.7515(14) 0.051(4) Uani 1 1 d D U . . .
C10F_12 C 0.8025(5) 0.3275(4) 0.2131(15) 0.097(5) Uani 1 1 d D U . . .
C2G_12 C 1.0599(4) 0.0584(3) 0.7389(15) 0.052(4) Uani 1 1 d D U . . .
H2G_12 H 1.0814 0.0515 0.7498 0.062 Uiso 1 1 calc R U . . .
C10G_12 C 0.8346(5) 0.3324(4) 0.2092(18) 0.094(6) Uani 1 1 d D U . . .
H10G_12 H 0.8383 0.3454 0.1690 0.112 Uiso 1 1 calc R U . . .
C2H_12 C 1.0546(4) 0.0827(3) 0.7105(15) 0.049(4) Uani 1 1 d D U . . .
H2H_12 H 1.0726 0.0925 0.7048 0.059 Uiso 1 1 calc R U . . .
C10H_12 C 0.8608(5) 0.3181(4) 0.2641(17) 0.080(5) Uani 1 1 d D U . . .
H10H_12 H 0.8826 0.3210 0.2600 0.096 Uiso 1 1 calc R U . . .
O2I_12 O 1.0389(5) 0.0204(2) 0.7827(14) 0.066(4) Uani 1 1 d D U . . .
O10I_12 O 0.7756(6) 0.3392(4) 0.1490(16) 0.113(6) Uani 1 1 d D U . . .
C2J_12 C 1.0698(6) 0.0088(5) 0.806(3) 0.086(8) Uani 1 1 d D U . . .
H2JA_12 H 1.0676 -0.0081 0.8269 0.129 Uiso 1 1 calc R U . . .
H2JB_12 H 1.0776 0.0087 0.7474 0.129 Uiso 1 1 calc R U . . .
H2JC_12 H 1.0858 0.0176 0.8606 0.129 Uiso 1 1 calc R U . . .
C10J_12 C 0.7433(6) 0.3308(7) 0.148(3) 0.123(10) Uani 1 1 d D U . . .
H10B_12 H 0.7261 0.3404 0.0999 0.185 Uiso 1 1 calc R U . . .
H10C_12 H 0.7409 0.3134 0.1292 0.185 Uiso 1 1 calc R U . . .
H10F_12 H 0.7409 0.3327 0.2147 0.185 Uiso 1 1 calc R U . . .
S1_20 S 0.7823(3) 0.2405(2) 0.8084(6) 0.117(4) Uani 1 1 d D U . . .
C2_20 C 0.7652(10) 0.2500(7) 0.6963(13) 0.097(8) Uani 1 1 d D U . . .
N3_20 N 0.7541(7) 0.2525(5) 0.6098(13) 0.096(8) Uani 1 1 d D U . . .
S1_21 S 0.74332(18) 0.25362(16) 0.1926(5) 0.069(2) Uani 1 1 d D U . . .
C2_21 C 0.7388(6) 0.2613(5) 0.3011(13) 0.058(5) Uani 1 1 d D U . . .
N3_21 N 0.7380(5) 0.2686(4) 0.3774(13) 0.061(5) Uani 1 1 d D U . . .
S1_22 S 1.05602(17) 0.23357(14) 0.8341(5) 0.0590(18) Uani 1 1 d D U . . .
C2_22 C 1.0599(6) 0.2418(5) 0.7260(13) 0.055(5) Uani 1 1 d D U . . .
N3_22 N 1.0624(5) 0.2500(4) 0.6521(12) 0.051(5) Uani 1 1 d D U . . .
S1_23 S 1.0119(2) 0.2308(3) 0.2342(5) 0.111(4) Uani 1 1 d D U . . .
C2_23 C 1.0340(7) 0.2319(7) 0.3494(12) 0.079(7) Uani 1 1 d D U . . .
N3_23 N 1.0479(5) 0.2343(5) 0.4335(11) 0.072(6) Uani 1 1 d D U . . .
S1_24 S 0.92457(18) 0.07179(9) 0.7963(4) 0.0475(15) Uani 1 1 d D U . . .
C2_24 C 0.9140(6) 0.0577(4) 0.6898(12) 0.046(5) Uani 1 1 d D U . . .
N3_24 N 0.9081(5) 0.0481(3) 0.6127(11) 0.044(4) Uani 1 1 d D U . . .
S1_25 S 0.84178(19) 0.06718(10) 0.2159(4) 0.0521(16) Uani 1 1 d D U . . .
C2_25 C 0.8527(6) 0.0533(3) 0.3234(12) 0.045(4) Uani 1 1 d D U . . .
N3_25 N 0.8601(5) 0.0429(3) 0.3978(11) 0.047(4) Uani 1 1 d D U . . .
P1_30 P 0.8860(2) 0.12528(10) 0.0131(4) 0.0532(17) Uani 1 1 d D U . . .
F2_30 F 0.8751(4) 0.1052(2) 0.0804(8) 0.070(4) Uani 1 1 d D U . . .
F3_30 F 0.9238(4) 0.1227(3) 0.0773(8) 0.074(3) Uani 1 1 d D U . . .
F4_30 F 0.8942(4) 0.1467(2) -0.0523(8) 0.064(3) Uani 1 1 d D U . . .
F6_30 F 0.8801(4) 0.1451(2) 0.0896(8) 0.071(4) Uani 1 1 d D U . . .
F7_30 F 0.8895(5) 0.1045(2) -0.0642(9) 0.073(4) Uani 1 1 d D U . . .
F5_30 F 0.8463(4) 0.1280(3) -0.0503(9) 0.074(3) Uani 1 1 d D U . . .
P1_31 P 0.6598(8) -0.0268(5) 0.158(2) 0.258(9) Uani 1 1 d D U . . .
F2_31 F 0.6470(11) 0.0014(5) 0.146(3) 0.262(11) Uani 1 1 d D U . . .
F3_31 F 0.6209(8) -0.0338(8) 0.143(3) 0.268(11) Uani 1 1 d D U . . .
F4_31 F 0.6668(11) -0.0559(5) 0.166(3) 0.266(11) Uani 1 1 d D U . . .
F5_31 F 0.6992(8) -0.0211(8) 0.187(3) 0.265(11) Uani 1 1 d D U . . .
F6_31 F 0.6545(12) -0.0286(8) 0.041(2) 0.273(11) Uani 1 1 d D U . . .
F7_31 F 0.6649(11) -0.0257(8) 0.277(2) 0.265(11) Uani 1 1 d D U . . .
P1_32 P 0.9012(3) 0.2563(3) 1.0207(6) 0.173(5) Uani 1 1 d D U . . .
F2_32 F 0.8644(5) 0.2585(7) 0.9389(14) 0.189(8) Uani 1 1 d D U . . .
F3_32 F 0.9132(6) 0.2789(5) 0.9632(14) 0.190(7) Uani 1 1 d D U . . .
F4_32 F 0.9390(4) 0.2523(7) 1.0946(13) 0.185(8) Uani 1 1 d D U . . .
F5_32 F 0.8905(6) 0.2358(6) 1.0874(16) 0.190(7) Uani 1 1 d D U . . .
F6_32 F 0.8928(6) 0.2775(6) 1.0874(14) 0.185(7) Uani 1 1 d D U . . .
F7_32 F 0.9101(6) 0.2355(6) 0.9505(15) 0.198(8) Uani 1 1 d D U . . .
P1_33 P 1.1050(6) 0.3377(5) 1.1706(18) 0.236(8) Uani 1 1 d D U . . .
F2_33 F 1.1132(10) 0.3201(6) 1.088(3) 0.232(10) Uani 1 1 d D U . . .
F3_33 F 1.1174(9) 0.3182(7) 1.260(3) 0.234(10) Uani 1 1 d D U . . .
F4_33 F 1.0976(11) 0.3559(7) 1.255(3) 0.250(10) Uani 1 1 d D U . . .
F5_33 F 1.0915(9) 0.3587(6) 1.083(3) 0.241(10) Uani 1 1 d D U . . .
F6_33 F 1.0674(7) 0.3270(7) 1.141(3) 0.234(10) Uani 1 1 d D U . . .
F7_33 F 1.1421(8) 0.3497(7) 1.198(3) 0.237(10) Uani 1 1 d D U . . .

loop_
_atom_site_aniso_label
_atom_site_aniso_U_11
_atom_site_aniso_U_22
_atom_site_aniso_U_33
_atom_site_aniso_U_23
_atom_site_aniso_U_13
_atom_site_aniso_U_12
Fe1 0.0544(19) 0.0297(14) 0.0154(12) 0.0080(10) 0.0114(12) 0.0126(15)
Fe2 0.0477(18) 0.0357(15) 0.0152(12) -0.0084(11) 0.0057(12) -0.0184(15)
Fe3 0.0454(19) 0.069(2) 0.0294(15) 0.0096(15) 0.0061(14) -0.0183(19)
Fe4 0.0524(19) 0.0287(15) 0.0218(13) -0.0030(11) 0.0149(13) -0.0002(15)
Fe5 0.051(2) 0.072(2) 0.0443(18) -0.0113(17) 0.0004(16) 0.035(2)
Fe6 0.070(2) 0.0236(14) 0.0293(14) -0.0015(11) 0.0114(15) -0.0004(16)
N1_1 0.054(7) 0.021(6) 0.009(5) 0.003(4) -0.006(5) 0.000(5)
C2_1 0.061(7) 0.022(6) 0.012(6) 0.003(5) 0.005(5) 0.007(5)
C3_1 0.062(7) 0.025(6) 0.016(6) 0.002(5) 0.008(5) 0.010(6)
C4_1 0.061(8) 0.027(6) 0.014(6) 0.002(5) 0.002(6) 0.012(6)
C5_1 0.056(7) 0.027(5) 0.018(6) 0.002(5) -0.005(5) 0.009(5)
C6_1 0.055(7) 0.025(6) 0.016(6) 0.004(5) -0.005(5) 0.002(6)
C7_1 0.063(7) 0.033(5) 0.027(7) 0.003(5) 0.005(6) 0.014(5)
C8_1 0.065(8) 0.037(6) 0.020(7) 0.006(5) 0.005(6) 0.014(6)
N9_1 0.059(7) 0.044(6) 0.020(6) 0.022(5) 0.013(6) 0.017(6)
C10_1 0.063(7) 0.051(6) 0.033(7) 0.012(5) 0.014(6) 0.022(6)
C11_1 0.065(8) 0.053(7) 0.044(8) 0.014(6) 0.017(7) 0.018(6)
C12_1 0.062(8) 0.044(7) 0.042(8) 0.011(6) 0.007(7) 0.013(6)
C13_1 0.071(8) 0.060(6) 0.036(7) 0.013(6) 0.008(6) 0.035(6)
N14_1 0.072(8) 0.058(6) 0.024(7) 0.006(5) 0.020(6) 0.047(6)
C15_1 0.073(8) 0.060(7) 0.019(7) 0.011(6) 0.014(7) 0.050(6)
C16_1 0.075(8) 0.066(6) 0.027(7) 0.012(6) 0.021(6) 0.046(6)
C17_1 0.076(9) 0.067(7) 0.036(8) 0.013(6) 0.018(7) 0.038(7)
C18_1 0.074(8) 0.063(8) 0.048(9) 0.015(7) 0.014(7) 0.036(7)
C19_1 0.074(8) 0.066(6) 0.020(7) 0.008(6) 0.007(6) 0.045(6)
C20_1 0.073(9) 0.066(7) 0.012(7) 0.001(6) 0.009(7) 0.046(6)
N21_1 0.070(8) 0.067(7) 0.016(6) -0.010(6) 0.001(6) 0.042(6)
C22_1 0.067(8) 0.066(6) 0.021(7) 0.000(6) 0.007(6) 0.038(6)
C23_1 0.070(9) 0.062(7) 0.033(8) 0.005(6) 0.001(7) 0.040(6)
C24_1 0.075(8) 0.066(7) 0.035(8) 0.008(7) 0.000(7) 0.043(6)
C2A_1 0.061(7) 0.022(7) 0.014(6) 0.006(5) 0.011(5) 0.006(6)
N2B_1 0.063(7) 0.041(7) 0.006(6) 0.000(5) 0.011(5) 0.006(6)
C2C_1 0.062(6) 0.037(6) 0.009(6) 0.003(5) 0.013(5) 0.005(5)
C2D_1 0.063(7) 0.040(7) 0.019(7) 0.002(6) 0.017(6) 0.005(6)
C2E_1 0.067(8) 0.047(7) 0.036(8) 0.001(6) 0.019(7) 0.009(6)
C2F_1 0.072(7) 0.048(7) 0.052(8) 0.001(6) 0.017(7) 0.012(6)
C2G_1 0.071(8) 0.045(7) 0.039(8) 0.004(7) 0.012(7) 0.010(6)
C2H_1 0.069(8) 0.036(6) 0.021(7) 0.005(6) 0.013(7) 0.003(6)
O2I_1 0.072(8) 0.057(8) 0.087(10) 0.001(8) 0.022(8) 0.014(7)
C2J_1 0.079(11) 0.056(14) 0.105(18) -0.024(13) 0.037(12) 0.009(10)
C22A_1 0.055(9) 0.064(7) 0.034(8) 0.002(6) 0.006(7) 0.037(6)
N22B_1 0.060(9) 0.061(7) 0.037(8) 0.000(6) 0.015(7) 0.036(6)
C22C_1 0.076(9) 0.061(7) 0.049(8) 0.002(6) 0.017(7) 0.036(6)
C22D_1 0.077(9) 0.055(8) 0.056(10) 0.006(7) 0.019(8) 0.034(7)
C22E_1 0.079(10) 0.053(8) 0.069(10) 0.003(7) 0.016(9) 0.030(7)
C22F_1 0.087(10) 0.061(8) 0.089(10) 0.005(7) 0.020(9) 0.021(7)
C22G_1 0.087(10) 0.069(8) 0.080(11) 0.006(8) 0.024(9) 0.025(7)
C22H_1 0.079(10) 0.066(8) 0.066(10) -0.001(8) 0.021(8) 0.029(7)
O22I_1 0.087(11) 0.060(8) 0.114(12) 0.011(8) 0.023(10) 0.024(8)
C22J_1 0.113(19) 0.081(14) 0.16(2) 0.023(16) 0.035(17) 0.007(13)
N1_2 0.095(9) 0.064(8) 0.051(8) -0.014(7) 0.030(7) 0.021(7)
C2_2 0.098(9) 0.074(8) 0.049(8) -0.017(7) 0.024(7) 0.023(7)
C3_2 0.106(10) 0.077(9) 0.056(9) -0.013(7) 0.016(8) 0.019(8)
C4_2 0.107(10) 0.064(9) 0.065(9) -0.014(7) 0.018(8) 0.023(8)
C5_2 0.104(9) 0.047(8) 0.060(8) -0.003(6) 0.017(7) 0.022(7)
C6_2 0.099(10) 0.052(8) 0.052(9) -0.007(7) 0.028(8) 0.020(8)
C7_2 0.107(9) 0.035(6) 0.062(9) -0.001(7) 0.019(7) 0.018(7)
C8_2 0.108(10) 0.039(7) 0.052(9) -0.009(7) 0.017(8) 0.015(7)
N9_2 0.109(9) 0.036(6) 0.055(9) -0.001(6) 0.019(8) 0.017(7)
C10_2 0.120(9) 0.037(6) 0.073(9) -0.003(7) 0.028(7) 0.010(7)
C11_2 0.120(10) 0.035(7) 0.080(11) -0.005(7) 0.027(9) 0.010(7)
C12_2 0.121(10) 0.035(7) 0.078(10) -0.002(7) 0.028(9) 0.016(7)
C13_2 0.125(9) 0.036(6) 0.082(9) -0.007(7) 0.035(7) 0.006(7)
N14_2 0.126(10) 0.029(6) 0.064(9) 0.003(6) 0.041(8) 0.005(7)
C15_2 0.121(10) 0.040(7) 0.060(10) 0.001(7) 0.043(8) -0.001(7)
C16_2 0.126(9) 0.049(7) 0.070(9) 0.007(7) 0.045(8) -0.007(7)
C17_2 0.134(11) 0.052(7) 0.088(11) 0.001(8) 0.044(9) -0.002(8)
C18_2 0.133(11) 0.045(7) 0.091(11) -0.002(8) 0.039(9) -0.001(8)
C19_2 0.120(9) 0.061(8) 0.067(9) 0.003(7) 0.043(7) -0.009(7)
C20_2 0.103(10) 0.061(9) 0.056(9) -0.001(7) 0.038(8) -0.018(8)
N21_2 0.097(10) 0.066(9) 0.051(8) -0.005(7) 0.029(7) -0.019(8)
C22_2 0.098(9) 0.083(9) 0.057(9) 0.001(7) 0.034(7) -0.020(8)
C23_2 0.116(11) 0.086(9) 0.076(10) 0.012(8) 0.043(9) -0.013(8)
C24_2 0.123(11) 0.073(10) 0.079(10) 0.015(8) 0.045(9) -0.009(8)
C2A_2 0.091(9) 0.079(9) 0.045(9) -0.005(7) 0.021(7) 0.026(8)
N2B_2 0.095(9) 0.081(9) 0.039(8) -0.007(7) 0.019(7) 0.022(8)
C2C_2 0.099(9) 0.098(9) 0.046(8) -0.012(8) 0.022(8) 0.013(8)
C2D_2 0.103(10) 0.102(10) 0.052(10) -0.013(8) 0.027(9) 0.009(9)
C2E_2 0.102(10) 0.110(11) 0.042(9) -0.014(9) 0.024(9) 0.004(9)
C2F_2 0.103(9) 0.124(11) 0.052(9) -0.011(9) 0.025(8) 0.011(9)
C2G_2 0.097(10) 0.121(11) 0.049(10) -0.014(9) 0.020(9) 0.014(9)
C2H_2 0.098(9) 0.109(11) 0.038(9) -0.011(9) 0.017(8) 0.016(9)
O2I_2 0.112(10) 0.136(12) 0.078(10) -0.016(10) 0.035(9) 0.007(10)
C2J_2 0.115(19) 0.134(15) 0.10(2) -0.013(14) 0.056(17) 0.009(14)
C22A_2 0.089(10) 0.099(10) 0.049(9) -0.005(8) 0.022(8) -0.019(8)
N22B_2 0.078(9) 0.106(10) 0.045(8) -0.007(8) 0.016(8) -0.016(8)
C22C_2 0.081(9) 0.114(10) 0.045(8) -0.002(8) 0.022(8) -0.013(8)
C22D_2 0.087(10) 0.112(11) 0.044(9) 0.000(8) 0.025(8) -0.013(8)
C22E_2 0.088(10) 0.114(11) 0.047(9) 0.000(9) 0.024(8) -0.014(8)
C22F_2 0.087(9) 0.116(11) 0.049(9) 0.001(8) 0.024(8) -0.014(8)
C22G_2 0.085(10) 0.115(11) 0.055(10) 0.001(9) 0.035(9) -0.016(8)
C22H_2 0.082(9) 0.120(11) 0.059(10) -0.011(9) 0.025(8) -0.015(8)
O22I_2 0.093(10) 0.126(12) 0.063(9) -0.007(9) 0.024(8) -0.008(9)
C22J_2 0.090(11) 0.13(2) 0.097(19) -0.003(18) 0.030(12) -0.008(12)
N1_3 0.033(6) 0.056(6) 0.017(6) -0.004(5) 0.000(5) -0.029(5)
C2_3 0.036(7) 0.050(6) 0.029(7) -0.004(5) -0.005(6) -0.034(5)
C3_3 0.038(7) 0.059(7) 0.041(8) -0.004(6) 0.002(7) -0.028(6)
C4_3 0.039(7) 0.060(7) 0.035(8) -0.001(6) 0.000(6) -0.025(6)
C5_3 0.040(7) 0.060(6) 0.031(7) -0.002(5) 0.000(6) -0.023(5)
C6_3 0.032(7) 0.057(6) 0.014(7) -0.006(5) -0.003(6) -0.027(5)
C7_3 0.039(7) 0.059(6) 0.035(7) -0.001(6) 0.008(6) -0.019(5)
C8_3 0.037(7) 0.057(7) 0.030(8) 0.000(6) 0.010(6) -0.017(6)
N9_3 0.032(7) 0.052(6) 0.038(7) -0.004(6) 0.000(6) -0.014(6)
C10_3 0.043(7) 0.058(6) 0.052(8) -0.004(6) 0.006(6) -0.009(6)
C11_3 0.047(7) 0.062(8) 0.068(10) -0.009(7) 0.015(7) -0.006(6)
C12_3 0.052(8) 0.064(7) 0.053(9) -0.006(7) 0.015(7) -0.013(6)
C13_3 0.049(6) 0.050(6) 0.052(8) -0.012(6) 0.015(6) -0.008(5)
N14_3 0.052(7) 0.038(6) 0.027(6) -0.010(5) 0.014(6) -0.010(5)
C15_3 0.044(7) 0.040(6) 0.016(7) -0.002(5) 0.006(6) -0.006(5)
C16_3 0.042(6) 0.040(6) 0.034(7) -0.003(5) 0.007(6) -0.005(5)
C17_3 0.041(7) 0.043(7) 0.049(9) -0.010(7) 0.010(6) -0.002(6)
C18_3 0.047(7) 0.050(7) 0.058(9) -0.012(7) 0.014(7) -0.008(6)
C19_3 0.042(6) 0.034(6) 0.027(7) 0.005(5) 0.006(5) -0.003(5)
C20_3 0.046(7) 0.032(7) 0.039(8) 0.002(6) 0.012(6) -0.007(6)
N21_3 0.044(7) 0.022(6) 0.037(7) 0.008(5) 0.006(6) -0.002(5)
C22_3 0.050(6) 0.023(6) 0.027(6) 0.011(5) 0.009(5) -0.004(5)
C23_3 0.046(7) 0.033(7) 0.026(7) 0.009(6) 0.007(6) -0.002(6)
C24_3 0.049(7) 0.034(6) 0.029(7) 0.006(5) 0.012(6) -0.002(6)
C2A_3 0.050(8) 0.049(6) 0.021(7) 0.001(5) -0.013(7) -0.031(5)
N2B_3 0.052(8) 0.051(6) 0.016(6) 0.005(5) -0.006(6) -0.027(5)
C2C_3 0.066(8) 0.051(6) 0.028(7) 0.001(6) -0.007(7) -0.028(6)
C2D_3 0.082(9) 0.057(7) 0.037(8) 0.004(7) -0.003(8) -0.016(7)
C2E_3 0.101(10) 0.060(8) 0.049(9) -0.004(7) 0.005(8) -0.021(7)
C2F_3 0.106(10) 0.063(8) 0.068(9) -0.004(7) 0.015(8) -0.027(7)
C2G_3 0.095(10) 0.056(8) 0.071(10) -0.006(8) 0.009(9) -0.037(7)
C2H_3 0.073(9) 0.055(8) 0.056(10) -0.005(7) 0.001(8) -0.035(7)
O2I_3 0.122(12) 0.069(8) 0.082(10) -0.013(8) 0.019(10) -0.028(8)
C2J_3 0.123(18) 0.071(14) 0.11(2) -0.026(14) 0.018(15) -0.030(13)
C22A_3 0.043(6) 0.022(7) 0.028(7) 0.014(6) 0.005(5) -0.001(5)
N22B_3 0.044(6) 0.029(6) 0.031(7) 0.009(5) 0.003(5) -0.003(5)
C22C_3 0.048(6) 0.033(6) 0.033(7) 0.007(6) 0.011(6) -0.006(5)
C22D_3 0.050(7) 0.047(7) 0.042(8) -0.001(7) 0.009(6) -0.005(6)
C22E_3 0.055(7) 0.051(7) 0.034(8) 0.003(6) 0.013(7) -0.009(6)
C22F_3 0.061(7) 0.051(7) 0.051(8) -0.002(7) 0.007(7) -0.011(6)
C22G_3 0.061(7) 0.044(7) 0.063(10) 0.000(7) 0.010(7) -0.014(6)
C22H_3 0.057(7) 0.031(6) 0.048(9) 0.004(6) 0.010(7) -0.006(6)
O22I_3 0.064(7) 0.061(8) 0.054(8) 0.005(7) 0.009(7) -0.015(7)
C22J_3 0.070(10) 0.078(16) 0.082(16) 0.004(13) 0.019(11) -0.011(10)
N1_10 0.057(7) 0.022(6) 0.020(5) 0.004(5) 0.014(5) 0.012(6)
C2_10 0.065(7) 0.024(7) 0.022(5) 0.013(5) 0.013(5) 0.014(6)
C3_10 0.065(7) 0.028(8) 0.013(5) 0.007(5) 0.011(5) 0.013(6)
C4_10 0.069(7) 0.026(7) 0.020(5) 0.013(5) 0.015(5) 0.022(7)
C5_10 0.056(6) 0.028(7) 0.021(5) 0.008(5) 0.013(4) 0.011(6)
C6_10 0.057(7) 0.036(8) 0.029(6) 0.005(6) 0.014(5) 0.014(6)
C7_10 0.044(6) 0.027(7) 0.017(5) 0.000(5) 0.003(4) -0.001(5)
C8_10 0.042(6) 0.025(7) 0.015(5) 0.003(5) 0.004(4) -0.005(6)
N9_10 0.038(6) 0.022(6) 0.018(5) -0.003(5) 0.006(4) -0.015(5)
C10_10 0.048(6) 0.031(7) 0.018(5) -0.001(5) 0.008(4) -0.013(6)
C11_10 0.051(6) 0.030(8) 0.020(6) -0.004(6) 0.007(5) -0.014(6)
C12_10 0.046(7) 0.035(8) 0.016(5) 0.001(5) 0.004(5) -0.012(6)
C2A_10 0.065(7) 0.028(7) 0.019(6) 0.017(6) 0.015(5) 0.014(6)
C10A_10 0.048(7) 0.037(8) 0.022(6) -0.005(6) 0.012(5) -0.018(6)
N2B_10 0.067(7) 0.032(7) 0.016(6) 0.011(5) 0.012(5) 0.014(6)
N10B_10 0.047(7) 0.056(8) 0.036(7) -0.014(6) 0.013(5) -0.022(6)
C2C_10 0.070(8) 0.054(7) 0.026(7) 0.005(6) 0.019(6) 0.016(6)
C10C_10 0.068(8) 0.075(8) 0.045(8) -0.020(6) 0.026(6) -0.043(7)
C2D_10 0.073(9) 0.055(7) 0.030(8) 0.000(6) 0.017(7) 0.020(7)
C10D_10 0.087(10) 0.080(9) 0.041(9) -0.013(7) 0.018(8) -0.053(8)
C2E_10 0.072(10) 0.071(8) 0.043(8) -0.005(7) 0.022(7) 0.018(8)
C10E_10 0.096(11) 0.092(10) 0.054(9) -0.015(8) 0.028(8) -0.061(9)
C2F_10 0.082(9) 0.081(8) 0.052(8) 0.004(7) 0.031(7) 0.015(8)
C10F_10 0.115(11) 0.104(10) 0.072(9) -0.025(8) 0.043(8) -0.060(9)
C2G_10 0.081(10) 0.079(8) 0.053(9) 0.006(7) 0.037(8) 0.012(8)
C10G_10 0.100(11) 0.104(10) 0.065(10) -0.027(8) 0.043(8) -0.051(9)
C2H_10 0.081(10) 0.068(8) 0.042(8) 0.012(7) 0.031(7) 0.013(8)
C10H_10 0.083(10) 0.090(9) 0.065(9) -0.030(8) 0.039(8) -0.046(8)
O2I_10 0.093(11) 0.104(10) 0.073(9) -0.006(8) 0.043(8) 0.016(9)
O10I_10 0.138(12) 0.122(12) 0.095(11) -0.019(9) 0.063(9) -0.062(10)
C2J_10 0.11(2) 0.109(13) 0.12(2) -0.006(13) 0.054(17) 0.022(14)
C10J_10 0.15(2) 0.123(18) 0.11(2) -0.016(15) 0.077(16) -0.054(16)
N1_11 0.061(8) 0.027(6) 0.012(5) 0.008(4) 0.013(5) 0.017(6)
N2B_11 0.049(8) 0.034(5) 0.034(6) -0.002(4) 0.018(6) 0.010(6)
C2_11 0.055(8) 0.034(5) 0.014(5) 0.004(4) 0.011(5) 0.014(6)
C3_11 0.055(9) 0.036(6) 0.022(6) 0.002(4) 0.017(6) 0.013(6)
C4_11 0.057(9) 0.038(6) 0.023(5) 0.002(5) 0.020(6) 0.012(6)
C5_11 0.049(7) 0.031(6) 0.024(5) 0.003(4) 0.014(5) 0.014(5)
C6_11 0.049(8) 0.029(6) 0.019(6) 0.001(4) 0.014(6) 0.015(6)
C7_11 0.049(7) 0.030(6) 0.023(5) 0.004(4) 0.017(5) 0.014(5)
C8_11 0.050(8) 0.032(7) 0.023(6) 0.005(5) 0.014(5) 0.012(6)
N9_11 0.051(8) 0.040(7) 0.031(5) 0.002(5) 0.013(5) 0.011(6)
C10_11 0.066(8) 0.047(8) 0.027(6) 0.003(5) 0.010(5) -0.003(6)
C11_11 0.065(9) 0.043(8) 0.030(6) 0.000(5) 0.017(6) 0.006(7)
C12_11 0.054(8) 0.033(7) 0.027(6) 0.006(5) 0.021(5) 0.010(7)
C2A_11 0.054(9) 0.035(6) 0.032(6) -0.004(5) 0.015(6) 0.007(6)
C10A_11 0.080(9) 0.052(9) 0.035(7) 0.001(6) 0.006(6) -0.012(7)
N10B_11 0.087(8) 0.051(8) 0.040(7) -0.003(6) 0.012(6) -0.017(7)
C2C_11 0.046(8) 0.034(6) 0.055(8) -0.003(5) 0.019(6) 0.008(6)
C10C_11 0.095(9) 0.068(10) 0.061(9) -0.014(7) 0.007(7) -0.024(8)
C2D_11 0.048(8) 0.036(7) 0.057(9) -0.003(6) 0.013(7) 0.010(6)
C10D_11 0.095(9) 0.080(11) 0.073(10) -0.015(9) 0.010(8) -0.021(9)
C2E_11 0.056(9) 0.035(7) 0.066(9) -0.009(7) 0.009(7) 0.019(7)
C10E_11 0.102(10) 0.097(12) 0.094(12) -0.027(10) 0.005(9) -0.027(9)
C2F_11 0.065(9) 0.049(7) 0.097(10) -0.017(7) -0.010(8) 0.019(7)
C10F_11 0.115(10) 0.113(12) 0.116(11) -0.047(10) 0.002(10) -0.023(10)
C2G_11 0.065(9) 0.047(7) 0.103(11) -0.018(8) -0.014(9) 0.017(7)
C10G_11 0.116(11) 0.108(12) 0.109(12) -0.050(10) 0.000(10) -0.024(10)
C2H_11 0.058(8) 0.042(7) 0.084(10) -0.013(7) 0.003(8) 0.011(7)
C10H_11 0.106(10) 0.088(11) 0.092(11) -0.042(9) 0.004(9) -0.018(9)
O2I_11 0.080(11) 0.057(8) 0.120(12) -0.029(8) -0.018(9) 0.012(8)
O10I_11 0.124(11) 0.134(15) 0.139(14) -0.055(12) -0.008(11) -0.026(11)
C2J_11 0.087(18) 0.066(11) 0.12(2) -0.027(12) -0.021(16) 0.029(12)
C10J_11 0.118(13) 0.15(3) 0.13(2) -0.02(2) 0.003(15) -0.019(15)
N1_12 0.042(8) 0.032(6) 0.019(5) -0.003(4) 0.006(5) -0.023(6)
C2_12 0.050(8) 0.032(5) 0.017(5) 0.001(4) 0.002(5) -0.019(6)
C3_12 0.048(9) 0.035(6) 0.018(6) -0.003(4) -0.002(6) -0.013(6)
C4_12 0.039(8) 0.040(6) 0.019(5) -0.001(5) 0.001(5) -0.013(6)
C5_12 0.038(7) 0.032(5) 0.021(5) -0.002(4) 0.002(5) -0.011(5)
C6_12 0.030(8) 0.034(6) 0.021(6) -0.001(4) 0.011(5) -0.019(6)
C7_12 0.038(7) 0.028(6) 0.021(5) -0.002(4) 0.001(5) -0.014(5)
C8_12 0.052(8) 0.034(7) 0.016(6) 0.001(5) 0.000(6) -0.004(6)
N9_12 0.058(8) 0.030(6) 0.021(5) -0.004(4) 0.000(5) 0.001(6)
C10_12 0.068(8) 0.039(7) 0.023(5) 0.001(5) 0.003(5) 0.007(6)
C11_12 0.066(9) 0.040(7) 0.025(6) -0.002(5) 0.006(6) 0.004(7)
C12_12 0.052(9) 0.035(7) 0.025(5) 0.001(5) 0.008(6) -0.003(7)
C2A_12 0.052(9) 0.027(5) 0.019(6) -0.001(4) 0.005(6) -0.017(6)
C10A_12 0.072(9) 0.031(7) 0.028(7) 0.001(6) -0.002(6) 0.007(7)
N2B_12 0.062(8) 0.030(5) 0.020(6) -0.002(4) 0.005(6) -0.008(5)
N10B_12 0.081(8) 0.029(7) 0.036(7) 0.005(5) 0.002(6) 0.016(7)
C2C_12 0.050(7) 0.031(5) 0.041(7) 0.002(5) 0.010(6) -0.005(5)
C10C_12 0.091(8) 0.051(8) 0.050(8) 0.016(6) 0.010(7) 0.030(7)
C2D_12 0.049(7) 0.032(6) 0.048(8) 0.004(6) 0.012(7) -0.004(6)
C10D_12 0.087(9) 0.063(9) 0.042(8) 0.011(7) 0.008(7) 0.030(8)
C2E_12 0.055(7) 0.033(7) 0.051(9) 0.003(6) 0.012(7) -0.009(6)
C10E_12 0.096(9) 0.073(10) 0.062(9) 0.023(8) 0.013(8) 0.043(9)
C2F_12 0.062(7) 0.034(6) 0.059(8) 0.004(6) 0.018(7) -0.004(6)
C10F_12 0.106(9) 0.092(10) 0.082(9) 0.043(8) 0.015(8) 0.044(9)
C2G_12 0.059(8) 0.038(7) 0.058(9) 0.000(6) 0.017(7) -0.003(6)
C10G_12 0.107(10) 0.086(11) 0.077(10) 0.043(9) 0.013(9) 0.039(9)
C2H_12 0.049(7) 0.040(7) 0.056(9) 0.007(6) 0.014(7) -0.003(6)
C10H_12 0.099(10) 0.067(9) 0.064(9) 0.035(8) 0.010(8) 0.029(9)
O2I_12 0.076(9) 0.041(6) 0.083(10) 0.010(6) 0.025(8) 0.001(6)
O10I_12 0.119(10) 0.111(12) 0.098(11) 0.058(10) 0.014(10) 0.054(10)
C2J_12 0.084(13) 0.063(14) 0.109(19) 0.013(13) 0.027(13) 0.022(11)
C10J_12 0.116(12) 0.12(2) 0.11(2) 0.054(18) 0.009(13) 0.053(13)
S1_20 0.142(9) 0.158(9) 0.044(4) 0.006(5) 0.019(5) 0.064(8)
C2_20 0.111(16) 0.123(15) 0.055(8) -0.001(9) 0.019(9) 0.080(14)
N3_20 0.107(16) 0.122(16) 0.057(8) -0.001(9) 0.019(9) 0.090(14)
S1_21 0.055(4) 0.095(5) 0.047(3) -0.018(3) 0.001(3) 0.034(4)
C2_21 0.035(10) 0.078(12) 0.057(8) -0.026(8) 0.008(7) 0.017(10)
N3_21 0.039(10) 0.081(12) 0.062(8) -0.028(8) 0.013(8) 0.013(10)
S1_22 0.048(4) 0.084(5) 0.047(3) 0.009(3) 0.017(3) -0.022(4)
C2_22 0.040(10) 0.072(11) 0.053(8) 0.014(7) 0.013(7) -0.027(10)
N3_22 0.035(9) 0.066(11) 0.054(8) 0.012(7) 0.013(7) -0.030(9)
S1_23 0.068(5) 0.211(11) 0.042(4) 0.023(5) 0.000(4) -0.053(7)
C2_23 0.058(11) 0.136(16) 0.039(7) 0.028(9) 0.005(7) -0.027(12)
N3_23 0.054(11) 0.120(16) 0.034(7) 0.031(8) 0.000(7) -0.009(11)
S1_24 0.086(5) 0.028(3) 0.034(3) 0.001(2) 0.026(3) 0.009(3)
C2_24 0.073(12) 0.039(9) 0.037(7) -0.002(6) 0.033(7) 0.003(9)
N3_24 0.072(11) 0.033(8) 0.044(7) -0.007(6) 0.043(7) -0.011(8)
S1_25 0.085(5) 0.036(3) 0.044(3) 0.001(2) 0.035(3) 0.011(3)
C2_25 0.076(12) 0.023(8) 0.045(7) -0.011(6) 0.033(8) -0.009(8)
N3_25 0.081(12) 0.022(7) 0.050(7) -0.007(6) 0.036(8) -0.012(8)
P1_30 0.113(5) 0.033(3) 0.010(2) 0.000(2) 0.012(2) -0.012(3)
F2_30 0.138(10) 0.044(6) 0.022(5) 0.006(4) 0.017(6) -0.015(7)
F3_30 0.126(7) 0.078(8) 0.010(5) 0.011(5) 0.008(5) -0.010(6)
F4_30 0.132(10) 0.035(5) 0.024(5) 0.009(4) 0.024(6) -0.008(6)
F6_30 0.145(10) 0.043(6) 0.022(5) -0.012(4) 0.023(6) -0.014(7)
F7_30 0.136(11) 0.054(6) 0.025(5) -0.008(5) 0.021(6) 0.005(7)
F5_30 0.118(7) 0.061(8) 0.033(6) 0.003(5) 0.008(5) -0.007(6)
P1_31 0.32(2) 0.217(15) 0.279(19) -0.073(16) 0.16(2) -0.039(19)
F2_31 0.33(3) 0.222(16) 0.28(2) -0.076(17) 0.15(2) -0.04(2)
F3_31 0.32(2) 0.23(2) 0.29(2) -0.06(2) 0.15(2) -0.03(2)
F4_31 0.32(3) 0.224(16) 0.29(2) -0.077(17) 0.15(2) -0.03(2)
F5_31 0.33(2) 0.23(2) 0.29(2) -0.08(2) 0.17(2) -0.03(2)
F6_31 0.35(3) 0.23(2) 0.282(19) -0.078(17) 0.16(2) -0.04(2)
F7_31 0.33(3) 0.24(2) 0.278(19) -0.070(17) 0.16(2) -0.04(2)
P1_32 0.080(6) 0.410(16) 0.032(4) 0.022(6) 0.024(4) 0.083(8)
F2_32 0.098(9) 0.41(2) 0.052(8) -0.001(11) 0.012(7) 0.094(11)
F3_32 0.119(12) 0.410(19) 0.037(8) 0.038(10) 0.018(8) 0.086(12)
F4_32 0.081(8) 0.42(2) 0.048(8) 0.043(10) 0.016(7) 0.073(11)
F5_32 0.099(11) 0.415(19) 0.068(10) 0.020(11) 0.043(9) 0.069(13)
F6_32 0.098(12) 0.413(19) 0.047(8) 0.006(10) 0.027(8) 0.067(13)
F7_32 0.123(13) 0.413(19) 0.062(9) 0.013(11) 0.032(9) 0.098(13)
P1_33 0.256(17) 0.27(2) 0.206(16) -0.027(12) 0.099(14) -0.090(15)
F2_33 0.25(2) 0.26(2) 0.215(19) -0.029(15) 0.112(17) -0.107(18)
F3_33 0.24(2) 0.27(2) 0.211(18) -0.018(14) 0.100(16) -0.105(18)
F4_33 0.28(2) 0.29(2) 0.206(19) -0.034(15) 0.104(17) -0.088(19)
F5_33 0.27(2) 0.26(2) 0.205(18) -0.025(15) 0.092(17) -0.105(18)
F6_33 0.249(18) 0.26(2) 0.21(2) -0.021(16) 0.105(16) -0.085(17)
F7_33 0.258(18) 0.26(2) 0.21(2) -0.020(16) 0.097(16) -0.098(17)

loop_
_atom_type_symbol
_atom_type_description
_atom_type_scat_dispersion_real
_atom_type_scat_dispersion_imag
_atom_type_scat_source
C C 0.0032 0.0016 'International Tables Vol C Tables 4.2.6.8 and 6.1.1.4'
S S 0.1203 0.1179 'International Tables Vol C Tables 4.2.6.8 and 6.1.1.4'
Fe Fe 0.3435 0.8063 'International Tables Vol C Tables 4.2.6.8 and 6.1.1.4'
P P 0.0987 0.0902 'International Tables Vol C Tables 4.2.6.8 and 6.1.1.4'
F F 0.0168 0.0099 'International Tables Vol C Tables 4.2.6.8 and 6.1.1.4'
N N 0.0061 0.0032 'International Tables Vol C Tables 4.2.6.8 and 6.1.1.4'
O O 0.0106 0.0058 'International Tables Vol C Tables 4.2.6.8 and 6.1.1.4'
H H 0.0000 0.0000 'International Tables Vol C Tables 4.2.6.8 and 6.1.1.4'

loop_
_geom_angle_atom_site_label_1
_geom_angle_atom_site_label_2
_geom_angle_atom_site_label_3
_geom_angle
_geom_angle_site_symmetry_1
_geom_angle_site_symmetry_3
N14_1 Fe1 N9_1 80.9(6) . .
N14_1 Fe1 N2B_11 86.5(7) . .
N9_1 Fe1 N2B_11 93.9(6) . .
N14_1 Fe1 N1_10 170.3(5) . .
N9_1 Fe1 N1_10 94.4(6) . .
N2B_11 Fe1 N1_10 102.4(6) . .
N14_1 Fe1 N2B_10 89.5(6) . .
N9_1 Fe1 N2B_10 83.6(6) . .
N2B_11 Fe1 N2B_10 175.6(7) . .
N1_10 Fe1 N2B_10 81.5(5) . .
N14_1 Fe1 N1_11 94.8(6) . .
N9_1 Fe1 N1_11 173.6(6) . .
N2B_11 Fe1 N1_11 81.1(5) . .
N1_10 Fe1 N1_11 90.6(6) . .
N2B_10 Fe1 N1_11 101.1(6) . .
N1_12 Fe2 N9_10 88.3(6) . .
N1_12 Fe2 N14_3 171.5(5) . .
N9_10 Fe2 N14_3 94.1(5) . .
N1_12 Fe2 N10B_10 101.2(6) . .
N9_10 Fe2 N10B_10 79.5(5) . .
N14_3 Fe2 N10B_10 87.2(7) . .
N1_12 Fe2 N9_3 97.5(6) . .
N9_10 Fe2 N9_3 170.5(5) . .
N14_3 Fe2 N9_3 81.3(5) . .
N10B_10 Fe2 N9_3 92.0(6) . .
N1_12 Fe2 N2B_12 80.8(5) . .
N9_10 Fe2 N2B_12 100.0(6) . .
N14_3 Fe2 N2B_12 90.7(6) . .
N10B_10 Fe2 N2B_12 177.9(6) . .
N9_3 Fe2 N2B_12 88.3(7) . .
N3_23 Fe3 N3_22 97.9(8) . .
N3_23 Fe3 N21_2 90.3(9) . .
N3_22 Fe3 N21_2 92.1(8) . .
N3_23 Fe3 N1_3 90.0(8) . .
N3_22 Fe3 N1_3 94.7(7) . .
N21_2 Fe3 N1_3 173.2(6) . .
N3_23 Fe3 N2B_3 164.4(9) . .
N3_22 Fe3 N2B_3 91.3(7) . .
N21_2 Fe3 N2B_3 102.0(7) . .
N1_3 Fe3 N2B_3 76.7(5) . .
N3_23 Fe3 N22B_2 92.2(8) . .
N3_22 Fe3 N22B_2 165.2(8) . .
N21_2 Fe3 N22B_2 77.0(7) . .
N1_3 Fe3 N22B_2 96.2(6) . .
N2B_3 Fe3 N22B_2 81.5(7) . .
N3_25 Fe4 N21_3 90.5(7) . .
N3_25 Fe4 N3_24 99.1(7) . .
N21_3 Fe4 N3_24 92.3(6) . .
N3_25 Fe4 N1_1 92.4(6) . .
N21_3 Fe4 N1_1 176.8(5) . .
N3_24 Fe4 N1_1 88.4(6) . .
N3_25 Fe4 N22B_3 93.3(6) . .
N21_3 Fe4 N22B_3 78.2(5) . .
N3_24 Fe4 N22B_3 164.5(7) . .
N1_1 Fe4 N22B_3 100.4(5) . .
N3_25 Fe4 N2B_1 165.6(7) . .
N21_3 Fe4 N2B_1 99.1(5) . .
N3_24 Fe4 N2B_1 91.2(6) . .
N1_1 Fe4 N2B_1 77.8(5) . .
N22B_3 Fe4 N2B_1 78.4(6) . .
N3_21 Fe5 N1_2 94.6(8) . .
N3_21 Fe5 N3_20 102.4(9) . .
N1_2 Fe5 N3_20 89.2(11) . .
N3_21 Fe5 N21_1 91.4(8) . .
N1_2 Fe5 N21_1 174.0(6) . .
N3_20 Fe5 N21_1 89.7(10) . .
N3_21 Fe5 N2B_2 161.7(9) . .
N1_2 Fe5 N2B_2 74.0(6) . .
N3_20 Fe5 N2B_2 91.9(8) . .
N21_1 Fe5 N2B_2 100.1(6) . .
N3_21 Fe5 N22B_1 93.7(7) . .
N1_2 Fe5 N22B_1 105.2(7) . .
N3_20 Fe5 N22B_1 157.5(11) . .
N21_1 Fe5 N22B_1 74.1(6) . .
N2B_2 Fe5 N22B_1 76.1(7) . .
N10B_12 Fe6 N14_2 88.5(8) . .
N10B_12 Fe6 N9_2 90.1(7) . .
N14_2 Fe6 N9_2 81.3(6) . .
N10B_12 Fe6 N9_12 81.9(5) . .
N14_2 Fe6 N9_12 97.3(7) . .
N9_2 Fe6 N9_12 171.9(6) . .
N10B_12 Fe6 N9_11 100.5(7) . .
N14_2 Fe6 N9_11 169.8(7) . .
N9_2 Fe6 N9_11 93.8(7) . .
N9_12 Fe6 N9_11 88.8(7) . .
N10B_12 Fe6 N10B_11 177.8(7) . .
N14_2 Fe6 N10B_11 90.2(8) . .
N9_2 Fe6 N10B_11 87.9(8) . .
N9_12 Fe6 N10B_11 100.1(7) . .
N9_11 Fe6 N10B_11 80.6(6) . .
C2_1 N1_1 C6_1 117.4(11) . .
C2_1 N1_1 Fe4 115.5(8) . .
C6_1 N1_1 Fe4 127.0(9) . .
N1_1 C2_1 C3_1 123.6(10) . .
N1_1 C2_1 C2A_1 113.7(11) . .
C3_1 C2_1 C2A_1 122.7(10) . .
C4_1 C3_1 C2_1 117.4(11) . .
C4_1 C3_1 H3_1 121.3 . .
C2_1 C3_1 H3_1 121.3 . .
C3_1 C4_1 C5_1 120.3(11) . .
C3_1 C4_1 H4_1 119.8 . .
C5_1 C4_1 H4_1 119.8 . .
C6_1 C5_1 C4_1 118.3(10) . .
C6_1 C5_1 C7_1 119.2(11) . .
C4_1 C5_1 C7_1 122.5(11) . .
N1_1 C6_1 C5_1 122.6(12) . .
N1_1 C6_1 H6_1 118.7 . .
C5_1 C6_1 H6_1 118.7 . .
C12_1 C7_1 C8_1 116.2(10) . .
C12_1 C7_1 C5_1 124.9(12) . .
C8_1 C7_1 C5_1 118.9(12) . .
N9_1 C8_1 C7_1 124.5(12) . .
N9_1 C8_1 H8_1 117.8 . .
C7_1 C8_1 H8_1 117.8 . .
C8_1 N9_1 C10_1 118.0(11) . .
C8_1 N9_1 Fe1 124.9(10) . .
C10_1 N9_1 Fe1 117.1(8) . .
N9_1 C10_1 C11_1 122.3(10) . .
N9_1 C10_1 C13_1 111.5(10) . .
C11_1 C10_1 C13_1 126.2(11) . .
C10_1 C11_1 C12_1 118.7(12) . .
C10_1 C11_1 H11_1 120.6 . .
C12_1 C11_1 H11_1 120.6 . .
C11_1 C12_1 C7_1 120.3(12) . .
C11_1 C12_1 H12_1 119.8 . .
C7_1 C12_1 H12_1 119.8 . .
N14_1 C13_1 C18_1 124.4(10) . .
N14_1 C13_1 C10_1 111.6(10) . .
C18_1 C13_1 C10_1 123.8(11) . .
C13_1 N14_1 C15_1 116.2(11) . .
C13_1 N14_1 Fe1 118.1(8) . .
C15_1 N14_1 Fe1 124.6(11) . .
N14_1 C15_1 C16_1 123.8(12) . .
N14_1 C15_1 H15_1 118.1 . .
C16_1 C15_1 H15_1 118.1 . .
C15_1 C16_1 C17_1 117.6(11) . .
C15_1 C16_1 C19_1 118.4(12) . .
C17_1 C16_1 C19_1 124.0(12) . .
C18_1 C17_1 C16_1 120.3(12) . .
C18_1 C17_1 H17_1 119.8 . .
C16_1 C17_1 H17_1 119.8 . .
C13_1 C18_1 C17_1 117.7(12) . .
C13_1 C18_1 H18_1 121.2 . .
C17_1 C18_1 H18_1 121.2 . .
C24_1 C19_1 C20_1 116.1(11) . .
C24_1 C19_1 C16_1 121.3(12) . .
C20_1 C19_1 C16_1 122.6(12) . .
N21_1 C20_1 C19_1 125.3(13) . .
N21_1 C20_1 H20_1 117.3 . .
C19_1 C20_1 H20_1 117.3 . .
C20_1 N21_1 C22_1 116.5(13) . .
C20_1 N21_1 Fe5 126.4(11) . .
C22_1 N21_1 Fe5 116.7(9) . .
N21_1 C22_1 C23_1 123.4(11) . .
N21_1 C22_1 C22A_1 115.1(12) . .
C23_1 C22_1 C22A_1 121.4(12) . .
C22_1 C23_1 C24_1 118.6(12) . .
C22_1 C23_1 H23_1 120.7 . .
C24_1 C23_1 H23_1 120.7 . .
C23_1 C24_1 C19_1 119.8(12) . .
C23_1 C24_1 H24_1 120.1 . .
C19_1 C24_1 H24_1 120.1 . .
N2B_1 C2A_1 C2_1 119.0(12) . .
N2B_1 C2A_1 H2A_1 120.5 . .
C2_1 C2A_1 H2A_1 120.5 . .
C2A_1 N2B_1 C2C_1 121.7(13) . .
C2A_1 N2B_1 Fe4 113.5(9) . .
C2C_1 N2B_1 Fe4 123.7(10) . .
C2D_1 C2C_1 C2H_1 118.7(11) . .
C2D_1 C2C_1 N2B_1 120.3(12) . .
C2H_1 C2C_1 N2B_1 120.9(13) . .
C2E_1 C2D_1 C2C_1 121.6(12) . .
C2E_1 C2D_1 H2D_1 119.2 . .
C2C_1 C2D_1 H2D_1 119.2 . .
C2D_1 C2E_1 C2F_1 118.7(13) . .
C2D_1 C2E_1 H2E_1 120.7 . .
C2F_1 C2E_1 H2E_1 120.7 . .
C2G_1 C2F_1 C2E_1 120.5(12) . .
C2G_1 C2F_1 O2I_1 118.3(15) . .
C2E_1 C2F_1 O2I_1 121.2(15) . .
C2H_1 C2G_1 C2F_1 120.8(13) . .
C2H_1 C2G_1 H2G_1 119.6 . .
C2F_1 C2G_1 H2G_1 119.6 . .
C2G_1 C2H_1 C2C_1 119.6(13) . .
C2G_1 C2H_1 H2H_1 120.2 . .
C2C_1 C2H_1 H2H_1 120.2 . .
C2F_1 O2I_1 C2J_1 115.5(16) . .
O2I_1 C2J_1 H2JA_1 109.5 . .
O2I_1 C2J_1 H2JB_1 109.5 . .
H2JA_1 C2J_1 H2JB_1 109.5 . .
O2I_1 C2J_1 H2JC_1 109.5 . .
H2JA_1 C2J_1 H2JC_1 109.5 . .
H2JB_1 C2J_1 H2JC_1 109.5 . .
N22B_1 C22A_1 C22_1 122.0(15) . .
N22B_1 C22A_1 H22A_1 119.0 . .
C22_1 C22A_1 H22A_1 119.0 . .
C22A_1 N22B_1 C22C_1 118.6(16) . .
C22A_1 N22B_1 Fe5 110.7(11) . .
C22C_1 N22B_1 Fe5 129.8(13) . .
C22H_1 C22C_1 C22D_1 118.3(12) . .
C22H_1 C22C_1 N22B_1 117.8(15) . .
C22D_1 C22C_1 N22B_1 123.8(15) . .
C22E_1 C22D_1 C22C_1 120.9(13) . .
C22E_1 C22D_1 H22D_1 119.5 . .
C22C_1 C22D_1 H22D_1 119.5 . .
C22F_1 C22E_1 C22D_1 120.9(14) . .
C22F_1 C22E_1 H22E_1 119.6 . .
C22D_1 C22E_1 H22E_1 119.6 . .
O22I_1 C22F_1 C22E_1 118.8(17) . .
O22I_1 C22F_1 C22G_1 122.6(17) . .
C22E_1 C22F_1 C22G_1 118.6(12) . .
C22F_1 C22G_1 C22H_1 121.2(14) . .
C22F_1 C22G_1 H22G_1 119.4 . .
C22H_1 C22G_1 H22G_1 119.4 . .
C22C_1 C22H_1 C22G_1 120.1(14) . .
C22C_1 C22H_1 H22H_1 120.0 . .
C22G_1 C22H_1 H22H_1 120.0 . .
C22F_1 O22I_1 C22J_1 118(2) . .
O22I_1 C22J_1 H22B_1 109.5 . .
O22I_1 C22J_1 H22C_1 109.5 . .
H22B_1 C22J_1 H22C_1 109.5 . .
O22I_1 C22J_1 H22F_1 109.5 . .
H22B_1 C22J_1 H22F_1 109.5 . .
H22C_1 C22J_1 H22F_1 109.5 . .
C6_2 N1_2 C2_2 114.9(14) . .
C6_2 N1_2 Fe5 125.4(11) . .
C2_2 N1_2 Fe5 119.2(11) . .
N1_2 C2_2 C3_2 124.9(13) . .
N1_2 C2_2 C2A_2 114.5(13) . .
C3_2 C2_2 C2A_2 120.5(13) . .
C2_2 C3_2 C4_2 117.7(13) . .
C2_2 C3_2 H3_2 121.1 . .
C4_2 C3_2 H3_2 121.1 . .
C5_2 C4_2 C3_2 119.2(13) . .
C5_2 C4_2 H4_2 120.4 . .
C3_2 C4_2 H4_2 120.4 . .
C4_2 C5_2 C6_2 117.5(12) . .
C4_2 C5_2 C7_2 122.9(13) . .
C6_2 C5_2 C7_2 119.6(13) . .
N1_2 C6_2 C5_2 125.7(14) . .
N1_2 C6_2 H6_2 117.2 . .
C5_2 C6_2 H6_2 117.2 . .
C8_2 C7_2 C12_2 117.2(11) . .
C8_2 C7_2 C5_2 119.7(13) . .
C12_2 C7_2 C5_2 123.1(13) . .
N9_2 C8_2 C7_2 125.2(13) . .
N9_2 C8_2 H8_2 117.4 . .
C7_2 C8_2 H8_2 117.4 . .
C8_2 N9_2 C10_2 116.2(12) . .
C8_2 N9_2 Fe6 127.6(10) . .
C10_2 N9_2 Fe6 116.1(10) . .
N9_2 C10_2 C11_2 123.5(11) . .
N9_2 C10_2 C13_2 113.6(10) . .
C11_2 C10_2 C13_2 122.8(11) . .
C10_2 C11_2 C12_2 118.6(12) . .
C10_2 C11_2 H11_2 120.7 . .
C12_2 C11_2 H11_2 120.7 . .
C11_2 C12_2 C7_2 119.2(12) . .
C11_2 C12_2 H12_2 120.4 . .
C7_2 C12_2 H12_2 120.4 . .
N14_2 C13_2 C18_2 123.4(11) . .
N14_2 C13_2 C10_2 110.8(10) . .
C18_2 C13_2 C10_2 125.7(11) . .
C15_2 N14_2 C13_2 116.1(12) . .
C15_2 N14_2 Fe6 125.7(10) . .
C13_2 N14_2 Fe6 118.1(10) . .
N14_2 C15_2 C16_2 125.6(13) . .
N14_2 C15_2 H15_2 117.2 . .
C16_2 C15_2 H15_2 117.2 . .
C15_2 C16_2 C17_2 116.8(12) . .
C15_2 C16_2 C19_2 117.5(13) . .
C17_2 C16_2 C19_2 125.7(13) . .
C16_2 C17_2 C18_2 119.5(13) . .
C16_2 C17_2 H17_2 120.3 . .
C18_2 C17_2 H17_2 120.3 . .
C13_2 C18_2 C17_2 118.5(12) . .
C13_2 C18_2 H18_2 120.7 . .
C17_2 C18_2 H18_2 120.7 . .
C24_2 C19_2 C20_2 116.5(12) . .
C24_2 C19_2 C16_2 119.6(13) . .
C20_2 C19_2 C16_2 123.6(14) . .
N21_2 C20_2 C19_2 124.2(15) . .
N21_2 C20_2 H20_2 117.9 . .
C19_2 C20_2 H20_2 117.9 . .
C20_2 N21_2 C22_2 118.5(14) . .
C20_2 N21_2 Fe3 125.3(12) . .
C22_2 N21_2 Fe3 116.2(11) . .
N21_2 C22_2 C23_2 121.2(13) . .
N21_2 C22_2 C22A_2 113.8(13) . .
C23_2 C22_2 C22A_2 125.0(14) . .
C24_2 C23_2 C22_2 119.8(13) . .
C24_2 C23_2 H23_2 120.1 . .
C22_2 C23_2 H23_2 120.1 . .
C23_2 C24_2 C19_2 119.7(13) . .
C23_2 C24_2 H24_2 120.2 . .
C19_2 C24_2 H24_2 120.2 . .
N2B_2 C2A_2 C2_2 116.1(16) . .
N2B_2 C2A_2 H2A_2 121.9 . .
C2_2 C2A_2 H2A_2 121.9 . .
C2A_2 N2B_2 C2C_2 122.2(17) . .
C2A_2 N2B_2 Fe5 115.6(12) . .
C2C_2 N2B_2 Fe5 121.1(13) . .
C2D_2 C2C_2 C2H_2 120.8(13) . .
C2D_2 C2C_2 N2B_2 121.8(18) . .
C2H_2 C2C_2 N2B_2 117.1(18) . .
C2C_2 C2D_2 C2E_2 119.7(14) . .
C2C_2 C2D_2 H2D_2 120.1 . .
C2E_2 C2D_2 H2D_2 120.1 . .
C2F_2 C2E_2 C2D_2 118.7(15) . .
C2F_2 C2E_2 H2E_2 120.7 . .
C2D_2 C2E_2 H2E_2 120.7 . .
O2I_2 C2F_2 C2E_2 123(2) . .
O2I_2 C2F_2 C2G_2 115(2) . .
C2E_2 C2F_2 C2G_2 121.8(14) . .
C2H_2 C2G_2 C2F_2 119.3(15) . .
C2H_2 C2G_2 H2G_2 120.3 . .
C2F_2 C2G_2 H2G_2 120.3 . .
C2G_2 C2H_2 C2C_2 119.6(14) . .
C2G_2 C2H_2 H2H_2 120.2 . .
C2C_2 C2H_2 H2H_2 120.2 . .
C2F_2 O2I_2 C2J_2 116(2) . .
O2I_2 C2J_2 H2JA_2 109.5 . .
O2I_2 C2J_2 H2JB_2 109.5 . .
H2JA_2 C2J_2 H2JB_2 109.5 . .
O2I_2 C2J_2 H2JC_2 109.5 . .
H2JA_2 C2J_2 H2JC_2 109.5 . .
H2JB_2 C2J_2 H2JC_2 109.5 . .
N22B_2 C22A_2 C22_2 121.1(18) . .
N22B_2 C22A_2 H22A_2 119.4 . .
C22_2 C22A_2 H22A_2 119.4 . .
C22A_2 N22B_2 C22C_2 131(2) . .
C22A_2 N22B_2 Fe3 110.5(13) . .
C22C_2 N22B_2 Fe3 117.9(15) . .
C22D_2 C22C_2 C22H_2 120.1(13) . .
C22D_2 C22C_2 N22B_2 118.2(18) . .
C22H_2 C22C_2 N22B_2 121.7(18) . .
C22C_2 C22D_2 C22E_2 120.7(14) . .
C22C_2 C22D_2 H22D_2 119.7 . .
C22E_2 C22D_2 H22D_2 119.7 . .
C22F_2 C22E_2 C22D_2 118.5(14) . .
C22F_2 C22E_2 H22E_2 120.8 . .
C22D_2 C22E_2 H22E_2 120.8 . .
O22I_2 C22F_2 C22E_2 116.6(19) . .
O22I_2 C22F_2 C22G_2 121.6(18) . .
C22E_2 C22F_2 C22G_2 121.8(14) . .
C22F_2 C22G_2 C22H_2 119.5(14) . .
C22F_2 C22G_2 H22G_2 120.3 . .
C22H_2 C22G_2 H22G_2 120.3 . .
C22C_2 C22H_2 C22G_2 119.4(14) . .
C22C_2 C22H_2 H22H_2 120.3 . .
C22G_2 C22H_2 H22H_2 120.3 . .
C22F_2 O22I_2 C22J_2 116(2) . .
O22I_2 C22J_2 H22B_2 109.5 . .
O22I_2 C22J_2 H22C_2 109.5 . .
H22B_2 C22J_2 H22C_2 109.5 . .
O22I_2 C22J_2 H22F_2 109.5 . .
H22B_2 C22J_2 H22F_2 109.5 . .
H22C_2 C22J_2 H22F_2 109.5 . .
C6_3 N1_3 C2_3 115.8(12) . .
C6_3 N1_3 Fe3 128.9(9) . .
C2_3 N1_3 Fe3 114.9(8) . .
N1_3 C2_3 C3_3 123.8(11) . .
N1_3 C2_3 C2A_3 112.9(11) . .
C3_3 C2_3 C2A_3 123.3(11) . .
C2_3 C3_3 C4_3 118.2(11) . .
C2_3 C3_3 H3_3 120.9 . .
C4_3 C3_3 H3_3 120.9 . .
C5_3 C4_3 C3_3 119.1(12) . .
C5_3 C4_3 H4_3 120.4 . .
C3_3 C4_3 H4_3 120.4 . .
C6_3 C5_3 C4_3 117.1(10) . .
C6_3 C5_3 C7_3 118.6(11) . .
C4_3 C5_3 C7_3 124.1(12) . .
N1_3 C6_3 C5_3 125.8(12) . .
N1_3 C6_3 H6_3 117.1 . .
C5_3 C6_3 H6_3 117.1 . .
C8_3 C7_3 C12_3 117.8(11) . .
C8_3 C7_3 C5_3 118.2(12) . .
C12_3 C7_3 C5_3 124.0(12) . .
N9_3 C8_3 C7_3 122.7(12) . .
N9_3 C8_3 H8_3 118.7 . .
C7_3 C8_3 H8_3 118.7 . .
C8_3 N9_3 C10_3 120.2(11) . .
C8_3 N9_3 Fe2 124.0(10) . .
C10_3 N9_3 Fe2 114.9(8) . .
N9_3 C10_3 C11_3 120.9(10) . .
N9_3 C10_3 C13_3 113.3(10) . .
C11_3 C10_3 C13_3 125.8(11) . .
C10_3 C11_3 C12_3 119.0(12) . .
C10_3 C11_3 H11_3 120.5 . .
C12_3 C11_3 H11_3 120.5 . .
C7_3 C12_3 C11_3 119.3(12) . .
C7_3 C12_3 H12_3 120.4 . .
C11_3 C12_3 H12_3 120.4 . .
N14_3 C13_3 C18_3 122.2(10) . .
N14_3 C13_3 C10_3 114.1(10) . .
C18_3 C13_3 C10_3 123.5(10) . .
C15_3 N14_3 C13_3 119.2(11) . .
C15_3 N14_3 Fe2 124.9(10) . .
C13_3 N14_3 Fe2 115.8(8) . .
N14_3 C15_3 C16_3 122.8(12) . .
N14_3 C15_3 H15_3 118.6 . .
C16_3 C15_3 H15_3 118.6 . .
C17_3 C16_3 C15_3 117.3(10) . .
C17_3 C16_3 C19_3 123.3(11) . .
C15_3 C16_3 C19_3 119.4(11) . .
C16_3 C17_3 C18_3 120.5(12) . .
C16_3 C17_3 H17_3 119.8 . .
C18_3 C17_3 H17_3 119.8 . .
C13_3 C18_3 C17_3 117.6(11) . .
C13_3 C18_3 H18_3 121.2 . .
C17_3 C18_3 H18_3 121.2 . .
C20_3 C19_3 C24_3 116.9(10) . .
C20_3 C19_3 C16_3 120.4(11) . .
C24_3 C19_3 C16_3 122.7(11) . .
N21_3 C20_3 C19_3 124.4(13) . .
N21_3 C20_3 H20_3 117.8 . .
C19_3 C20_3 H20_3 117.8 . .
C22_3 N21_3 C20_3 117.1(12) . .
C22_3 N21_3 Fe4 116.7(9) . .
C20_3 N21_3 Fe4 126.2(10) . .
N21_3 C22_3 C23_3 123.0(11) . .
N21_3 C22_3 C22A_3 113.5(11) . .
C23_3 C22_3 C22A_3 123.5(11) . .
C24_3 C23_3 C22_3 118.3(11) . .
C24_3 C23_3 H23_3 120.9 . .
C22_3 C23_3 H23_3 120.9 . .
C23_3 C24_3 C19_3 120.4(12) . .
C23_3 C24_3 H24_3 119.8 . .
C19_3 C24_3 H24_3 119.8 . .
N2B_3 C2A_3 C2_3 119.5(13) . .
N2B_3 C2A_3 H2A_3 120.3 . .
C2_3 C2A_3 H2A_3 120.3 . .
C2A_3 N2B_3 C2C_3 119.1(14) . .
C2A_3 N2B_3 Fe3 114.1(10) . .
C2C_3 N2B_3 Fe3 125.0(11) . .
C2D_3 C2C_3 C2H_3 118.7(11) . .
C2D_3 C2C_3 N2B_3 117.9(15) . .
C2H_3 C2C_3 N2B_3 123.4(15) . .
C2E_3 C2D_3 C2C_3 122.4(14) . .
C2E_3 C2D_3 H2D_3 118.8 . .
C2C_3 C2D_3 H2D_3 118.8 . .
C2D_3 C2E_3 C2F_3 118.0(14) . .
C2D_3 C2E_3 H2E_3 121.0 . .
C2F_3 C2E_3 H2E_3 121.0 . .
O2I_3 C2F_3 C2G_3 119.1(18) . .
O2I_3 C2F_3 C2E_3 120.0(17) . .
C2G_3 C2F_3 C2E_3 120.9(13) . .
C2F_3 C2G_3 C2H_3 121.0(14) . .
C2F_3 C2G_3 H2G_3 119.5 . .
C2H_3 C2G_3 H2G_3 119.5 . .
C2G_3 C2H_3 C2C_3 118.9(13) . .
C2G_3 C2H_3 H2H_3 120.5 . .
C2C_3 C2H_3 H2H_3 120.5 . .
C2F_3 O2I_3 C2J_3 117.7(19) . .
O2I_3 C2J_3 H2JA_3 109.5 . .
O2I_3 C2J_3 H2JB_3 109.5 . .
H2JA_3 C2J_3 H2JB_3 109.5 . .
O2I_3 C2J_3 H2JC_3 109.5 . .
H2JA_3 C2J_3 H2JC_3 109.5 . .
H2JB_3 C2J_3 H2JC_3 109.5 . .
N22B_3 C22A_3 C22_3 118.2(13) . .
N22B_3 C22A_3 H22A_3 120.9 . .
C22_3 C22A_3 H22A_3 120.9 . .
C22A_3 N22B_3 C22C_3 117.5(13) . .
C22A_3 N22B_3 Fe4 112.7(10) . .
C22C_3 N22B_3 Fe4 129.0(11) . .
C22D_3 C22C_3 C22H_3 117.5(11) . .
C22D_3 C22C_3 N22B_3 121.0(13) . .
C22H_3 C22C_3 N22B_3 121.5(13) . .
C22E_3 C22D_3 C22C_3 122.8(13) . .
C22E_3 C22D_3 H22D_3 118.6 . .
C22C_3 C22D_3 H22D_3 118.6 . .
C22D_3 C22E_3 C22F_3 119.3(13) . .
C22D_3 C22E_3 H22E_3 120.4 . .
C22F_3 C22E_3 H22E_3 120.4 . .
O22I_3 C22F_3 C22G_3 116.8(14) . .
O22I_3 C22F_3 C22E_3 124.2(15) . .
C22G_3 C22F_3 C22E_3 119.0(12) . .
C22F_3 C22G_3 C22H_3 121.1(13) . .
C22F_3 C22G_3 H22G_3 119.4 . .
C22H_3 C22G_3 H22G_3 119.4 . .
C22G_3 C22H_3 C22C_3 120.3(13) . .
C22G_3 C22H_3 H22H_3 119.9 . .
C22C_3 C22H_3 H22H_3 119.9 . .
C22F_3 O22I_3 C22J_3 114.8(16) . .
O22I_3 C22J_3 H22B_3 109.5 . .
O22I_3 C22J_3 H22C_3 109.5 . .
H22B_3 C22J_3 H22C_3 109.5 . .
O22I_3 C22J_3 H22F_3 109.5 . .
H22B_3 C22J_3 H22F_3 109.5 . .
H22C_3 C22J_3 H22F_3 109.5 . .
C6_10 N1_10 C2_10 118.2(12) . .
C6_10 N1_10 Fe1 127.7(9) . .
C2_10 N1_10 Fe1 114.0(9) . .
N1_10 C2_10 C3_10 122.9(11) . .
N1_10 C2_10 C2A_10 113.4(11) . .
C3_10 C2_10 C2A_10 123.5(11) . .
C2_10 C3_10 C4_10 118.5(10) . .
C2_10 C3_10 H3_10 120.7 . .
C4_10 C3_10 H3_10 120.7 . .
C3_10 C4_10 C5_10 119.1(11) . .
C3_10 C4_10 H4_10 120.5 . .
C5_10 C4_10 H4_10 120.5 . .
C6_10 C5_10 C4_10 118.2(10) . .
C6_10 C5_10 C7_10 122.6(10) . .
C4_10 C5_10 C7_10 119.1(11) . .
N1_10 C6_10 C5_10 123.0(12) . .
N1_10 C6_10 H6_10 118.5 . .
C5_10 C6_10 H6_10 118.5 . .
C8_10 C7_10 C12_10 117.5(10) . .
C8_10 C7_10 C5_10 121.2(10) . .
C12_10 C7_10 C5_10 121.1(11) . .
N9_10 C8_10 C7_10 124.5(11) . .
N9_10 C8_10 H8_10 117.8 . .
C7_10 C8_10 H8_10 117.8 . .
C10_10 N9_10 C8_10 116.1(11) . .
C10_10 N9_10 Fe2 114.6(8) . .
C8_10 N9_10 Fe2 129.3(8) . .
N9_10 C10_10 C11_10 124.7(10) . .
N9_10 C10_10 C10A_10 113.1(10) . .
C11_10 C10_10 C10A_10 121.9(10) . .
C10_10 C11_10 C12_10 117.9(10) . .
C10_10 C11_10 H11_10 121.1 . .
C12_10 C11_10 H11_10 121.1 . .
C7_10 C12_10 C11_10 118.9(11) . .
C7_10 C12_10 H12_10 120.5 . .
C11_10 C12_10 H12_10 120.5 . .
N2B_10 C2A_10 C2_10 116.3(12) . .
N2B_10 C2A_10 H2A_10 121.8 . .
C2_10 C2A_10 H2A_10 121.8 . .
N10B_10 C10A_10 C10_10 114.2(12) . .
N10B_10 C10A_10 H10A_10 122.9 . .
C10_10 C10A_10 H10A_10 122.9 . .
C2A_10 N2B_10 C2C_10 116.1(12) . .
C2A_10 N2B_10 Fe1 113.6(10) . .
C2C_10 N2B_10 Fe1 129.2(11) . .
C10A_10 N10B_10 C10C_10 117.7(14) . .
C10A_10 N10B_10 Fe2 115.4(10) . .
C10C_10 N10B_10 Fe2 125.5(12) . .
C2H_10 C2C_10 C2D_10 119.9(12) . .
C2H_10 C2C_10 N2B_10 119.4(13) . .
C2D_10 C2C_10 N2B_10 120.7(13) . .
C10H_10 C10C_10 C10D_10 122.5(12) . .
C10H_10 C10C_10 N10B_10 119.7(14) . .
C10D_10 C10C_10 N10B_10 117.8(14) . .
C2E_10 C2D_10 C2C_10 118.4(13) . .
C2E_10 C2D_10 H2D_10 120.8 . .
C2C_10 C2D_10 H2D_10 120.8 . .
C10E_10 C10D_10 C10C_10 117.9(13) . .
C10E_10 C10D_10 H10D_10 121.0 . .
C10C_10 C10D_10 H10D_10 121.0 . .
C2F_10 C2E_10 C2D_10 120.5(14) . .
C2F_10 C2E_10 H2E_10 119.7 . .
C2D_10 C2E_10 H2E_10 119.7 . .
C10F_10 C10E_10 C10D_10 119.4(14) . .
C10F_10 C10E_10 H10E_10 120.3 . .
C10D_10 C10E_10 H10E_10 120.3 . .
C2E_10 C2F_10 O2I_10 120.2(16) . .
C2E_10 C2F_10 C2G_10 122.3(12) . .
O2I_10 C2F_10 C2G_10 117.5(16) . .
O10I_10 C10F_10 C10E_10 118.3(18) . .
O10I_10 C10F_10 C10G_10 118.9(17) . .
C10E_10 C10F_10 C10G_10 122.7(13) . .
C2H_10 C2G_10 C2F_10 116.6(13) . .
C2H_10 C2G_10 H2G_10 121.7 . .
C2F_10 C2G_10 H2G_10 121.7 . .
C10H_10 C10G_10 C10F_10 118.1(14) . .
C10H_10 C10G_10 H10G_10 120.9 . .
C10F_10 C10G_10 H10G_10 120.9 . .
C2G_10 C2H_10 C2C_10 122.2(13) . .
C2G_10 C2H_10 H2H_10 118.9 . .
C2C_10 C2H_10 H2H_10 118.9 . .
C10C_10 C10H_10 C10G_10 119.2(13) . .
C10C_10 C10H_10 H10H_10 120.4 . .
C10G_10 C10H_10 H10H_10 120.4 . .
C2F_10 O2I_10 C2J_10 118(2) . .
C10F_10 O10I_10 C10J_10 120(2) . .
O2I_10 C2J_10 H2JA_10 109.5 . .
O2I_10 C2J_10 H2JB_10 109.5 . .
H2JA_10 C2J_10 H2JB_10 109.5 . .
O2I_10 C2J_10 H2JC_10 109.5 . .
H2JA_10 C2J_10 H2JC_10 109.5 . .
H2JB_10 C2J_10 H2JC_10 109.5 . .
O10I_10 C10J_10 H10B_10 109.5 . .
O10I_10 C10J_10 H10C_10 109.5 . .
H10B_10 C10J_10 H10C_10 109.5 . .
O10I_10 C10J_10 H10F_10 109.5 . .
H10B_10 C10J_10 H10F_10 109.5 . .
H10C_10 C10J_10 H10F_10 109.5 . .
C2_11 N1_11 C6_11 118.2(11) . .
C2_11 N1_11 Fe1 113.5(8) . .
C6_11 N1_11 Fe1 128.3(8) . .
C2A_11 N2B_11 C2C_11 117.4(13) . .
C2A_11 N2B_11 Fe1 115.3(10) . .
C2C_11 N2B_11 Fe1 126.8(11) . .
N1_11 C2_11 C3_11 122.4(10) . .
N1_11 C2_11 C2A_11 113.2(10) . .
C3_11 C2_11 C2A_11 124.3(10) . .
C2_11 C3_11 C4_11 119.2(11) . .
C2_11 C3_11 H3_11 120.4 . .
C4_11 C3_11 H3_11 120.4 . .
C3_11 C4_11 C5_11 118.4(11) . .
C3_11 C4_11 H4_11 120.8 . .
C5_11 C4_11 H4_11 120.8 . .
C6_11 C5_11 C4_11 118.6(10) . .
C6_11 C5_11 C7_11 119.7(10) . .
C4_11 C5_11 C7_11 121.6(11) . .
N1_11 C6_11 C5_11 123.0(12) . .
N1_11 C6_11 H6_11 118.5 . .
C5_11 C6_11 H6_11 118.5 . .
C8_11 C7_11 C12_11 117.6(10) . .
C8_11 C7_11 C5_11 120.9(11) . .
C12_11 C7_11 C5_11 121.5(11) . .
N9_11 C8_11 C7_11 126.2(12) . .
N9_11 C8_11 H8_11 116.9 . .
C7_11 C8_11 H8_11 116.9 . .
C8_11 N9_11 C10_11 114.3(12) . .
C8_11 N9_11 Fe6 131.1(9) . .
C10_11 N9_11 Fe6 114.5(9) . .
N9_11 C10_11 C11_11 125.5(11) . .
N9_11 C10_11 C10A_11 112.3(11) . .
C11_11 C10_11 C10A_11 122.0(12) . .
C10_11 C11_11 C12_11 118.1(11) . .
C10_11 C11_11 H11_11 121.0 . .
C12_11 C11_11 H11_11 121.0 . .
C11_11 C12_11 C7_11 118.1(11) . .
C11_11 C12_11 H12_11 120.9 . .
C7_11 C12_11 H12_11 120.9 . .
N2B_11 C2A_11 C2_11 115.6(13) . .
N2B_11 C2A_11 H2A_11 122.2 . .
C2_11 C2A_11 H2A_11 122.2 . .
N10B_11 C10A_11 C10_11 116.1(14) . .
N10B_11 C10A_11 H10A_11 122.0 . .
C10_11 C10A_11 H10A_11 122.0 . .
C10A_11 N10B_11 C10C_11 117.0(16) . .
C10A_11 N10B_11 Fe6 112.8(11) . .
C10C_11 N10B_11 Fe6 128.7(13) . .
C2H_11 C2C_11 C2D_11 121.6(11) . .
C2H_11 C2C_11 N2B_11 118.5(13) . .
C2D_11 C2C_11 N2B_11 119.6(13) . .
C10H_11 C10C_11 C10D_11 121.3(13) . .
C10H_11 C10C_11 N10B_11 120.0(17) . .
C10D_11 C10C_11 N10B_11 118.5(17) . .
C2E_11 C2D_11 C2C_11 117.7(12) . .
C2E_11 C2D_11 H2D_11 121.2 . .
C2C_11 C2D_11 H2D_11 121.2 . .
C10E_11 C10D_11 C10C_11 118.7(14) . .
C10E_11 C10D_11 H10D_11 120.6 . .
C10C_11 C10D_11 H10D_11 120.6 . .
C2D_11 C2E_11 C2F_11 120.9(13) . .
C2D_11 C2E_11 H2E_11 119.6 . .
C2F_11 C2E_11 H2E_11 119.6 . .
C10F_11 C10E_11 C10D_11 119.0(15) . .
C10F_11 C10E_11 H10E_11 120.5 . .
C10D_11 C10E_11 H10E_11 120.5 . .
O2I_11 C2F_11 C2G_11 115.0(15) . .
O2I_11 C2F_11 C2E_11 125.1(15) . .
C2G_11 C2F_11 C2E_11 119.9(12) . .
O10I_11 C10F_11 C10E_11 125(2) . .
O10I_11 C10F_11 C10G_11 112(2) . .
C10E_11 C10F_11 C10G_11 122.8(14) . .
C2H_11 C2G_11 C2F_11 120.2(13) . .
C2H_11 C2G_11 H2G_11 119.9 . .
C2F_11 C2G_11 H2G_11 119.9 . .
C10F_11 C10G_11 C10H_11 118.5(15) . .
C10F_11 C10G_11 H10G_11 120.7 . .
C10H_11 C10G_11 H10G_11 120.7 . .
C2C_11 C2H_11 C2G_11 119.7(13) . .
C2C_11 C2H_11 H2H_11 120.1 . .
C2G_11 C2H_11 H2H_11 120.1 . .
C10C_11 C10H_11 C10G_11 119.6(14) . .
C10C_11 C10H_11 H10H_11 120.2 . .
C10G_11 C10H_11 H10H_11 120.2 . .
C2F_11 O2I_11 C2J_11 122.7(18) . .
C10F_11 O10I_11 C10J_11 114(2) . .
O2I_11 C2J_11 H2JA_11 109.5 . .
O2I_11 C2J_11 H2JB_11 109.5 . .
H2JA_11 C2J_11 H2JB_11 109.5 . .
O2I_11 C2J_11 H2JC_11 109.5 . .
H2JA_11 C2J_11 H2JC_11 109.5 . .
H2JB_11 C2J_11 H2JC_11 109.5 . .
O10I_11 C10J_11 H10B_11 109.5 . .
O10I_11 C10J_11 H10C_11 109.5 . .
H10B_11 C10J_11 H10C_11 109.5 . .
O10I_11 C10J_11 H10F_11 109.5 . .
H10B_11 C10J_11 H10F_11 109.5 . .
H10C_11 C10J_11 H10F_11 109.5 . .
C6_12 N1_12 C2_12 114.8(11) . .
C6_12 N1_12 Fe2 130.4(8) . .
C2_12 N1_12 Fe2 114.8(8) . .
N1_12 C2_12 C3_12 123.6(10) . .
N1_12 C2_12 C2A_12 114.3(10) . .
C3_12 C2_12 C2A_12 122.0(10) . .
C4_12 C3_12 C2_12 119.2(10) . .
C4_12 C3_12 H3_12 120.4 . .
C2_12 C3_12 H3_12 120.4 . .
C3_12 C4_12 C5_12 119.3(11) . .
C3_12 C4_12 H4_12 120.4 . .
C5_12 C4_12 H4_12 120.4 . .
C6_12 C5_12 C4_12 116.7(10) . .
C6_12 C5_12 C7_12 122.0(10) . .
C4_12 C5_12 C7_12 121.1(10) . .
N1_12 C6_12 C5_12 126.3(12) . .
N1_12 C6_12 H6_12 116.8 . .
C5_12 C6_12 H6_12 116.8 . .
C8_12 C7_12 C12_12 118.1(10) . .
C8_12 C7_12 C5_12 123.1(10) . .
C12_12 C7_12 C5_12 118.7(11) . .
N9_12 C8_12 C7_12 123.2(12) . .
N9_12 C8_12 H8_12 118.4 . .
C7_12 C8_12 H8_12 118.4 . .
C8_12 N9_12 C10_12 117.3(11) . .
C8_12 N9_12 Fe6 130.5(9) . .
C10_12 N9_12 Fe6 111.9(8) . .
N9_12 C10_12 C11_12 123.4(11) . .
N9_12 C10_12 C10A_12 112.9(11) . .
C11_12 C10_12 C10A_12 123.3(11) . .
C10_12 C11_12 C12_12 118.3(11) . .
C10_12 C11_12 H11_12 120.9 . .
C12_12 C11_12 H11_12 120.9 . .
C11_12 C12_12 C7_12 119.6(11) . .
C11_12 C12_12 H12_12 120.2 . .
C7_12 C12_12 H12_12 120.2 . .
N2B_12 C2A_12 C2_12 113.5(11) . .
N2B_12 C2A_12 H2A_12 123.2 . .
C2_12 C2A_12 H2A_12 123.2 . .
N10B_12 C10A_12 C10_12 114.4(13) . .
N10B_12 C10A_12 H10A_12 122.8 . .
C10_12 C10A_12 H10A_12 122.8 . .
C2A_12 N2B_12 C2C_12 119.2(13) . .
C2A_12 N2B_12 Fe2 114.6(9) . .
C2C_12 N2B_12 Fe2 125.5(10) . .
C10A_12 N10B_12 C10C_12 113.5(14) . .
C10A_12 N10B_12 Fe6 114.1(10) . .
C10C_12 N10B_12 Fe6 130.8(12) . .
C2H_12 C2C_12 C2D_12 119.0(11) . .
C2H_12 C2C_12 N2B_12 121.3(14) . .
C2D_12 C2C_12 N2B_12 119.6(13) . .
C10D_12 C10C_12 C10H_12 119.5(12) . .
C10D_12 C10C_12 N10B_12 118.2(15) . .
C10H_12 C10C_12 N10B_12 122.2(16) . .
C2E_12 C2D_12 C2C_12 120.4(13) . .
C2E_12 C2D_12 H2D_12 119.8 . .
C2C_12 C2D_12 H2D_12 119.8 . .
C10E_12 C10D_12 C10C_12 120.2(14) . .
C10E_12 C10D_12 H10D_12 119.9 . .
C10C_12 C10D_12 H10D_12 119.9 . .
C2F_12 C2E_12 C2D_12 120.1(13) . .
C2F_12 C2E_12 H2E_12 120.0 . .
C2D_12 C2E_12 H2E_12 120.0 . .
C10F_12 C10E_12 C10D_12 120.2(14) . .
C10F_12 C10E_12 H10E_12 119.9 . .
C10D_12 C10E_12 H10E_12 119.9 . .
O2I_12 C2F_12 C2G_12 123.2(15) . .
O2I_12 C2F_12 C2E_12 117.6(15) . .
C2G_12 C2F_12 C2E_12 119.2(11) . .
O10I_12 C10F_12 C10E_12 119.5(17) . .
O10I_12 C10F_12 C10G_12 120.0(18) . .
C10E_12 C10F_12 C10G_12 120.2(13) . .
C2F_12 C2G_12 C2H_12 121.1(13) . .
C2F_12 C2G_12 H2G_12 119.5 . .
C2H_12 C2G_12 H2G_12 119.5 . .
C10H_12 C10G_12 C10F_12 119.3(14) . .
C10H_12 C10G_12 H10G_12 120.3 . .
C10F_12 C10G_12 H10G_12 120.3 . .
C2C_12 C2H_12 C2G_12 120.2(13) . .
C2C_12 C2H_12 H2H_12 119.9 . .
C2G_12 C2H_12 H2H_12 119.9 . .
C10G_12 C10H_12 C10C_12 120.6(14) . .
C10G_12 C10H_12 H10H_12 119.7 . .
C10C_12 C10H_12 H10H_12 119.7 . .
C2F_12 O2I_12 C2J_12 122.2(18) . .
C10F_12 O10I_12 C10J_12 116.6(19) . .
O2I_12 C2J_12 H2JA_12 109.5 . .
O2I_12 C2J_12 H2JB_12 109.5 . .
H2JA_12 C2J_12 H2JB_12 109.5 . .
O2I_12 C2J_12 H2JC_12 109.5 . .
H2JA_12 C2J_12 H2JC_12 109.5 . .
H2JB_12 C2J_12 H2JC_12 109.5 . .
O10I_12 C10J_12 H10B_12 109.5 . .
O10I_12 C10J_12 H10C_12 109.5 . .
H10B_12 C10J_12 H10C_12 109.5 . .
O10I_12 C10J_12 H10F_12 109.5 . .
H10B_12 C10J_12 H10F_12 109.5 . .
H10C_12 C10J_12 H10F_12 109.5 . .
N3_20 C2_20 S1_20 167(3) . .
C2_20 N3_20 Fe5 144(2) . .
N3_21 C2_21 S1_21 173(3) . .
C2_21 N3_21 Fe5 158(2) . .
N3_22 C2_22 S1_22 173(3) . .
C2_22 N3_22 Fe3 153(2) . .
N3_23 C2_23 S1_23 174(4) . .
C2_23 N3_23 Fe3 147(2) . .
N3_24 C2_24 S1_24 176(2) . .
C2_24 N3_24 Fe4 150.8(18) . .
N3_25 C2_25 S1_25 178(2) . .
C2_25 N3_25 Fe4 163(2) . .
F3_30 P1_30 F4_30 92.3(8) . .
F3_30 P1_30 F6_30 90.6(9) . .
F4_30 P1_30 F6_30 90.0(7) . .
F3_30 P1_30 F2_30 91.2(8) . .
F4_30 P1_30 F2_30 174.8(10) . .
F6_30 P1_30 F2_30 86.0(7) . .
F3_30 P1_30 F7_30 92.5(9) . .
F4_30 P1_30 F7_30 92.6(7) . .
F6_30 P1_30 F7_30 175.9(11) . .
F2_30 P1_30 F7_30 91.1(7) . .
F3_30 P1_30 F5_30 178.0(8) . .
F4_30 P1_30 F5_30 89.1(8) . .
F6_30 P1_30 F5_30 88.0(9) . .
F2_30 P1_30 F5_30 87.4(8) . .
F7_30 P1_30 F5_30 88.9(8) . .
F6_31 P1_31 F4_31 89(2) . .
F6_31 P1_31 F5_31 95(2) . .
F4_31 P1_31 F5_31 91(2) . .
F6_31 P1_31 F2_31 91(2) . .
F4_31 P1_31 F2_31 172(3) . .
F5_31 P1_31 F2_31 97(2) . .
F6_31 P1_31 F7_31 179(3) . .
F4_31 P1_31 F7_31 90(2) . .
F5_31 P1_31 F7_31 86(2) . .
F2_31 P1_31 F7_31 90(2) . .
F6_31 P1_31 F3_31 92(2) . .
F4_31 P1_31 F3_31 86(2) . .
F5_31 P1_31 F3_31 173(3) . .
F2_31 P1_31 F3_31 85(2) . .
F7_31 P1_31 F3_31 87(2) . .
F6_32 P1_32 F5_32 90.4(13) . .
F6_32 P1_32 F7_32 178.0(18) . .
F5_32 P1_32 F7_32 91.7(15) . .
F6_32 P1_32 F4_32 93.9(14) . .
F5_32 P1_32 F4_32 85.8(14) . .
F7_32 P1_32 F4_32 86.3(13) . .
F6_32 P1_32 F2_32 91.7(13) . .
F5_32 P1_32 F2_32 95.1(15) . .
F7_32 P1_32 F2_32 88.1(13) . .
F4_32 P1_32 F2_32 174.4(16) . .
F6_32 P1_32 F3_32 84.5(14) . .
F5_32 P1_32 F3_32 174.1(15) . .
F7_32 P1_32 F3_32 93.5(14) . .
F4_32 P1_32 F3_32 91.6(14) . .
F2_32 P1_32 F3_32 88.1(14) . .
F3_33 P1_33 F6_33 91.4(19) . .
F3_33 P1_33 F2_33 95(2) . .
F6_33 P1_33 F2_33 90.4(19) . .
F3_33 P1_33 F7_33 91(2) . .
F6_33 P1_33 F7_33 177(3) . .
F2_33 P1_33 F7_33 91(2) . .
F3_33 P1_33 F4_33 85(2) . .
F6_33 P1_33 F4_33 91(2) . .
F2_33 P1_33 F4_33 179(2) . .
F7_33 P1_33 F4_33 88(2) . .
F3_33 P1_33 F5_33 177(2) . .
F6_33 P1_33 F5_33 88(2) . .
F2_33 P1_33 F5_33 88(2) . .
F7_33 P1_33 F5_33 89.3(19) . .
F4_33 P1_33 F5_33 92(2) . .

loop_
_geom_bond_atom_site_label_1
_geom_bond_atom_site_label_2
_geom_bond_distance
_geom_bond_site_symmetry_2
Fe1 N14_1 1.897(15) .
Fe1 N9_1 1.948(13) .
Fe1 N2B_11 1.955(15) .
Fe1 N1_10 1.968(13) .
Fe1 N2B_10 1.977(14) .
Fe1 N1_11 1.977(12) .
Fe2 N1_12 1.926(12) .
Fe2 N9_10 1.953(12) .
Fe2 N14_3 1.961(13) .
Fe2 N10B_10 1.984(16) .
Fe2 N9_3 1.994(14) .
Fe2 N2B_12 2.003(14) .
Fe3 N3_23 2.004(19) .
Fe3 N3_22 2.071(17) .
Fe3 N21_2 2.075(17) .
Fe3 N1_3 2.098(14) .
Fe3 N2B_3 2.118(15) .
Fe3 N22B_2 2.22(2) .
Fe4 N3_25 2.021(16) .
Fe4 N21_3 2.032(14) .
Fe4 N3_24 2.051(15) .
Fe4 N1_1 2.054(14) .
Fe4 N22B_3 2.113(15) .
Fe4 N2B_1 2.128(14) .
Fe5 N3_21 2.064(18) .
Fe5 N1_2 2.085(17) .
Fe5 N3_20 2.112(19) .
Fe5 N21_1 2.158(16) .
Fe5 N2B_2 2.24(2) .
Fe5 N22B_1 2.316(17) .
Fe6 N10B_12 1.913(15) .
Fe6 N14_2 1.923(15) .
Fe6 N9_2 1.940(15) .
Fe6 N9_12 1.949(13) .
Fe6 N9_11 1.953(14) .
Fe6 N10B_11 1.995(17) .
N1_1 C2_1 1.353(10) .
N1_1 C6_1 1.361(13) .
C2_1 C3_1 1.395(12) .
C2_1 C2A_1 1.466(11) .
C3_1 C4_1 1.384(11) .
C3_1 H3_1 0.9500 .
C4_1 C5_1 1.396(12) .
C4_1 H4_1 0.9500 .
C5_1 C6_1 1.387(13) .
C5_1 C7_1 1.483(14) .
C6_1 H6_1 0.9500 .
C7_1 C12_1 1.393(12) .
C7_1 C8_1 1.396(13) .
C8_1 N9_1 1.335(12) .
C8_1 H8_1 0.9500 .
N9_1 C10_1 1.348(11) .
C10_1 C11_1 1.383(12) .
C10_1 C13_1 1.497(8) .
C11_1 C12_1 1.390(11) .
C11_1 H11_1 0.9500 .
C12_1 H12_1 0.9500 .
C13_1 N14_1 1.358(11) .
C13_1 C18_1 1.378(13) .
N14_1 C15_1 1.361(12) .
C15_1 C16_1 1.391(13) .
C15_1 H15_1 0.9500 .
C16_1 C17_1 1.393(12) .
C16_1 C19_1 1.483(14) .
C17_1 C18_1 1.392(11) .
C17_1 H17_1 0.9500 .
C18_1 H18_1 0.9500 .
C19_1 C24_1 1.391(12) .
C19_1 C20_1 1.399(13) .
C20_1 N21_1 1.334(13) .
C20_1 H20_1 0.9500 .
N21_1 C22_1 1.337(11) .
C22_1 C23_1 1.386(13) .
C22_1 C22A_1 1.463(11) .
C23_1 C24_1 1.387(12) .
C23_1 H23_1 0.9500 .
C24_1 H24_1 0.9500 .
C2A_1 N2B_1 1.266(17) .
C2A_1 H2A_1 0.9500 .
N2B_1 C2C_1 1.429(12) .
C2C_1 C2D_1 1.391(13) .
C2C_1 C2H_1 1.397(13) .
C2D_1 C2E_1 1.382(12) .
C2D_1 H2D_1 0.9500 .
C2E_1 C2F_1 1.385(15) .
C2E_1 H2E_1 0.9500 .
C2F_1 C2G_1 1.380(15) .
C2F_1 O2I_1 1.386(13) .
C2G_1 C2H_1 1.378(12) .
C2G_1 H2G_1 0.9500 .
C2H_1 H2H_1 0.9500 .
O2I_1 C2J_1 1.446(18) .
C2J_1 H2JA_1 0.9800 .
C2J_1 H2JB_1 0.9800 .
C2J_1 H2JC_1 0.9800 .
C22A_1 N22B_1 1.259(19) .
C22A_1 H22A_1 0.9500 .
N22B_1 C22C_1 1.426(12) .
C22C_1 C22H_1 1.390(14) .
C22C_1 C22D_1 1.393(14) .
C22D_1 C22E_1 1.383(12) .
C22D_1 H22D_1 0.9500 .
C22E_1 C22F_1 1.379(15) .
C22E_1 H22E_1 0.9500 .
C22F_1 O22I_1 1.375(13) .
C22F_1 C22G_1 1.381(15) .
C22G_1 C22H_1 1.393(12) .
C22G_1 H22G_1 0.9500 .
C22H_1 H22H_1 0.9500 .
O22I_1 C22J_1 1.43(2) .
C22J_1 H22B_1 0.9800 .
C22J_1 H22C_1 0.9800 .
C22J_1 H22F_1 0.9800 .
N1_2 C6_2 1.331(14) .
N1_2 C2_2 1.357(11) .
C2_2 C3_2 1.386(13) .
C2_2 C2A_2 1.473(12) .
C3_2 C4_2 1.392(12) .
C3_2 H3_2 0.9500 .
C4_2 C5_2 1.389(13) .
C4_2 H4_2 0.9500 .
C5_2 C6_2 1.393(13) .
C5_2 C7_2 1.470(15) .
C6_2 H6_2 0.9500 .
C7_2 C8_2 1.386(13) .
C7_2 C12_2 1.394(13) .
C8_2 N9_2 1.334(13) .
C8_2 H8_2 0.9500 .
N9_2 C10_2 1.350(11) .
C10_2 C11_2 1.385(13) .
C10_2 C13_2 1.492(8) .
C11_2 C12_2 1.385(12) .
C11_2 H11_2 0.9500 .
C12_2 H12_2 0.9500 .
C13_2 N14_2 1.357(11) .
C13_2 C18_2 1.377(13) .
N14_2 C15_2 1.328(13) .
C15_2 C16_2 1.387(13) .
C15_2 H15_2 0.9500 .
C16_2 C17_2 1.389(13) .
C16_2 C19_2 1.481(15) .
C17_2 C18_2 1.392(12) .
C17_2 H17_2 0.9500 .
C18_2 H18_2 0.9500 .
C19_2 C24_2 1.392(13) .
C19_2 C20_2 1.395(13) .
C20_2 N21_2 1.334(14) .
C20_2 H20_2 0.9500 .
N21_2 C22_2 1.345(11) .
C22_2 C23_2 1.388(13) .
C22_2 C22A_2 1.478(12) .
C23_2 C24_2 1.381(12) .
C23_2 H23_2 0.9500 .
C24_2 H24_2 0.9500 .
C2A_2 N2B_2 1.287(19) .
C2A_2 H2A_2 0.9500 .
N2B_2 C2C_2 1.412(13) .
C2C_2 C2D_2 1.386(14) .
C2C_2 C2H_2 1.390(14) .
C2D_2 C2E_2 1.391(12) .
C2D_2 H2D_2 0.9500 .
C2E_2 C2F_2 1.381(15) .
C2E_2 H2E_2 0.9500 .
C2F_2 O2I_2 1.365(14) .
C2F_2 C2G_2 1.385(15) .
C2G_2 C2H_2 1.377(12) .
C2G_2 H2G_2 0.9500 .
C2H_2 H2H_2 0.9500 .
O2I_2 C2J_2 1.43(2) .
C2J_2 H2JA_2 0.9800 .
C2J_2 H2JB_2 0.9800 .
C2J_2 H2JC_2 0.9800 .
C22A_2 N22B_2 1.25(2) .
C22A_2 H22A_2 0.9500 .
N22B_2 C22C_2 1.414(13) .
C22C_2 C22D_2 1.380(14) .
C22C_2 C22H_2 1.387(14) .
C22D_2 C22E_2 1.390(12) .
C22D_2 H22D_2 0.9500 .
C22E_2 C22F_2 1.371(15) .
C22E_2 H22E_2 0.9500 .
C22F_2 O22I_2 1.366(13) .
C22F_2 C22G_2 1.377(15) .
C22G_2 C22H_2 1.388(12) .
C22G_2 H22G_2 0.9500 .
C22H_2 H22H_2 0.9500 .
O22I_2 C22J_2 1.415(19) .
C22J_2 H22B_2 0.9800 .
C22J_2 H22C_2 0.9800 .
C22J_2 H22F_2 0.9800 .
N1_3 C6_3 1.322(13) .
N1_3 C2_3 1.356(10) .
C2_3 C3_3 1.385(13) .
C2_3 C2A_3 1.459(11) .
C3_3 C4_3 1.394(11) .
C3_3 H3_3 0.9500 .
C4_3 C5_3 1.391(12) .
C4_3 H4_3 0.9500 .
C5_3 C6_3 1.386(13) .
C5_3 C7_3 1.481(14) .
C6_3 H6_3 0.9500 .
C7_3 C8_3 1.385(13) .
C7_3 C12_3 1.391(12) .
C8_3 N9_3 1.330(12) .
C8_3 H8_3 0.9500 .
N9_3 C10_3 1.346(11) .
C10_3 C11_3 1.380(12) .
C10_3 C13_3 1.494(8) .
C11_3 C12_3 1.406(12) .
C11_3 H11_3 0.9500 .
C12_3 H12_3 0.9500 .
C13_3 N14_3 1.344(11) .
C13_3 C18_3 1.382(12) .
N14_3 C15_3 1.329(12) .
C15_3 C16_3 1.390(13) .
C15_3 H15_3 0.9500 .
C16_3 C17_3 1.385(12) .
C16_3 C19_3 1.474(14) .
C17_3 C18_3 1.393(11) .
C17_3 H17_3 0.9500 .
C18_3 H18_3 0.9500 .
C19_3 C20_3 1.385(13) .
C19_3 C24_3 1.389(12) .
C20_3 N21_3 1.351(13) .
C20_3 H20_3 0.9500 .
N21_3 C22_3 1.344(10) .
C22_3 C23_3 1.389(13) .
C22_3 C22A_3 1.460(11) .
C23_3 C24_3 1.383(11) .
C23_3 H23_3 0.9500 .
C24_3 H24_3 0.9500 .
C2A_3 N2B_3 1.268(18) .
C2A_3 H2A_3 0.9500 .
N2B_3 C2C_3 1.420(12) .
C2C_3 C2D_3 1.392(14) .
C2C_3 C2H_3 1.400(14) .
C2D_3 C2E_3 1.376(12) .
C2D_3 H2D_3 0.9500 .
C2E_3 C2F_3 1.383(15) .
C2E_3 H2E_3 0.9500 .
C2F_3 O2I_3 1.369(13) .
C2F_3 C2G_3 1.379(15) .
C2G_3 C2H_3 1.384(12) .
C2G_3 H2G_3 0.9500 .
C2H_3 H2H_3 0.9500 .
O2I_3 C2J_3 1.43(2) .
C2J_3 H2JA_3 0.9800 .
C2J_3 H2JB_3 0.9800 .
C2J_3 H2JC_3 0.9800 .
C22A_3 N22B_3 1.308(18) .
C22A_3 H22A_3 0.9500 .
N22B_3 C22C_3 1.420(12) .
C22C_3 C22D_3 1.385(13) .
C22C_3 C22H_3 1.389(13) .
C22D_3 C22E_3 1.375(12) .
C22D_3 H22D_3 0.9500 .
C22E_3 C22F_3 1.385(15) .
C22E_3 H22E_3 0.9500 .
C22F_3 O22I_3 1.378(12) .
C22F_3 C22G_3 1.382(15) .
C22G_3 C22H_3 1.388(12) .
C22G_3 H22G_3 0.9500 .
C22H_3 H22H_3 0.9500 .
O22I_3 C22J_3 1.436(19) .
C22J_3 H22B_3 0.9800 .
C22J_3 H22C_3 0.9800 .
C22J_3 H22F_3 0.9800 .
N1_10 C6_10 1.336(13) .
N1_10 C2_10 1.344(10) .
C2_10 C3_10 1.372(12) .
C2_10 C2A_10 1.464(11) .
C3_10 C4_10 1.392(11) .
C3_10 H3_10 0.9500 .
C4_10 C5_10 1.394(12) .
C4_10 H4_10 0.9500 .
C5_10 C6_10 1.382(13) .
C5_10 C7_10 1.489(14) .
C6_10 H6_10 0.9500 .
C7_10 C8_10 1.385(13) .
C7_10 C12_10 1.395(12) .
C8_10 N9_10 1.342(13) .
C8_10 H8_10 0.9500 .
N9_10 C10_10 1.337(10) .
C10_10 C11_10 1.372(12) .
C10_10 C10A_10 1.470(11) .
C11_10 C12_10 1.397(11) .
C11_10 H11_10 0.9500 .
C12_10 H12_10 0.9500 .
C2A_10 N2B_10 1.297(17) .
C2A_10 H2A_10 0.9500 .
C10A_10 N10B_10 1.276(17) .
C10A_10 H10A_10 0.9500 .
N2B_10 C2C_10 1.417(12) .
N10B_10 C10C_10 1.419(13) .
C2C_10 C2H_10 1.385(14) .
C2C_10 C2D_10 1.397(13) .
C10C_10 C10H_10 1.383(14) .
C10C_10 C10D_10 1.395(14) .
C2D_10 C2E_10 1.386(12) .
C2D_10 H2D_10 0.9500 .
C10D_10 C10E_10 1.384(12) .
C10D_10 H10D_10 0.9500 .
C2E_10 C2F_10 1.369(15) .
C2E_10 H2E_10 0.9500 .
C10E_10 C10F_10 1.381(15) .
C10E_10 H10E_10 0.9500 .
C2F_10 O2I_10 1.369(13) .
C2F_10 C2G_10 1.395(15) .
C10F_10 O10I_10 1.356(13) .
C10F_10 C10G_10 1.388(15) .
C2G_10 C2H_10 1.384(12) .
C2G_10 H2G_10 0.9500 .
C10G_10 C10H_10 1.387(12) .
C10G_10 H10G_10 0.9500 .
C2H_10 H2H_10 0.9500 .
C10H_10 H10H_10 0.9500 .
O2I_10 C2J_10 1.414(19) .
O10I_10 C10J_10 1.43(2) .
C2J_10 H2JA_10 0.9800 .
C2J_10 H2JB_10 0.9800 .
C2J_10 H2JC_10 0.9800 .
C10J_10 H10B_10 0.9800 .
C10J_10 H10C_10 0.9800 .
C10J_10 H10F_10 0.9800 .
N1_11 C2_11 1.343(10) .
N1_11 C6_11 1.346(13) .
N2B_11 C2A_11 1.278(18) .
N2B_11 C2C_11 1.423(12) .
C2_11 C3_11 1.378(12) .
C2_11 C2A_11 1.475(11) .
C3_11 C4_11 1.390(11) .
C3_11 H3_11 0.9500 .
C4_11 C5_11 1.400(12) .
C4_11 H4_11 0.9500 .
C5_11 C6_11 1.372(13) .
C5_11 C7_11 1.471(14) .
C6_11 H6_11 0.9500 .
C7_11 C8_11 1.378(13) .
C7_11 C12_11 1.408(12) .
C8_11 N9_11 1.335(13) .
C8_11 H8_11 0.9500 .
N9_11 C10_11 1.349(11) .
C10_11 C11_11 1.384(13) .
C10_11 C10A_11 1.468(12) .
C11_11 C12_11 1.390(12) .
C11_11 H11_11 0.9500 .
C12_11 H12_11 0.9500 .
C2A_11 H2A_11 0.9500 .
C10A_11 N10B_11 1.293(19) .
C10A_11 H10A_11 0.9500 .
N10B_11 C10C_11 1.407(13) .
C2C_11 C2H_11 1.375(14) .
C2C_11 C2D_11 1.401(13) .
C10C_11 C10H_11 1.379(14) .
C10C_11 C10D_11 1.394(14) .
C2D_11 C2E_11 1.392(12) .
C2D_11 H2D_11 0.9500 .
C10D_11 C10E_11 1.393(12) .
C10D_11 H10D_11 0.9500 .
C2E_11 C2F_11 1.392(15) .
C2E_11 H2E_11 0.9500 .
C10E_11 C10F_11 1.371(15) .
C10E_11 H10E_11 0.9500 .
C2F_11 O2I_11 1.367(13) .
C2F_11 C2G_11 1.381(15) .
C10F_11 O10I_11 1.362(14) .
C10F_11 C10G_11 1.375(16) .
C2G_11 C2H_11 1.381(12) .
C2G_11 H2G_11 0.9500 .
C10G_11 C10H_11 1.390(12) .
C10G_11 H10G_11 0.9500 .
C2H_11 H2H_11 0.9500 .
C10H_11 H10H_11 0.9500 .
O2I_11 C2J_11 1.385(18) .
O10I_11 C10J_11 1.43(2) .
C2J_11 H2JA_11 0.9800 .
C2J_11 H2JB_11 0.9800 .
C2J_11 H2JC_11 0.9800 .
C10J_11 H10B_11 0.9800 .
C10J_11 H10C_11 0.9800 .
C10J_11 H10F_11 0.9800 .
N1_12 C6_12 1.345(13) .
N1_12 C2_12 1.355(10) .
C2_12 C3_12 1.388(12) .
C2_12 C2A_12 1.473(11) .
C3_12 C4_12 1.381(11) .
C3_12 H3_12 0.9500 .
C4_12 C5_12 1.392(12) .
C4_12 H4_12 0.9500 .
C5_12 C6_12 1.389(13) .
C5_12 C7_12 1.491(14) .
C6_12 H6_12 0.9500 .
C7_12 C8_12 1.384(13) .
C7_12 C12_12 1.398(12) .
C8_12 N9_12 1.348(13) .
C8_12 H8_12 0.9500 .
N9_12 C10_12 1.355(10) .
C10_12 C11_12 1.377(13) .
C10_12 C10A_12 1.462(11) .
C11_12 C12_12 1.386(11) .
C11_12 H11_12 0.9500 .
C12_12 H12_12 0.9500 .
C2A_12 N2B_12 1.295(17) .
C2A_12 H2A_12 0.9500 .
C10A_12 N10B_12 1.308(19) .
C10A_12 H10A_12 0.9500 .
N2B_12 C2C_12 1.412(12) .
N10B_12 C10C_12 1.427(13) .
C2C_12 C2H_12 1.375(13) .
C2C_12 C2D_12 1.392(13) .
C10C_12 C10D_12 1.381(14) .
C10C_12 C10H_12 1.387(14) .
C2D_12 C2E_12 1.386(12) .
C2D_12 H2D_12 0.9500 .
C10D_12 C10E_12 1.381(12) .
C10D_12 H10D_12 0.9500 .
C2E_12 C2F_12 1.381(14) .
C2E_12 H2E_12 0.9500 .
C10E_12 C10F_12 1.376(15) .
C10E_12 H10E_12 0.9500 .
C2F_12 O2I_12 1.359(12) .
C2F_12 C2G_12 1.375(15) .
C10F_12 O10I_12 1.372(13) .
C10F_12 C10G_12 1.392(15) .
C2G_12 C2H_12 1.383(12) .
C2G_12 H2G_12 0.9500 .
C10G_12 C10H_12 1.378(12) .
C10G_12 H10G_12 0.9500 .
C2H_12 H2H_12 0.9500 .
C10H_12 H10H_12 0.9500 .
O2I_12 C2J_12 1.390(18) .
O10I_12 C10J_12 1.43(2) .
C2J_12 H2JA_12 0.9800 .
C2J_12 H2JB_12 0.9800 .
C2J_12 H2JC_12 0.9800 .
C10J_12 H10B_12 0.9800 .
C10J_12 H10C_12 0.9800 .
C10J_12 H10F_12 0.9800 .
S1_20 C2_20 1.609(16) .
C2_20 N3_20 1.173(18) .
S1_21 C2_21 1.650(15) .
C2_21 N3_21 1.157(17) .
S1_22 C2_22 1.642(15) .
C2_22 N3_22 1.167(16) .
S1_23 C2_23 1.606(15) .
C2_23 N3_23 1.158(17) .
S1_24 C2_24 1.621(14) .
C2_24 N3_24 1.163(16) .
S1_25 C2_25 1.628(14) .
C2_25 N3_25 1.148(16) .
P1_30 F3_30 1.576(15) .
P1_30 F4_30 1.591(11) .
P1_30 F6_30 1.597(12) .
P1_30 F2_30 1.605(12) .
P1_30 F7_30 1.608(12) .
P1_30 F5_30 1.645(15) .
P1_31 F6_31 1.60(2) .
P1_31 F4_31 1.61(2) .
P1_31 F5_31 1.61(2) .
P1_31 F2_31 1.62(2) .
P1_31 F7_31 1.62(2) .
P1_31 F3_31 1.63(2) .
P1_32 F6_32 1.60(2) .
P1_32 F5_32 1.61(2) .
P1_32 F7_32 1.62(2) .
P1_32 F4_32 1.627(17) .
P1_32 F2_32 1.628(17) .
P1_32 F3_32 1.64(2) .
P1_33 F3_33 1.61(2) .
P1_33 F6_33 1.62(2) .
P1_33 F2_33 1.63(2) .
P1_33 F7_33 1.63(2) .
P1_33 F4_33 1.65(2) .
P1_33 F5_33 1.65(2) .

loop_
_geom_torsion_atom_site_label_1
_geom_torsion_atom_site_label_2
_geom_torsion_atom_site_label_3
_geom_torsion_atom_site_label_4
_geom_torsion
_geom_torsion_site_symmetry_1
_geom_torsion_site_symmetry_2
_geom_torsion_site_symmetry_3
_geom_torsion_site_symmetry_4
C6_1 N1_1 C2_1 C3_1 6.5(17) . . . .
Fe4 N1_1 C2_1 C3_1 -177.8(11) . . . .
C6_1 N1_1 C2_1 C2A_1 -169.8(13) . . . .
Fe4 N1_1 C2_1 C2A_1 5.9(14) . . . .
N1_1 C2_1 C3_1 C4_1 -5.9(18) . . . .
C2A_1 C2_1 C3_1 C4_1 170.1(14) . . . .
C2_1 C3_1 C4_1 C5_1 0.4(18) . . . .
C3_1 C4_1 C5_1 C6_1 4.0(18) . . . .
C3_1 C4_1 C5_1 C7_1 -174.8(14) . . . .
C2_1 N1_1 C6_1 C5_1 -1.6(18) . . . .
Fe4 N1_1 C6_1 C5_1 -176.8(11) . . . .
C4_1 C5_1 C6_1 N1_1 -3.5(18) . . . .
C7_1 C5_1 C6_1 N1_1 175.3(14) . . . .
C6_1 C5_1 C7_1 C12_1 147.5(15) . . . .
C4_1 C5_1 C7_1 C12_1 -34(2) . . . .
C6_1 C5_1 C7_1 C8_1 -31.6(18) . . . .
C4_1 C5_1 C7_1 C8_1 147.2(14) . . . .
C12_1 C7_1 C8_1 N9_1 -1.9(19) . . . .
C5_1 C7_1 C8_1 N9_1 177.3(14) . . . .
C7_1 C8_1 N9_1 C10_1 2(2) . . . .
C7_1 C8_1 N9_1 Fe1 -177.9(12) . . . .
C8_1 N9_1 C10_1 C11_1 -1.0(19) . . . .
Fe1 N9_1 C10_1 C11_1 178.8(12) . . . .
C8_1 N9_1 C10_1 C13_1 -179.6(13) . . . .
Fe1 N9_1 C10_1 C13_1 0.2(15) . . . .
N9_1 C10_1 C11_1 C12_1 0(2) . . . .
C13_1 C10_1 C11_1 C12_1 178.7(16) . . . .
C10_1 C11_1 C12_1 C7_1 0(2) . . . .
C8_1 C7_1 C12_1 C11_1 1.1(19) . . . .
C5_1 C7_1 C12_1 C11_1 -178.1(16) . . . .
N9_1 C10_1 C13_1 N14_1 5.7(16) . . . .
C11_1 C10_1 C13_1 N14_1 -172.8(15) . . . .
N9_1 C10_1 C13_1 C18_1 -170.9(15) . . . .
C11_1 C10_1 C13_1 C18_1 11(2) . . . .
C18_1 C13_1 N14_1 C15_1 -1.6(19) . . . .
C10_1 C13_1 N14_1 C15_1 -178.2(14) . . . .
C18_1 C13_1 N14_1 Fe1 167.1(13) . . . .
C10_1 C13_1 N14_1 Fe1 -9.5(15) . . . .
N9_1 Fe1 N14_1 C13_1 7.7(11) . . . .
N2B_11 Fe1 N14_1 C13_1 102.2(12) . . . .
N2B_10 Fe1 N14_1 C13_1 -75.9(12) . . . .
N1_11 Fe1 N14_1 C13_1 -177.1(11) . . . .
N9_1 Fe1 N14_1 C15_1 175.4(13) . . . .
N2B_11 Fe1 N14_1 C15_1 -90.2(13) . . . .
N2B_10 Fe1 N14_1 C15_1 91.7(13) . . . .
N1_11 Fe1 N14_1 C15_1 -9.4(13) . . . .
C13_1 N14_1 C15_1 C16_1 3(2) . . . .
Fe1 N14_1 C15_1 C16_1 -165.3(12) . . . .
N14_1 C15_1 C16_1 C17_1 -3(2) . . . .
N14_1 C15_1 C16_1 C19_1 176.5(15) . . . .
C15_1 C16_1 C17_1 C18_1 2(2) . . . .
C19_1 C16_1 C17_1 C18_1 -177.3(17) . . . .
N14_1 C13_1 C18_1 C17_1 1(2) . . . .
C10_1 C13_1 C18_1 C17_1 177.1(16) . . . .
C16_1 C17_1 C18_1 C13_1 -1(2) . . . .
C15_1 C16_1 C19_1 C24_1 149.6(15) . . . .
C17_1 C16_1 C19_1 C24_1 -31(2) . . . .
C15_1 C16_1 C19_1 C20_1 -28.6(19) . . . .
C17_1 C16_1 C19_1 C20_1 150.7(16) . . . .
C24_1 C19_1 C20_1 N21_1 -3(2) . . . .
C16_1 C19_1 C20_1 N21_1 175.5(15) . . . .
C19_1 C20_1 N21_1 C22_1 -1(2) . . . .
C19_1 C20_1 N21_1 Fe5 170.9(12) . . . .
C20_1 N21_1 C22_1 C23_1 4.2(19) . . . .
Fe5 N21_1 C22_1 C23_1 -168.7(12) . . . .
C20_1 N21_1 C22_1 C22A_1 -176.8(15) . . . .
Fe5 N21_1 C22_1 C22A_1 10.3(15) . . . .
N21_1 C22_1 C23_1 C24_1 -3(2) . . . .
C22A_1 C22_1 C23_1 C24_1 178.1(16) . . . .
C22_1 C23_1 C24_1 C19_1 -1(2) . . . .
C20_1 C19_1 C24_1 C23_1 4.0(19) . . . .
C16_1 C19_1 C24_1 C23_1 -174.3(16) . . . .
N1_1 C2_1 C2A_1 N2B_1 -0.8(19) . . . .
C3_1 C2_1 C2A_1 N2B_1 -177.1(14) . . . .
C2_1 C2A_1 N2B_1 C2C_1 -172.8(13) . . . .
C2_1 C2A_1 N2B_1 Fe4 -4.5(18) . . . .
C2A_1 N2B_1 C2C_1 C2D_1 -141.1(16) . . . .
Fe4 N2B_1 C2C_1 C2D_1 51.7(17) . . . .
C2A_1 N2B_1 C2C_1 C2H_1 40(2) . . . .
Fe4 N2B_1 C2C_1 C2H_1 -127.1(13) . . . .
C2H_1 C2C_1 C2D_1 C2E_1 2.6(18) . . . .
N2B_1 C2C_1 C2D_1 C2E_1 -176.3(14) . . . .
C2C_1 C2D_1 C2E_1 C2F_1 -2(2) . . . .
C2D_1 C2E_1 C2F_1 C2G_1 1.0(19) . . . .
C2D_1 C2E_1 C2F_1 O2I_1 178.9(17) . . . .
C2E_1 C2F_1 C2G_1 C2H_1 -1(2) . . . .
O2I_1 C2F_1 C2G_1 C2H_1 -178.8(16) . . . .
C2F_1 C2G_1 C2H_1 C2C_1 1(2) . . . .
C2D_1 C2C_1 C2H_1 C2G_1 -2.3(18) . . . .
N2B_1 C2C_1 C2H_1 C2G_1 176.5(14) . . . .
C2G_1 C2F_1 O2I_1 C2J_1 174(2) . . . .
C2E_1 C2F_1 O2I_1 C2J_1 -4(2) . . . .
N21_1 C22_1 C22A_1 N22B_1 -1(2) . . . .
C23_1 C22_1 C22A_1 N22B_1 177.7(17) . . . .
C22_1 C22A_1 N22B_1 C22C_1 -177.9(15) . . . .
C22_1 C22A_1 N22B_1 Fe5 -7(2) . . . .
C22A_1 N22B_1 C22C_1 C22H_1 -161.3(18) . . . .
Fe5 N22B_1 C22C_1 C22H_1 30(2) . . . .
C22A_1 N22B_1 C22C_1 C22D_1 19(2) . . . .
Fe5 N22B_1 C22C_1 C22D_1 -149.8(15) . . . .
C22H_1 C22C_1 C22D_1 C22E_1 1(2) . . . .
N22B_1 C22C_1 C22D_1 C22E_1 -179.0(19) . . . .
C22C_1 C22D_1 C22E_1 C22F_1 0(2) . . . .
C22D_1 C22E_1 C22F_1 O22I_1 178(2) . . . .
C22D_1 C22E_1 C22F_1 C22G_1 0(2) . . . .
O22I_1 C22F_1 C22G_1 C22H_1 -179(2) . . . .
C22E_1 C22F_1 C22G_1 C22H_1 0(2) . . . .
C22D_1 C22C_1 C22H_1 C22G_1 -1(2) . . . .
N22B_1 C22C_1 C22H_1 C22G_1 178.6(19) . . . .
C22F_1 C22G_1 C22H_1 C22C_1 1(2) . . . .
C22E_1 C22F_1 O22I_1 C22J_1 -179(2) . . . .
C22G_1 C22F_1 O22I_1 C22J_1 0(3) . . . .
C6_2 N1_2 C2_2 C3_2 5(2) . . . .
Fe5 N1_2 C2_2 C3_2 176.9(15) . . . .
C6_2 N1_2 C2_2 C2A_2 -171.2(19) . . . .
Fe5 N1_2 C2_2 C2A_2 0.9(19) . . . .
N1_2 C2_2 C3_2 C4_2 -5(2) . . . .
C2A_2 C2_2 C3_2 C4_2 171(2) . . . .
C2_2 C3_2 C4_2 C5_2 2(2) . . . .
C3_2 C4_2 C5_2 C6_2 1(2) . . . .
C3_2 C4_2 C5_2 C7_2 -175(2) . . . .
C2_2 N1_2 C6_2 C5_2 -1(2) . . . .
Fe5 N1_2 C6_2 C5_2 -173.0(15) . . . .
C4_2 C5_2 C6_2 N1_2 -1(2) . . . .
C7_2 C5_2 C6_2 N1_2 175(2) . . . .
C4_2 C5_2 C7_2 C8_2 140.7(18) . . . .
C6_2 C5_2 C7_2 C8_2 -36(2) . . . .
C4_2 C5_2 C7_2 C12_2 -39(2) . . . .
C6_2 C5_2 C7_2 C12_2 144.8(18) . . . .
C12_2 C7_2 C8_2 N9_2 0(2) . . . .
C5_2 C7_2 C8_2 N9_2 -179.5(19) . . . .
C7_2 C8_2 N9_2 C10_2 0(2) . . . .
C7_2 C8_2 N9_2 Fe6 -175.0(15) . . . .
C8_2 N9_2 C10_2 C11_2 -1(2) . . . .
Fe6 N9_2 C10_2 C11_2 174.9(15) . . . .
C8_2 N9_2 C10_2 C13_2 -178.4(17) . . . .
Fe6 N9_2 C10_2 C13_2 -2.8(17) . . . .
N9_2 C10_2 C11_2 C12_2 1(2) . . . .
C13_2 C10_2 C11_2 C12_2 178.8(19) . . . .
C10_2 C11_2 C12_2 C7_2 -1(2) . . . .
C8_2 C7_2 C12_2 C11_2 0(2) . . . .
C5_2 C7_2 C12_2 C11_2 -180(2) . . . .
N9_2 C10_2 C13_2 N14_2 3.7(18) . . . .
C11_2 C10_2 C13_2 N14_2 -174.0(17) . . . .
N9_2 C10_2 C13_2 C18_2 -177.1(18) . . . .
C11_2 C10_2 C13_2 C18_2 5(2) . . . .
C18_2 C13_2 N14_2 C15_2 2(2) . . . .
C10_2 C13_2 N14_2 C15_2 -178.6(18) . . . .
C18_2 C13_2 N14_2 Fe6 177.7(16) . . . .
C10_2 C13_2 N14_2 Fe6 -3.1(18) . . . .
C13_2 N14_2 C15_2 C16_2 -1(2) . . . .
Fe6 N14_2 C15_2 C16_2 -176.1(16) . . . .
N14_2 C15_2 C16_2 C17_2 -2(2) . . . .
N14_2 C15_2 C16_2 C19_2 177(2) . . . .
C15_2 C16_2 C17_2 C18_2 4(2) . . . .
C19_2 C16_2 C17_2 C18_2 -175(2) . . . .
N14_2 C13_2 C18_2 C17_2 0(2) . . . .
C10_2 C13_2 C18_2 C17_2 -179(2) . . . .
C16_2 C17_2 C18_2 C13_2 -3(2) . . . .
C15_2 C16_2 C19_2 C24_2 144.6(19) . . . .
C17_2 C16_2 C19_2 C24_2 -36(2) . . . .
C15_2 C16_2 C19_2 C20_2 -30(2) . . . .
C17_2 C16_2 C19_2 C20_2 149(2) . . . .
C24_2 C19_2 C20_2 N21_2 -3(2) . . . .
C16_2 C19_2 C20_2 N21_2 171(2) . . . .
C19_2 C20_2 N21_2 C22_2 1(2) . . . .
C19_2 C20_2 N21_2 Fe3 -176.9(15) . . . .
C20_2 N21_2 C22_2 C23_2 3(2) . . . .
Fe3 N21_2 C22_2 C23_2 -179.2(15) . . . .
C20_2 N21_2 C22_2 C22A_2 -174.3(19) . . . .
Fe3 N21_2 C22_2 C22A_2 3.6(19) . . . .
N21_2 C22_2 C23_2 C24_2 -4(2) . . . .
C22A_2 C22_2 C23_2 C24_2 173(2) . . . .
C22_2 C23_2 C24_2 C19_2 1(3) . . . .
C20_2 C19_2 C24_2 C23_2 3(2) . . . .
C16_2 C19_2 C24_2 C23_2 -172(2) . . . .
N1_2 C2_2 C2A_2 N2B_2 5(2) . . . .
C3_2 C2_2 C2A_2 N2B_2 -171.5(18) . . . .
C2_2 C2A_2 N2B_2 C2C_2 -176.0(18) . . . .
C2_2 C2A_2 N2B_2 Fe5 -8(2) . . . .
C2A_2 N2B_2 C2C_2 C2D_2 -137(2) . . . .
Fe5 N2B_2 C2C_2 C2D_2 55(2) . . . .
C2A_2 N2B_2 C2C_2 C2H_2 50(3) . . . .
Fe5 N2B_2 C2C_2 C2H_2 -118.1(17) . . . .
C2H_2 C2C_2 C2D_2 C2E_2 3(2) . . . .
N2B_2 C2C_2 C2D_2 C2E_2 -170(2) . . . .
C2C_2 C2D_2 C2E_2 C2F_2 -2(2) . . . .
C2D_2 C2E_2 C2F_2 O2I_2 178(2) . . . .
C2D_2 C2E_2 C2F_2 C2G_2 -1(2) . . . .
O2I_2 C2F_2 C2G_2 C2H_2 -177(2) . . . .
C2E_2 C2F_2 C2G_2 C2H_2 2(2) . . . .
C2F_2 C2G_2 C2H_2 C2C_2 -1(2) . . . .
C2D_2 C2C_2 C2H_2 C2G_2 -2(2) . . . .
N2B_2 C2C_2 C2H_2 C2G_2 171.3(19) . . . .
C2E_2 C2F_2 O2I_2 C2J_2 1(3) . . . .
C2G_2 C2F_2 O2I_2 C2J_2 -180(2) . . . .
N21_2 C22_2 C22A_2 N22B_2 7(3) . . . .
C23_2 C22_2 C22A_2 N22B_2 -170(2) . . . .
C22_2 C22A_2 N22B_2 C22C_2 179(2) . . . .
C22_2 C22A_2 N22B_2 Fe3 -13(2) . . . .
C22A_2 N22B_2 C22C_2 C22D_2 -133(3) . . . .
Fe3 N22B_2 C22C_2 C22D_2 59(2) . . . .
C22A_2 N22B_2 C22C_2 C22H_2 49(3) . . . .
Fe3 N22B_2 C22C_2 C22H_2 -118.7(18) . . . .
C22H_2 C22C_2 C22D_2 C22E_2 0(2) . . . .
N22B_2 C22C_2 C22D_2 C22E_2 -178(2) . . . .
C22C_2 C22D_2 C22E_2 C22F_2 3(2) . . . .
C22D_2 C22E_2 C22F_2 O22I_2 177(2) . . . .
C22D_2 C22E_2 C22F_2 C22G_2 -2(2) . . . .
O22I_2 C22F_2 C22G_2 C22H_2 180(2) . . . .
C22E_2 C22F_2 C22G_2 C22H_2 0(2) . . . .
C22D_2 C22C_2 C22H_2 C22G_2 -3(2) . . . .
N22B_2 C22C_2 C22H_2 C22G_2 175(2) . . . .
C22F_2 C22G_2 C22H_2 C22C_2 3(2) . . . .
C22E_2 C22F_2 O22I_2 C22J_2 -177(2) . . . .
C22G_2 C22F_2 O22I_2 C22J_2 3(3) . . . .
C6_3 N1_3 C2_3 C3_3 3.6(18) . . . .
Fe3 N1_3 C2_3 C3_3 -170.7(12) . . . .
C6_3 N1_3 C2_3 C2A_3 -175.5(14) . . . .
Fe3 N1_3 C2_3 C2A_3 10.3(15) . . . .
N1_3 C2_3 C3_3 C4_3 -3(2) . . . .
C2A_3 C2_3 C3_3 C4_3 176.3(16) . . . .
C2_3 C3_3 C4_3 C5_3 -1(2) . . . .
C3_3 C4_3 C5_3 C6_3 4.0(19) . . . .
C3_3 C4_3 C5_3 C7_3 -171.0(16) . . . .
C2_3 N1_3 C6_3 C5_3 -1(2) . . . .
Fe3 N1_3 C6_3 C5_3 172.8(12) . . . .
C4_3 C5_3 C6_3 N1_3 -3(2) . . . .
C7_3 C5_3 C6_3 N1_3 172.1(15) . . . .
C6_3 C5_3 C7_3 C8_3 -28.5(19) . . . .
C4_3 C5_3 C7_3 C8_3 146.5(15) . . . .
C6_3 C5_3 C7_3 C12_3 150.1(16) . . . .
C4_3 C5_3 C7_3 C12_3 -35(2) . . . .
C12_3 C7_3 C8_3 N9_3 -4(2) . . . .
C5_3 C7_3 C8_3 N9_3 175.2(15) . . . .
C7_3 C8_3 N9_3 C10_3 3(2) . . . .
C7_3 C8_3 N9_3 Fe2 -166.2(13) . . . .
C8_3 N9_3 C10_3 C11_3 -1(2) . . . .
Fe2 N9_3 C10_3 C11_3 169.4(14) . . . .
C8_3 N9_3 C10_3 C13_3 -178.3(15) . . . .
Fe2 N9_3 C10_3 C13_3 -8.4(15) . . . .
N9_3 C10_3 C11_3 C12_3 -1(2) . . . .
C13_3 C10_3 C11_3 C12_3 176.8(17) . . . .
C8_3 C7_3 C12_3 C11_3 2(2) . . . .
C5_3 C7_3 C12_3 C11_3 -176.4(16) . . . .
C10_3 C11_3 C12_3 C7_3 0(2) . . . .
N9_3 C10_3 C13_3 N14_3 3.9(17) . . . .
C11_3 C10_3 C13_3 N14_3 -173.7(16) . . . .
N9_3 C10_3 C13_3 C18_3 -170.3(15) . . . .
C11_3 C10_3 C13_3 C18_3 12(2) . . . .
C18_3 C13_3 N14_3 C15_3 -0.1(19) . . . .
C10_3 C13_3 N14_3 C15_3 -174.4(14) . . . .
C18_3 C13_3 N14_3 Fe2 176.8(13) . . . .
C10_3 C13_3 N14_3 Fe2 2.5(15) . . . .
C13_3 N14_3 C15_3 C16_3 5.4(19) . . . .
Fe2 N14_3 C15_3 C16_3 -171.2(12) . . . .
N14_3 C15_3 C16_3 C17_3 -5.2(19) . . . .
N14_3 C15_3 C16_3 C19_3 176.4(14) . . . .
C15_3 C16_3 C17_3 C18_3 -0.4(19) . . . .
C19_3 C16_3 C17_3 C18_3 178.1(16) . . . .
N14_3 C13_3 C18_3 C17_3 -5(2) . . . .
C10_3 C13_3 C18_3 C17_3 168.7(16) . . . .
C16_3 C17_3 C18_3 C13_3 5(2) . . . .
C17_3 C16_3 C19_3 C20_3 158.2(15) . . . .
C15_3 C16_3 C19_3 C20_3 -23.4(19) . . . .
C17_3 C16_3 C19_3 C24_3 -24(2) . . . .
C15_3 C16_3 C19_3 C24_3 154.2(14) . . . .
C24_3 C19_3 C20_3 N21_3 -2(2) . . . .
C16_3 C19_3 C20_3 N21_3 176.2(15) . . . .
C19_3 C20_3 N21_3 C22_3 -1(2) . . . .
C19_3 C20_3 N21_3 Fe4 176.0(12) . . . .
C20_3 N21_3 C22_3 C23_3 2.4(18) . . . .
Fe4 N21_3 C22_3 C23_3 -174.5(11) . . . .
C20_3 N21_3 C22_3 C22A_3 -177.6(13) . . . .
Fe4 N21_3 C22_3 C22A_3 5.5(14) . . . .
N21_3 C22_3 C23_3 C24_3 -2.1(18) . . . .
C22A_3 C22_3 C23_3 C24_3 178.0(14) . . . .
C22_3 C23_3 C24_3 C19_3 -0.2(19) . . . .
C20_3 C19_3 C24_3 C23_3 1.8(18) . . . .
C16_3 C19_3 C24_3 C23_3 -175.8(14) . . . .
N1_3 C2_3 C2A_3 N2B_3 0(2) . . . .
C3_3 C2_3 C2A_3 N2B_3 -179.0(16) . . . .
C2_3 C2A_3 N2B_3 C2C_3 -175.5(14) . . . .
C2_3 C2A_3 N2B_3 Fe3 -10(2) . . . .
C2A_3 N2B_3 C2C_3 C2D_3 -156.9(16) . . . .
Fe3 N2B_3 C2C_3 C2D_3 39.5(19) . . . .
C2A_3 N2B_3 C2C_3 C2H_3 22(2) . . . .
Fe3 N2B_3 C2C_3 C2H_3 -141.3(14) . . . .
C2H_3 C2C_3 C2D_3 C2E_3 -1(2) . . . .
N2B_3 C2C_3 C2D_3 C2E_3 178.3(17) . . . .
C2C_3 C2D_3 C2E_3 C2F_3 -1(2) . . . .
C2D_3 C2E_3 C2F_3 O2I_3 -179.4(19) . . . .
C2D_3 C2E_3 C2F_3 C2G_3 1(2) . . . .
O2I_3 C2F_3 C2G_3 C2H_3 -180(2) . . . .
C2E_3 C2F_3 C2G_3 C2H_3 0(2) . . . .
C2F_3 C2G_3 C2H_3 C2C_3 -1(2) . . . .
C2D_3 C2C_3 C2H_3 C2G_3 2(2) . . . .
N2B_3 C2C_3 C2H_3 C2G_3 -177.2(17) . . . .
C2G_3 C2F_3 O2I_3 C2J_3 -179(2) . . . .
C2E_3 C2F_3 O2I_3 C2J_3 2(3) . . . .
N21_3 C22_3 C22A_3 N22B_3 1.6(18) . . . .
C23_3 C22_3 C22A_3 N22B_3 -178.4(14) . . . .
C22_3 C22A_3 N22B_3 C22C_3 -177.6(12) . . . .
C22_3 C22A_3 N22B_3 Fe4 -7.4(17) . . . .
C22A_3 N22B_3 C22C_3 C22D_3 -155.6(15) . . . .
Fe4 N22B_3 C22C_3 C22D_3 36.0(19) . . . .
C22A_3 N22B_3 C22C_3 C22H_3 25(2) . . . .
Fe4 N22B_3 C22C_3 C22H_3 -143.0(13) . . . .
C22H_3 C22C_3 C22D_3 C22E_3 -1(2) . . . .
N22B_3 C22C_3 C22D_3 C22E_3 179.5(16) . . . .
C22C_3 C22D_3 C22E_3 C22F_3 1(2) . . . .
C22D_3 C22E_3 C22F_3 O22I_3 179.0(17) . . . .
C22D_3 C22E_3 C22F_3 C22G_3 0.0(19) . . . .
O22I_3 C22F_3 C22G_3 C22H_3 -178.9(17) . . . .
C22E_3 C22F_3 C22G_3 C22H_3 0(2) . . . .
C22F_3 C22G_3 C22H_3 C22C_3 -1(2) . . . .
C22D_3 C22C_3 C22H_3 C22G_3 2(2) . . . .
N22B_3 C22C_3 C22H_3 C22G_3 -179.4(16) . . . .
C22G_3 C22F_3 O22I_3 C22J_3 178.1(19) . . . .
C22E_3 C22F_3 O22I_3 C22J_3 -1(2) . . . .
C6_10 N1_10 C2_10 C3_10 -3.2(18) . . . .
Fe1 N1_10 C2_10 C3_10 179.5(11) . . . .
C6_10 N1_10 C2_10 C2A_10 171.7(14) . . . .
Fe1 N1_10 C2_10 C2A_10 -5.6(14) . . . .
N1_10 C2_10 C3_10 C4_10 3.6(19) . . . .
C2A_10 C2_10 C3_10 C4_10 -170.7(15) . . . .
C2_10 C3_10 C4_10 C5_10 -2.0(19) . . . .
C3_10 C4_10 C5_10 C6_10 0.1(18) . . . .
C3_10 C4_10 C5_10 C7_10 176.6(14) . . . .
C2_10 N1_10 C6_10 C5_10 1(2) . . . .
Fe1 N1_10 C6_10 C5_10 178.0(12) . . . .
C4_10 C5_10 C6_10 N1_10 0(2) . . . .
C7_10 C5_10 C6_10 N1_10 -176.0(15) . . . .
C6_10 C5_10 C7_10 C8_10 158.5(15) . . . .
C4_10 C5_10 C7_10 C8_10 -17.8(19) . . . .
C6_10 C5_10 C7_10 C12_10 -17(2) . . . .
C4_10 C5_10 C7_10 C12_10 166.6(14) . . . .
C12_10 C7_10 C8_10 N9_10 3.3(19) . . . .
C5_10 C7_10 C8_10 N9_10 -172.4(14) . . . .
C7_10 C8_10 N9_10 C10_10 1.4(19) . . . .
C7_10 C8_10 N9_10 Fe2 -179.8(11) . . . .
C8_10 N9_10 C10_10 C11_10 -7.0(18) . . . .
Fe2 N9_10 C10_10 C11_10 174.0(12) . . . .
C8_10 N9_10 C10_10 C10A_10 166.7(14) . . . .
Fe2 N9_10 C10_10 C10A_10 -12.3(14) . . . .
N9_10 C10_10 C11_10 C12_10 7.3(19) . . . .
C10A_10 C10_10 C11_10 C12_10 -165.9(15) . . . .
C8_10 C7_10 C12_10 C11_10 -2.9(18) . . . .
C5_10 C7_10 C12_10 C11_10 172.8(14) . . . .
C10_10 C11_10 C12_10 C7_10 -1.9(19) . . . .
N1_10 C2_10 C2A_10 N2B_10 -3.0(19) . . . .
C3_10 C2_10 C2A_10 N2B_10 171.9(15) . . . .
N9_10 C10_10 C10A_10 N10B_10 -1(2) . . . .
C11_10 C10_10 C10A_10 N10B_10 173.0(16) . . . .
C2_10 C2A_10 N2B_10 C2C_10 179.5(14) . . . .
C2_10 C2A_10 N2B_10 Fe1 10.0(18) . . . .
C10_10 C10A_10 N10B_10 C10C_10 -179.2(15) . . . .
C10_10 C10A_10 N10B_10 Fe2 14(2) . . . .
C2A_10 N2B_10 C2C_10 C2H_10 -65(2) . . . .
Fe1 N2B_10 C2C_10 C2H_10 102.3(17) . . . .
C2A_10 N2B_10 C2C_10 C2D_10 116.8(18) . . . .
Fe1 N2B_10 C2C_10 C2D_10 -76(2) . . . .
C10A_10 N10B_10 C10C_10 C10H_10 -62(2) . . . .
Fe2 N10B_10 C10C_10 C10H_10 103.4(18) . . . .
C10A_10 N10B_10 C10C_10 C10D_10 118(2) . . . .
Fe2 N10B_10 C10C_10 C10D_10 -76(2) . . . .
C2H_10 C2C_10 C2D_10 C2E_10 0(2) . . . .
N2B_10 C2C_10 C2D_10 C2E_10 178.4(17) . . . .
C10H_10 C10C_10 C10D_10 C10E_10 1(2) . . . .
N10B_10 C10C_10 C10D_10 C10E_10 -179.4(19) . . . .
C2C_10 C2D_10 C2E_10 C2F_10 3(2) . . . .
C10C_10 C10D_10 C10E_10 C10F_10 -3(2) . . . .
C2D_10 C2E_10 C2F_10 O2I_10 176.5(19) . . . .
C2D_10 C2E_10 C2F_10 C2G_10 -5(2) . . . .
C10D_10 C10E_10 C10F_10 O10I_10 -173(2) . . . .
C10D_10 C10E_10 C10F_10 C10G_10 3(2) . . . .
C2E_10 C2F_10 C2G_10 C2H_10 3(2) . . . .
O2I_10 C2F_10 C2G_10 C2H_10 -178.5(19) . . . .
O10I_10 C10F_10 C10G_10 C10H_10 175(2) . . . .
C10E_10 C10F_10 C10G_10 C10H_10 -1(2) . . . .
C2F_10 C2G_10 C2H_10 C2C_10 1(2) . . . .
C2D_10 C2C_10 C2H_10 C2G_10 -2(2) . . . .
N2B_10 C2C_10 C2H_10 C2G_10 179.6(18) . . . .
C10D_10 C10C_10 C10H_10 C10G_10 1(2) . . . .
N10B_10 C10C_10 C10H_10 C10G_10 -179(2) . . . .
C10F_10 C10G_10 C10H_10 C10C_10 -1(2) . . . .
C2E_10 C2F_10 O2I_10 C2J_10 3(3) . . . .
C2G_10 C2F_10 O2I_10 C2J_10 -176(2) . . . .
C10E_10 C10F_10 O10I_10 C10J_10 173(3) . . . .
C10G_10 C10F_10 O10I_10 C10J_10 -3(4) . . . .
C6_11 N1_11 C2_11 C3_11 -3.5(19) . . . .
Fe1 N1_11 C2_11 C3_11 178.2(12) . . . .
C6_11 N1_11 C2_11 C2A_11 171.5(15) . . . .
Fe1 N1_11 C2_11 C2A_11 -6.8(15) . . . .
N1_11 C2_11 C3_11 C4_11 3(2) . . . .
C2A_11 C2_11 C3_11 C4_11 -171.7(16) . . . .
C2_11 C3_11 C4_11 C5_11 1(2) . . . .
C3_11 C4_11 C5_11 C6_11 -4.4(19) . . . .
C3_11 C4_11 C5_11 C7_11 172.1(15) . . . .
C2_11 N1_11 C6_11 C5_11 0(2) . . . .
Fe1 N1_11 C6_11 C5_11 178.2(13) . . . .
C4_11 C5_11 C6_11 N1_11 4(2) . . . .
C7_11 C5_11 C6_11 N1_11 -172.8(15) . . . .
C6_11 C5_11 C7_11 C8_11 148.1(15) . . . .
C4_11 C5_11 C7_11 C8_11 -28(2) . . . .
C6_11 C5_11 C7_11 C12_11 -28.2(19) . . . .
C4_11 C5_11 C7_11 C12_11 155.4(15) . . . .
C12_11 C7_11 C8_11 N9_11 4(2) . . . .
C5_11 C7_11 C8_11 N9_11 -172.0(16) . . . .
C7_11 C8_11 N9_11 C10_11 0(2) . . . .
C7_11 C8_11 N9_11 Fe6 -177.0(13) . . . .
C8_11 N9_11 C10_11 C11_11 -4(2) . . . .
Fe6 N9_11 C10_11 C11_11 173.7(13) . . . .
C8_11 N9_11 C10_11 C10A_11 171.7(16) . . . .
Fe6 N9_11 C10_11 C10A_11 -10.9(16) . . . .
N9_11 C10_11 C11_11 C12_11 3(2) . . . .
C10A_11 C10_11 C11_11 C12_11 -172.2(17) . . . .
C10_11 C11_11 C12_11 C7_11 2(2) . . . .
C8_11 C7_11 C12_11 C11_11 -5.2(18) . . . .
C5_11 C7_11 C12_11 C11_11 171.2(15) . . . .
C2C_11 N2B_11 C2A_11 C2_11 -177.1(14) . . . .
Fe1 N2B_11 C2A_11 C2_11 10(2) . . . .
N1_11 C2_11 C2A_11 N2B_11 -2(2) . . . .
C3_11 C2_11 C2A_11 N2B_11 172.9(17) . . . .
N9_11 C10_11 C10A_11 N10B_11 -4(2) . . . .
C11_11 C10_11 C10A_11 N10B_11 171.6(18) . . . .
C10_11 C10A_11 N10B_11 C10C_11 -176.0(17) . . . .
C10_11 C10A_11 N10B_11 Fe6 16(2) . . . .
C2A_11 N2B_11 C2C_11 C2H_11 -55(2) . . . .
Fe1 N2B_11 C2C_11 C2H_11 116.7(17) . . . .
C2A_11 N2B_11 C2C_11 C2D_11 118.7(19) . . . .
Fe1 N2B_11 C2C_11 C2D_11 -69(2) . . . .
C10A_11 N10B_11 C10C_11 C10H_11 -54(3) . . . .
Fe6 N10B_11 C10C_11 C10H_11 111(2) . . . .
C10A_11 N10B_11 C10C_11 C10D_11 122(2) . . . .
Fe6 N10B_11 C10C_11 C10D_11 -73(2) . . . .
C2H_11 C2C_11 C2D_11 C2E_11 -1(2) . . . .
N2B_11 C2C_11 C2D_11 C2E_11 -174.5(18) . . . .
C10H_11 C10C_11 C10D_11 C10E_11 -1(2) . . . .
N10B_11 C10C_11 C10D_11 C10E_11 -177(2) . . . .
C2C_11 C2D_11 C2E_11 C2F_11 -1(2) . . . .
C10C_11 C10D_11 C10E_11 C10F_11 0(3) . . . .
C2D_11 C2E_11 C2F_11 O2I_11 -176(2) . . . .
C2D_11 C2E_11 C2F_11 C2G_11 2(2) . . . .
C10D_11 C10E_11 C10F_11 O10I_11 176(3) . . . .
C10D_11 C10E_11 C10F_11 C10G_11 0(2) . . . .
O2I_11 C2F_11 C2G_11 C2H_11 177(2) . . . .
C2E_11 C2F_11 C2G_11 C2H_11 -2(2) . . . .
O10I_11 C10F_11 C10G_11 C10H_11 -176(3) . . . .
C10E_11 C10F_11 C10G_11 C10H_11 1(3) . . . .
C2D_11 C2C_11 C2H_11 C2G_11 1(2) . . . .
N2B_11 C2C_11 C2H_11 C2G_11 175(2) . . . .
C2F_11 C2G_11 C2H_11 C2C_11 0(3) . . . .
C10D_11 C10C_11 C10H_11 C10G_11 1(2) . . . .
N10B_11 C10C_11 C10H_11 C10G_11 177(2) . . . .
C10F_11 C10G_11 C10H_11 C10C_11 -1(3) . . . .
C2G_11 C2F_11 O2I_11 C2J_11 -177(3) . . . .
C2E_11 C2F_11 O2I_11 C2J_11 1(3) . . . .
C10E_11 C10F_11 O10I_11 C10J_11 -4(3) . . . .
C10G_11 C10F_11 O10I_11 C10J_11 173(3) . . . .
C6_12 N1_12 C2_12 C3_12 -3.9(18) . . . .
Fe2 N1_12 C2_12 C3_12 177.5(12) . . . .
C6_12 N1_12 C2_12 C2A_12 171.7(14) . . . .
Fe2 N1_12 C2_12 C2A_12 -6.9(16) . . . .
N1_12 C2_12 C3_12 C4_12 4(2) . . . .
C2A_12 C2_12 C3_12 C4_12 -171.6(16) . . . .
C2_12 C3_12 C4_12 C5_12 -1(2) . . . .
C3_12 C4_12 C5_12 C6_12 -1.7(19) . . . .
C3_12 C4_12 C5_12 C7_12 172.5(15) . . . .
C2_12 N1_12 C6_12 C5_12 1(2) . . . .
Fe2 N1_12 C6_12 C5_12 179.6(13) . . . .
C4_12 C5_12 C6_12 N1_12 1(2) . . . .
C7_12 C5_12 C6_12 N1_12 -172.7(15) . . . .
C6_12 C5_12 C7_12 C8_12 149.6(15) . . . .
C4_12 C5_12 C7_12 C8_12 -24(2) . . . .
C6_12 C5_12 C7_12 C12_12 -26.4(19) . . . .
C4_12 C5_12 C7_12 C12_12 159.8(15) . . . .
C12_12 C7_12 C8_12 N9_12 3(2) . . . .
C5_12 C7_12 C8_12 N9_12 -173.1(15) . . . .
C7_12 C8_12 N9_12 C10_12 0(2) . . . .
C7_12 C8_12 N9_12 Fe6 -173.5(13) . . . .
C8_12 N9_12 C10_12 C11_12 -3(2) . . . .
Fe6 N9_12 C10_12 C11_12 171.5(13) . . . .
C8_12 N9_12 C10_12 C10A_12 170.7(16) . . . .
Fe6 N9_12 C10_12 C10A_12 -15.0(15) . . . .
N9_12 C10_12 C11_12 C12_12 3(2) . . . .
C10A_12 C10_12 C11_12 C12_12 -169.4(17) . . . .
C10_12 C11_12 C12_12 C7_12 -1(2) . . . .
C8_12 C7_12 C12_12 C11_12 -2.3(19) . . . .
C5_12 C7_12 C12_12 C11_12 173.9(15) . . . .
N1_12 C2_12 C2A_12 N2B_12 -4(2) . . . .
C3_12 C2_12 C2A_12 N2B_12 171.6(16) . . . .
N9_12 C10_12 C10A_12 N10B_12 0(2) . . . .
C11_12 C10_12 C10A_12 N10B_12 173.2(17) . . . .
C2_12 C2A_12 N2B_12 C2C_12 -176.1(15) . . . .
C2_12 C2A_12 N2B_12 Fe2 13(2) . . . .
C10_12 C10A_12 N10B_12 C10C_12 -177.1(15) . . . .
C10_12 C10A_12 N10B_12 Fe6 16(2) . . . .
C2A_12 N2B_12 C2C_12 C2H_12 -89(2) . . . .
Fe2 N2B_12 C2C_12 C2H_12 81.3(19) . . . .
C2A_12 N2B_12 C2C_12 C2D_12 96(2) . . . .
Fe2 N2B_12 C2C_12 C2D_12 -94.2(18) . . . .
C10A_12 N10B_12 C10C_12 C10D_12 122(2) . . . .
Fe6 N10B_12 C10C_12 C10D_12 -74(2) . . . .
C10A_12 N10B_12 C10C_12 C10H_12 -56(2) . . . .
Fe6 N10B_12 C10C_12 C10H_12 108(2) . . . .
C2H_12 C2C_12 C2D_12 C2E_12 -1(2) . . . .
N2B_12 C2C_12 C2D_12 C2E_12 174.9(16) . . . .
C10H_12 C10C_12 C10D_12 C10E_12 -1(2) . . . .
N10B_12 C10C_12 C10D_12 C10E_12 -178.8(19) . . . .
C2C_12 C2D_12 C2E_12 C2F_12 -2(2) . . . .
C10C_12 C10D_12 C10E_12 C10F_12 2(2) . . . .
C2D_12 C2E_12 C2F_12 O2I_12 179.8(18) . . . .
C2D_12 C2E_12 C2F_12 C2G_12 2(2) . . . .
C10D_12 C10E_12 C10F_12 O10I_12 171(2) . . . .
C10D_12 C10E_12 C10F_12 C10G_12 -2(2) . . . .
O2I_12 C2F_12 C2G_12 C2H_12 -177.6(19) . . . .
C2E_12 C2F_12 C2G_12 C2H_12 0(2) . . . .
O10I_12 C10F_12 C10G_12 C10H_12 -171(2) . . . .
C10E_12 C10F_12 C10G_12 C10H_12 3(2) . . . .
C2D_12 C2C_12 C2H_12 C2G_12 3(2) . . . .
N2B_12 C2C_12 C2H_12 C2G_12 -172.7(17) . . . .
C2F_12 C2G_12 C2H_12 C2C_12 -3(2) . . . .
C10F_12 C10G_12 C10H_12 C10C_12 -2(3) . . . .
C10D_12 C10C_12 C10H_12 C10G_12 1(2) . . . .
N10B_12 C10C_12 C10H_12 C10G_12 179(2) . . . .
C2G_12 C2F_12 O2I_12 C2J_12 1(3) . . . .
C2E_12 C2F_12 O2I_12 C2J_12 -177(2) . . . .
C10E_12 C10F_12 O10I_12 C10J_12 -2(3) . . . .
C10G_12 C10F_12 O10I_12 C10J_12 172(3) . . . .
S1_20 C2_20 N3_20 Fe5 158(15) . . . .

loop_
_platon_squeeze_void_nr
_platon_squeeze_void_average_x
_platon_squeeze_void_average_y
_platon_squeeze_void_average_z
_platon_squeeze_void_volume
_platon_squeeze_void_count_electrons
_platon_squeeze_void_content
1 0.116 0.181 1.138 14220 7034 ' '
